data_7135891
loop_
_publ_author_name
'Murrell, William D.'
'Coomber, Daniel A.'
'Hua, Carol'
'Macreadie, Lauren K.'
'Pfeffer, Frederick M.'

_publ_section_title
;
 Overcoming interpenetration in ladder frameworks using a large readily
 accessible aliphatic linker.
;
_journal_issue 40
_journal_name_full 'Chemical communications (Cambridge, England)'
_journal_page_first 10211
_journal_page_last 10215
_journal_paper_doi 10.1039/d6cc01098a
_journal_volume 62
_journal_year 2026
_chemical_formula_moiety 'C153 H156 N16 O54 Zn2, C H Cl3, 10[CH3CN], 12[CHCl3]'
_chemical_formula_sum 'C154 H157 Cl3 N16 O54 Zn2'
_chemical_formula_weight 3333.04
_space_group_crystal_system triclinic
_space_group_IT_number 2
_space_group_name_Hall '-P 1'
_space_group_name_H-M_alt 'P -1'
_atom_sites_solution_hydrogens geom
_atom_sites_solution_primary dual
_audit_creation_date 2024-04-09
_audit_creation_method
;
Olex2 1.5
(compiled 2024.02.16 svn.r378c4104 for OlexSys, GUI svn.r6928)
;
_audit_update_record
;
2024-12-18 deposited with the CCDC.	2026-04-27 downloaded from the CCDC.
;
_cell_angle_alpha 87.24(3)
_cell_angle_beta 87.12(3)
_cell_angle_gamma 89.99(3)
_cell_formula_units_Z 2
_cell_length_a 10.332(2)
_cell_length_b 28.578(6)
_cell_length_c 45.068(9)
_cell_measurement_reflns_used 1029
_cell_measurement_temperature 99.15
_cell_measurement_theta_max 17.22
_cell_measurement_theta_min 1.44
_cell_volume 13275(5)
_computing_cell_refinement 'XDS (Kabsch, 2010)'
_computing_data_collection 'AS QEGUI'
_computing_data_reduction 'XDS (Kabsch, 2010)'
_computing_molecular_graphics 'Olex2 1.5 (Dolomanov et al., 2009)'
_computing_publication_material 'Olex2 1.5 (Dolomanov et al., 2009)'
_computing_structure_refinement 'SHELXL 2018/3 (Sheldrick, 2015)'
_computing_structure_solution 'SHELXT 2018/2 (Sheldrick, 2018)'
_diffrn_ambient_temperature 100.0(2)
_diffrn_detector_area_resol_mean 13.3
_diffrn_measured_fraction_theta_full 0.862
_diffrn_measured_fraction_theta_max 0.661
_diffrn_measurement_device_type 'MX1 Beamline Australian Synchrotron'
_diffrn_measurement_method 'Omega Scan'
_diffrn_radiation_monochromator 'Silicon Double Crystal'
_diffrn_radiation_type Synchrotron
_diffrn_radiation_wavelength 0.71073
_diffrn_reflns_av_R_equivalents 0.0670
_diffrn_reflns_av_unetI/netI 0.0627
_diffrn_reflns_Laue_measured_fraction_full 0.862
_diffrn_reflns_Laue_measured_fraction_max 0.661
_diffrn_reflns_limit_h_max 13
_diffrn_reflns_limit_h_min -13
_diffrn_reflns_limit_k_max 37
_diffrn_reflns_limit_k_min -36
_diffrn_reflns_limit_l_max 55
_diffrn_reflns_limit_l_min -55
_diffrn_reflns_number 157375
_diffrn_reflns_point_group_measured_fraction_full 0.862
_diffrn_reflns_point_group_measured_fraction_max 0.661
_diffrn_reflns_theta_full 25.242
_diffrn_reflns_theta_max 28.728
_diffrn_reflns_theta_min 0.453
_diffrn_source 'MX1 Beamline Australian Synchrotron'
_diffrn_standards_number 0
_exptl_absorpt_coefficient_mu 0.267
_exptl_absorpt_correction_T_max 0.7458
_exptl_absorpt_correction_T_min 0.5248
_exptl_absorpt_correction_type multi-scan
_exptl_absorpt_process_details 'sadabs (Bruker, 2001)'
_exptl_crystal_colour Colourless
_exptl_crystal_density_diffrn 0.834
_exptl_crystal_description Needle
_exptl_crystal_F_000 3472
_exptl_crystal_recrystallization_method
'Layered diffusion of a solution of zinc(II) nitrate in acetonitrile over a solution of pyridyl ligand in DCM.'
_exptl_crystal_size_max 0.5
_exptl_crystal_size_mid 0.25
_exptl_crystal_size_min 0.25
_exptl_transmission_factor_max 0.4314
_exptl_transmission_factor_min 0.2818
_refine_diff_density_max 2.469
_refine_diff_density_min -1.292
_refine_diff_density_rms 0.159
_refine_ls_extinction_method none
_refine_ls_goodness_of_fit_ref 1.508
_refine_ls_hydrogen_treatment constr
_refine_ls_matrix_type full
_refine_ls_number_parameters 744
_refine_ls_number_reflns 45435
_refine_ls_number_restraints 0
_refine_ls_restrained_S_all 1.508
_refine_ls_R_factor_all 0.2415
_refine_ls_R_factor_gt 0.1812
_refine_ls_shift/su_max 0.000
_refine_ls_shift/su_mean 0.000
_refine_ls_structure_factor_coef Fsqd
_refine_ls_weighting_details 'w=1/[\s^2^(Fo^2^)+(0.2000P)^2^] where P=(Fo^2^+2Fc^2^)/3'
_refine_ls_weighting_scheme calc
_refine_ls_wR_factor_gt 0.4591
_refine_ls_wR_factor_ref 0.5016
_reflns_Friedel_coverage 0.000
_reflns_number_gt 19429
_reflns_number_total 45435
_reflns_threshold_expression 'I > 2\s(I)'
_cod_data_source_file d6cc01098a4.cif
_cod_data_source_block 2_6_Et4-Pyr5PN_Zn
_cod_depositor_comments
;
The following automatic conversions were performed:

data item '_exptl_absorpt_correction_type' value 'Multi-Scan' was
changed to 'multi-scan' in accordance with the
/home/data/users/saulius/crontab/automatic-downloads/current/RSC/lib/dictionaries/cif_core.dic
dictionary named 'cif_core.dic' version 2.4.2 last updated on
2011-04-26.

Automatic conversion script
Id: cif_fix_values 8170 2020-07-09 18:12:32Z antanas 
;
_cod_database_code 7135891
_shelx_shelxl_version_number 2018/3
_shelx_space_group_comment
;
The symmetry employed for this shelxl refinement is uniquely defined
by the following loop, which should always be used as a source of
symmetry information in preference to the above space-group names.
They are only intended as comments.
;
_olex2_refinement_description
;
1. Uiso/Uaniso restraints and constraints
Uanis(C1G4) = Uanis(C4G4) = Uanis(C5G4) = Uanis(C4G1) = Uanis(C5G1) =
Uanis(C16C) = Uanis(C4G3) = Uanis(C5G3) = Uanis(C1G3) = Uanis(C18C) =
Uanis(C26C) = Uanis(C27C) = Uanis(C28C) = Uanis(C17C) = Uanis(C1G1) =
Uanis(C3C) = Uanis(C1G2) = Uanis(C2C) = Uanis(C14C) = Uanis(C4C) = Uanis(C12C)
Uanis(C5G3) = Uanis(C4G3) = Uanis(C4G4) = Uanis(C5G4) = Uanis(C4G1) =
Uanis(C5G1)
Uanis(C5E4) = Uanis(C4E4) = Uanis(C5E3) = Uanis(C4E3) = Uanis(C4E2) =
Uanis(C5E2) = Uanis(C5E1) = Uanis(C4E1) = Uanis(C3A) = Uanis(C2A) = Uanis(C14A)
= Uanis(C13A) = Uanis(C12A) = Uanis(C4A) = Uanis(C5A) = Uanis(C6A) = Uanis(C7A)
= Uanis(C9A) = Uanis(C10A) = Uanis(C11A) = Uanis(C15A) = Uanis(C16A) =
Uanis(C28A) = Uanis(C1A) = Uanis(C27A) = Uanis(C26A) = Uanis(C18A) =
Uanis(C17A) = Uanis(C1E3) = Uanis(C1E4) = Uanis(C1E1) = Uanis(C1E2) =
Uanis(C33A) = Uanis(C19A) = Uanis(C20A) = Uanis(C31A) = Uanis(C24A) =
Uanis(C25A) = Uanis(C23A) = Uanis(C21A)
Uanis(O23A) = Uanis(O21A) = Uanis(O3E3) = Uanis(O2E3) = Uanis(O30A) =
Uanis(O3E4) = Uanis(O2E4) = Uanis(O2E2) = Uanis(O3E2) = Uanis(O9A) =
Uanis(O32A) = Uanis(O3E1) = Uanis(O2E1) = Uanis(O7A) = Uanis(O6N') =
Uanis(O7N') = Uanis(O8N') = Uanis(O3N') = Uanis(O2N') = Uanis(O4N') =
Uanis(O7C) = Uanis(O9C) = Uanis(O2G1) = Uanis(O3G1) = Uanis(O32C) = Uanis(O2G2)
= Uanis(O3G2) = Uanis(O3G4) = Uanis(O2G4) = Uanis(O30C) = Uanis(O2G3) =
Uanis(O3G3) = Uanis(O23C) = Uanis(O21C) = Uanis(O3N) = Uanis(O2N) = Uanis(O4N)
= Uanis(O00K) = Uanis(O8N) = Uanis(O7N) = Uanis(O6N) = Uanis(O23B) =
Uanis(O2F4) = Uanis(O3F4) = Uanis(O30B) = Uanis(O3F3) = Uanis(O2F3) =
Uanis(O2F2) = Uanis(O3F2) = Uanis(O32B) = Uanis(O3F1) = Uanis(O2F1) =
Uanis(O7B) = Uanis(O9B)
Uanis(C4G3) = Uanis(C5G3) = Uanis(C4G1) = Uanis(C5G1) = Uanis(C5G4) =
Uanis(C4G4)
Uanis(C4G2) = Uanis(C6G2) = Uanis(C5G4) = Uanis(C4G4) = Uanis(C4G1) =
Uanis(C5G1) = Uanis(C5G3) = Uanis(C4G3)
Uanis(C4G2) = Uanis(C6G2) = Uanis(C5G2) = Uanis(C7G2) = Uanis(C4G1) =
Uanis(C5G1) = Uanis(C5G4) = Uanis(C4G4) = Uanis(C5G3) = Uanis(C4G3)
Uanis(C23B) = Uanis(C13A) = Uanis(C24A) = Uanis(C1F1) = Uanis(C4F4) =
Uanis(C3B) = Uanis(C23C) = Uanis(C1F4) = Uanis(C5E3) = Uanis(C7B) = Uanis(C3C")
= Uanis(C24B) = Uanis(C5A) = Uanis(C1F2) = Uanis(C29C) = Uanis(C1B) =
Uanis(C5F3) = Uanis(C4C') = Uanis(C4G2) = Uanis(C14B) = Uanis(C19C) =
Uanis(C9B) = Uanis(C2C) = Uanis(C21B) = Uanis(C28C) = Uanis(C15B) = Uanis(C10C)
= Uanis(C10B) = Uanis(C4E3) = Uanis(C20B) = Uanis(C31A) = Uanis(C27B) =
Uanis(C6A") = Uanis(C6B) = Uanis(C5E4) = Uanis(C2B) = Uanis(C5G3) = Uanis(C4B')
= Uanis(C10A) = Uanis(C33B) = Uanis(C7A) = Uanis(C16B) = Uanis(C25A) =
Uanis(C11B) = Uanis(C29A) = Uanis(C18B) = Uanis(C33C) = Uanis(C13B) =
Uanis(C19A) = Uanis(C26B) = Uanis(C2A) = Uanis(C1F3) = Uanis(C12C) =
Uanis(C6B') = Uanis(C1A) = Uanis(C17B) = Uanis(C20A) = Uanis(C7C) = Uanis(C5C")
= Uanis(C25B) = Uanis(C5F1) = Uanis(C28B) = Uanis(C2C") = Uanis(C3C') =
Uanis(C5A") = Uanis(C31B) = Uanis(C4F3) = Uanis(C2C') = Uanis(C5F2) =
Uanis(C5B) = Uanis(C4G3) = Uanis(C5C') = Uanis(C4E1) = Uanis(C23A) =
Uanis(C5G4) = Uanis(C1G1) = Uanis(C5G2) = Uanis(C29B) = Uanis(C4C) =
Uanis(C27A) = Uanis(C1G3) = Uanis(C15C) = Uanis(C11C) = Uanis(C5B') =
Uanis(C6A) = Uanis(C9A) = Uanis(C6C") = Uanis(C3C) = Uanis(C15A) = Uanis(C19B)
= Uanis(C14C) = Uanis(C5B") = Uanis(C5A') = Uanis(C6C') = Uanis(C1E2) =
Uanis(C1E4) = Uanis(C12A) = Uanis(C13C) = Uanis(C11A) = Uanis(C12B) =
Uanis(C26C) = Uanis(C17A) = Uanis(C5C) = Uanis(C27C) = Uanis(C24C) =
Uanis(C1E3) = Uanis(C3A) = Uanis(C9C) = Uanis(C6A') = Uanis(C4F1) = Uanis(C18C)
= Uanis(C4C") = Uanis(C3A") = Uanis(C4B) = Uanis(C6B") = Uanis(C16C) =
Uanis(C1C) = Uanis(C18A) = Uanis(C4A") = Uanis(C26A) = Uanis(C5F4) =
Uanis(C4B") = Uanis(C20C) = Uanis(C28A) = Uanis(C3A') = Uanis(C25C) =
Uanis(C31C) = Uanis(C3B") = Uanis(C1E1) = Uanis(C2B') = Uanis(C2A') =
Uanis(C1G2) = Uanis(C4F2) = Uanis(C2B") = Uanis(C1CF) = Uanis(C16A) =
Uanis(C4E4) = Uanis(C4A') = Uanis(C4G1) = Uanis(C17C) = Uanis(C4E2) =
Uanis(C6C) = Uanis(C5E2) = Uanis(C3B') = Uanis(C21A) = Uanis(C33A) =
Uanis(C5E1) = Uanis(C1G4) = Uanis(C5G1) = Uanis(C2A") = Uanis(C4G4) =
Uanis(C14A) = Uanis(C6G2) = Uanis(C21C) = Uanis(C7G2) = Uanis(C4A)
Uanis(N1C') = Uanis(N22A) = Uanis(N1N') = Uanis(N1N) = Uanis(N1A") =
Uanis(N1B") = Uanis(N1A') = Uanis(N22B) = Uanis(N8A) = Uanis(N1B') =
Uanis(N5N') = Uanis(N8C) = Uanis(N1C") = Uanis(N8B) = Uanis(N22C) = Uanis(N5N)
Uanis(O30B) = Uanis(O6N') = Uanis(O2G3) = Uanis(O32B) = Uanis(O21C) =
Uanis(O7B) = Uanis(O9A) = Uanis(O23B) = Uanis(O21A) = Uanis(O2F4) = Uanis(O3G2)
= Uanis(O2F1) = Uanis(O7N') = Uanis(O3F1) = Uanis(O8N') = Uanis(O3F4) =
Uanis(O2E3) = Uanis(O3N) = Uanis(O3G1) = Uanis(O9B) = Uanis(O7A) = Uanis(O7C) =
Uanis(O3E1) = Uanis(O4N) = Uanis(O2E1) = Uanis(O2F2) = Uanis(O30C) =
Uanis(O00K) = Uanis(O2E2) = Uanis(O2F3) = Uanis(O23A) = Uanis(O3F2) =
Uanis(O2E4) = Uanis(O32C) = Uanis(O2G2) = Uanis(O2N) = Uanis(O23C) =
Uanis(O30A) = Uanis(O3E2) = Uanis(O6N) = Uanis(O3E4) = Uanis(O32A) =
Uanis(O2G1) = Uanis(O9C) = Uanis(O2G4) = Uanis(O3E3) = Uanis(O3G4) = Uanis(O7N)
= Uanis(O3G3) = Uanis(O3N') = Uanis(O4N') = Uanis(O3F3) = Uanis(O2N') =
Uanis(O8N)
Uanis(Cl4C) = Uanis(Cl2C) = Uanis(Cl3C)
2. Others
 Sof(C6G2)=Sof(H6GA)=Sof(H6GB)=Sof(C5G2)=Sof(H5GJ)=Sof(H5GK)=Sof(H5GL)=1-FVAR(1)
 Sof(C4G2)=Sof(H4GG)=Sof(H4GH)=Sof(C7G2)=Sof(H7GA)=Sof(H7GB)=Sof(H7GC)=FVAR(1)
3.a Ternary CH refined with riding coordinates:
 C24B(H24B), C1B(H1B), C14B(H14B), C15B(H15B), C10B(H10B), C20B(H20B),
 C6B(H6B), C2B(H2B), C16B(H16B), C11B(H11B), C18B(H18B), C26B(H26B), C25B(H25B),
  C28B(H28B), C5B(H5B), C15C(H15C), C19B(H19B), C12B(H12B), C4B(H4B),
 C16C(H16C), C18A(H18A), C26A(H26A), C28A(H28A), C25C(H25C), C16A(H16A),
 C6C(H6C), C14A(H14A), C4A(H4A), C10A(H10A), C4C(H4C), C11C(H11C), C19C(H19C),
 C6A(H6A), C25A(H25A), C15A(H15A), C14C(H14C), C2C(H2C), C24A(H24A), C12A(H12A),
  C19A(H19A), C11A(H11A), C28C(H28C), C26C(H26C), C2A(H2A), C5C(H5C), C5A(H5A),
 C24C(H24C), C12C(H12C), C10C(H10C), C1A(H1A), C18C(H18C), C20A(H20A), C1C(H1C),
  C20C(H20C), C1CF(H1CF)
3.b Secondary CH2 refined with riding coordinates:
 C33B(H33A,H33B), C31B(H31A,H31B), C29B(H29A,H29B), C4F1(H4FA,H4FB), C33A(H33C,
 H33D), C4F4(H4FC,H4FD), C29A(H29C,H29D), C33C(H33E,H33F), C4E3(H4EA,H4EB),
 C29C(H29E,H29F), C31A(H31C,H31D), C31C(H31E,H31F), C4F2(H4FE,H4FF), C4F3(H4FG,
 H4FH), C4E4(H4EC,H4ED), C4G1(H4GA,H4GB), C4E2(H4EE,H4EF), C4G3(H4GC,H4GD),
 C4E1(H4EG,H4EH), C4G4(H4GE,H4GF), C4G2(H4GG,H4GH), C6G2(H6GA,H6GB)
3.c Aromatic/amide H refined with riding coordinates:
 C6B'(H6B'), C3C'(H3C'), C2C'(H2C'), C5C'(H5C'), C5B'(H5B'), C5B"(H5B"),
 C6C'(H6C'), C3B"(H3B"), C2B'(H2B'), C2B"(H2B"), C3B'(H3B'), C2A"(H2A"),
 C6C"(H6C"), C3C"(H3C"), C5A'(H5A'), C6A'(H6A'), C3A"(H3A"), C6B"(H6B"),
 C5C"(H5C"), C3A'(H3A'), C2C"(H2C"), C5A"(H5A"), C2A'(H2A'), C6A"(H6A")
3.d Idealised Me refined as rotating group:
 C5F4(H5FA,H5FB,H5FC), C5F1(H5FD,H5FE,H5FF), C5F3(H5FG,H5FH,H5FI), C5F2(H5FJ,
 H5FK,H5FL), C5E4(H5EA,H5EB,H5EC), C5E2(H5ED,H5EE,H5EF), C5E3(H5EG,H5EH,H5EI),
 C5E1(H5EJ,H5EK,H5EL), C5G3(H5GA,H5GB,H5GC), C5G1(H5GD,H5GE,H5GF), C5G4(H5GG,
 H5GH,H5GI), C5G2(H5GJ,H5GK,H5GL), C7G2(H7GA,H7GB,H7GC)
;
_smtbx_masks_void_probe_radius 1.2
_smtbx_masks_void_truncation_radius 1.2
_olex2_submission_special_instructions 'No special instructions were received'

loop_
_space_group_symop_operation_xyz
'x, y, z'
'-x, -y, -z'

loop_
_atom_site_label
_atom_site_type_symbol
_atom_site_fract_x
_atom_site_fract_y
_atom_site_fract_z
_atom_site_U_iso_or_equiv
_atom_site_adp_type
_atom_site_occupancy
_atom_site_site_symmetry_order
_atom_site_calc_flag
_atom_site_refinement_flags_posn
_atom_site_refinement_flags_adp
_atom_site_refinement_flags_occupancy
_atom_site_disorder_assembly
_atom_site_disorder_group
Zn1 Zn -0.60777(7) 0.25752(2) 0.45856(2) 0.0651(3) Uani 1 1 d . . . . .
Zn2 Zn 1.60999(10) 0.23926(3) 0.04481(3) 0.0856(4) Uani 1 1 d . . . . .
Cl2C Cl -0.6548(4) 0.99652(12) 0.57721(10) 0.1531(8) Uani 1 1 d . . . . .
O30B O -0.9810(6) 0.6548(2) 0.49186(16) 0.0972(4) Uani 1 1 d . . . . .
O32B O -0.9878(6) 0.8565(2) 0.48701(16) 0.0972(4) Uani 1 1 d . . . . .
Cl4C Cl -0.8199(4) 1.01029(12) 0.62985(10) 0.1531(8) Uani 1 1 d . . . . .
O7B O -0.6301(6) 1.0220(2) 0.51301(17) 0.0972(4) Uani 1 1 d . . . . .
O23B O -0.6312(6) 0.4862(2) 0.51673(18) 0.0972(4) Uani 1 1 d . . . . .
O2F4 O -0.7796(6) 0.6615(2) 0.55290(17) 0.0972(4) Uani 1 1 d . . . . .
O2F1 O -0.8093(6) 0.8463(2) 0.55294(17) 0.0972(4) Uani 1 1 d . . . . .
O3F1 O -1.0107(6) 0.8690(2) 0.54450(17) 0.0972(4) Uani 1 1 d . . . . .
O3F4 O -0.9887(6) 0.6436(2) 0.55036(17) 0.0972(4) Uani 1 1 d . . . . .
O3N O -0.4703(6) 0.2519(2) 0.49288(17) 0.0972(4) Uani 1 1 d . . . . .
O9B O -0.7247(6) 1.0279(2) 0.41468(18) 0.0972(4) Uani 1 1 d . . . . .
O7C O -0.1441(6) 0.3529(2) 0.34827(16) 0.0972(4) Uani 1 1 d . . . . .
O4N O -0.6615(6) 0.2541(2) 0.51453(16) 0.0972(4) Uani 1 1 d . . . . .
O2F2 O -0.9920(6) 0.8569(2) 0.40772(17) 0.0972(4) Uani 1 1 d . . . . .
Cl3C Cl -0.5404(4) 0.99926(12) 0.63387(10) 0.1531(8) Uani 1 1 d . . . . .
C23B C -0.6499(9) 0.5034(3) 0.4929(3) 0.0878(3) Uani 1 1 d . . . . .
O00K O -0.7955(6) 0.2626(2) 0.44642(17) 0.0972(4) Uani 1 1 d . . . . .
N1C' N -0.4613(6) 0.2658(2) 0.42571(18) 0.0808(6) Uani 1 1 d . . . . .
N1N N -0.5416(7) 0.2520(2) 0.5168(2) 0.0808(6) Uani 1 1 d . . . . .
C1F1 C -0.8947(9) 0.8530(3) 0.5367(2) 0.0878(3) Uani 1 1 d . . . . .
O2F3 O -1.0109(6) 0.6646(2) 0.41269(18) 0.0972(4) Uani 1 1 d . . . . .
O3F2 O -1.1458(6) 0.8604(2) 0.44389(16) 0.0972(4) Uani 1 1 d . . . . .
O32C O 0.4143(6) 0.2817(2) 0.33114(16) 0.0972(4) Uani 1 1 d . . . . .
O2N O -0.4953(6) 0.2507(2) 0.54033(18) 0.0972(4) Uani 1 1 d . . . . .
O30A O 1.9773(6) 0.8434(2) 0.00915(16) 0.0972(4) Uani 1 1 d . . . . .
O6N O -0.7273(6) 0.4900(2) 0.41949(17) 0.0972(4) Uani 1 1 d . . . . .
O32A O 1.9796(6) 0.6406(2) 0.01476(17) 0.0972(4) Uani 1 1 d . . . . .
N1B" N -0.6218(6) 0.3318(2) 0.46496(18) 0.0808(6) Uani 1 1 d . . . . .
O9C O -0.1327(6) 0.1939(2) 0.36047(16) 0.0972(4) Uani 1 1 d . . . . .
N22B N -0.6696(6) 0.4772(2) 0.46725(18) 0.0808(6) Uani 1 1 d . . . . .
O3E3 O 1.9781(6) 0.8566(2) -0.04961(17) 0.0972(4) Uani 1 1 d . . . . .
O7N O -0.7453(6) 0.2214(2) 0.40876(16) 0.0972(4) Uani 1 1 d . . . . .
N1B' N -0.6212(6) 1.1816(2) 0.46144(18) 0.0808(6) Uani 1 1 d . . . . .
N8C N -0.1599(6) 0.2740(2) 0.36060(18) 0.0808(6) Uani 1 1 d . . . . .
N8B N -0.6669(6) 1.0380(2) 0.46316(18) 0.0808(6) Uani 1 1 d . . . . .
O3N' O 1.8228(6) 0.2422(2) 0.04990(18) 0.0972(4) Uani 1 1 d . . . . .
O3F3 O -1.1541(6) 0.6519(2) 0.45105(16) 0.0972(4) Uani 1 1 d . . . . .
C3B C -0.8731(9) 0.8473(3) 0.5030(2) 0.0878(3) Uani 1 1 d . . . . .
O8N O -0.9472(6) 0.2358(2) 0.42167(16) 0.0972(4) Uani 1 1 d . . . . .
O30C O 0.8615(6) 0.2643(2) 0.25490(16) 0.0972(4) Uani 1 1 d . . . . .
C1F4 C -0.8738(9) 0.6567(3) 0.5378(2) 0.0878(3) Uani 1 1 d . . . . .
O9A O 1.6279(6) 0.4732(2) -0.00660(17) 0.0972(4) Uani 1 1 d . . . . .
O2E2 O 1.7903(6) 0.6503(2) -0.04878(17) 0.0972(4) Uani 1 1 d . . . . .
N5N N -0.8278(6) 0.2392(2) 0.42437(18) 0.0808(6) Uani 1 1 d . . . . .
O8N' O 1.4865(6) 0.2462(2) 0.00972(17) 0.0972(4) Uani 1 1 d . . . . .
O23A O 1.7356(6) 1.0100(2) 0.08093(17) 0.0972(4) Uani 1 1 d . . . . .
O6N' O 1.6719(6) 0.2421(2) -0.01392(16) 0.0972(4) Uani 1 1 d . . . . .
O2E4 O 2.0120(6) 0.8334(2) 0.08667(18) 0.0972(4) Uani 1 1 d . . . . .
N22A N 1.6726(6) 1.0214(2) 0.03387(18) 0.0808(6) Uani 1 1 d . . . . .
O2E3 O 1.7710(6) 0.8351(2) -0.05144(17) 0.0972(4) Uani 1 1 d . . . . .
C7B C -0.6490(9) 1.0087(3) 0.4893(3) 0.0878(3) Uani 1 1 d . . . . .
C24B C -0.6634(9) 0.5553(3) 0.4832(2) 0.0878(3) Uani 1 1 d . . . . .
H24B H -0.579971 0.572493 0.484961 0.105 Uiso 1 1 calc R U . . .
O2G2 O 0.4889(6) 0.1992(2) 0.35823(17) 0.0972(4) Uani 1 1 d . . . . .
O21A O 1.6280(6) 1.0121(2) -0.01619(18) 0.0972(4) Uani 1 1 d . . . . .
N8A N 1.6787(6) 0.4608(2) 0.04164(18) 0.0808(6) Uani 1 1 d . . . . .
C1F2 C -1.0227(9) 0.8572(3) 0.4335(3) 0.0878(3) Uani 1 1 d . . . . .
N1A" N 1.6284(6) 1.1673(2) 0.03712(18) 0.0808(6) Uani 1 1 d . . . . .
C1B C -0.9010(8) 0.7542(3) 0.5090(2) 0.0878(3) Uani 1 1 d . . . . .
H1B H -0.908954 0.752353 0.531259 0.105 Uiso 1 1 calc R U . . .
C4C' C -0.2613(8) 0.2730(3) 0.3834(2) 0.0878(3) Uani 1 1 d . . . . .
N5N' N 1.5532(7) 0.2453(2) -0.0150(2) 0.0808(6) Uani 1 1 d . . . . .
C14B C -0.8732(9) 0.7986(3) 0.4607(2) 0.0878(3) Uani 1 1 d . . . . .
H14B H -0.796644 0.794912 0.446499 0.105 Uiso 1 1 calc R U . . .
O23C O 1.0999(6) 0.3176(2) 0.13149(16) 0.0972(4) Uani 1 1 d . . . . .
N1N' N 1.8271(7) 0.2442(2) 0.0776(2) 0.0808(6) Uani 1 1 d . . . . .
C9B C -0.7024(9) 1.0110(3) 0.4390(3) 0.0878(3) Uani 1 1 d . . . . .
C21B C -0.7005(8) 0.5070(3) 0.4440(3) 0.0878(3) Uani 1 1 d . . . . .
C15B C -0.9619(9) 0.7577(3) 0.4609(2) 0.0878(3) Uani 1 1 d . . . . .
H15B H -1.022505 0.758832 0.444283 0.105 Uiso 1 1 calc R U . . .
C10B C -0.6984(8) 0.9606(3) 0.4486(2) 0.0878(3) Uani 1 1 d . . . . .
H10B H -0.632483 0.943401 0.436372 0.105 Uiso 1 1 calc R U . . .
C20B C -0.6996(8) 0.5556(3) 0.4519(2) 0.0878(3) Uani 1 1 d . . . . .
H20B H -0.637053 0.574613 0.438643 0.105 Uiso 1 1 calc R U . . .
O3G1 O 0.4369(6) 0.3709(2) 0.33839(17) 0.0972(4) Uani 1 1 d . . . . .
C27B C -0.8670(9) 0.6641(3) 0.5054(2) 0.0878(3) Uani 1 1 d . . . . .
O3E2 O 1.9937(6) 0.6258(2) -0.04158(17) 0.0972(4) Uani 1 1 d . . . . .
C6B C -0.6692(9) 0.9577(3) 0.4804(2) 0.0878(3) Uani 1 1 d . . . . .
H6B H -0.587912 0.939315 0.483081 0.105 Uiso 1 1 calc R U . . .
N1C" N 1.4501(6) 0.2346(2) 0.07545(18) 0.0808(6) Uani 1 1 d . . . . .
O21C O 1.1008(6) 0.1607(2) 0.14745(16) 0.0972(4) Uani 1 1 d . . . . .
O3E4 O 2.1464(6) 0.8485(2) 0.04763(16) 0.0972(4) Uani 1 1 d . . . . .
N1A' N 1.6333(6) 0.3124(2) 0.04491(18) 0.0808(6) Uani 1 1 d . . . . .
C2B C -0.8320(9) 0.7974(3) 0.4940(2) 0.0878(3) Uani 1 1 d . . . . .
H2B H -0.735955 0.793725 0.494779 0.105 Uiso 1 1 calc R U . . .
C4B' C -0.6522(8) 1.0856(3) 0.4630(2) 0.0878(3) Uani 1 1 d . . . . .
C33B C -0.8975(8) 0.9522(3) 0.4795(2) 0.0878(3) Uani 1 1 d . . . . .
H33A H -0.904836 0.986675 0.479770 0.105 Uiso 1 1 calc R U . . .
H33B H -0.981631 0.937183 0.485642 0.105 Uiso 1 1 calc R U . . .
C16B C -0.8745(9) 0.7140(3) 0.4617(2) 0.0878(3) Uani 1 1 d . . . . .
H16B H -0.799370 0.717987 0.446953 0.105 Uiso 1 1 calc R U . . .
O7A O 1.7457(6) 0.4676(2) 0.08968(18) 0.0972(4) Uani 1 1 d . . . . .
O2G1 O 0.3655(6) 0.3935(2) 0.29439(16) 0.0972(4) Uani 1 1 d . . . . .
C11B C -0.8395(8) 0.9352(3) 0.4493(2) 0.0878(3) Uani 1 1 d . . . . .
H11B H -0.892181 0.942176 0.431631 0.105 Uiso 1 1 calc R U . . .
C18B C -0.8144(9) 0.6304(3) 0.4590(2) 0.0878(3) Uani 1 1 d . . . . .
H18B H -0.746803 0.643153 0.444099 0.105 Uiso 1 1 calc R U . . .
C13B C -0.9302(9) 0.8503(3) 0.4583(2) 0.0878(3) Uani 1 1 d . . . . .
C26B C -0.7628(9) 0.6312(3) 0.4898(2) 0.0878(3) Uani 1 1 d . . . . .
H26B H -0.672257 0.643580 0.489866 0.105 Uiso 1 1 calc R U . . .
C1F3 C -1.0370(9) 0.6603(3) 0.4387(3) 0.0878(3) Uani 1 1 d . . . . .
C6B' C -0.6898(8) 1.1595(3) 0.4829(2) 0.0878(3) Uani 1 1 d . . . . .
H6B' H -0.726052 1.177336 0.498461 0.105 Uiso 1 1 calc R U . . .
O3G2 O 0.3638(6) 0.1588(2) 0.33035(16) 0.0972(4) Uani 1 1 d . . . . .
O2G4 O 0.9246(6) 0.3538(2) 0.25819(16) 0.0972(4) Uani 1 1 d . . . . .
C17B C -0.9314(9) 0.6662(3) 0.4610(2) 0.0878(3) Uani 1 1 d . . . . .
C7C C -0.1100(8) 0.3135(3) 0.3443(2) 0.0878(3) Uani 1 1 d . . . . .
C25B C -0.7754(8) 0.5787(3) 0.5010(2) 0.0878(3) Uani 1 1 d . . . . .
H25B H -0.778129 0.572566 0.523064 0.105 Uiso 1 1 calc R U . . .
C28B C -0.8288(9) 0.7140(3) 0.4938(2) 0.0878(3) Uani 1 1 d . . . . .
H28B H -0.732844 0.718632 0.493793 0.105 Uiso 1 1 calc R U . . .
C3C' C -0.3715(8) 0.2982(3) 0.3800(2) 0.0878(3) Uani 1 1 d . . . . .
H3C' H -0.377956 0.319202 0.363206 0.105 Uiso 1 1 calc R U . . .
C31B C -0.8868(8) 0.5595(3) 0.4850(2) 0.0878(3) Uani 1 1 d . . . . .
H31A H -0.971277 0.572658 0.491764 0.105 Uiso 1 1 calc R U . . .
H31B H -0.890425 0.524839 0.486465 0.105 Uiso 1 1 calc R U . . .
C2C' C -0.4724(9) 0.2937(3) 0.4004(2) 0.0878(3) Uani 1 1 d . . . . .
H2C' H -0.550955 0.310012 0.397043 0.105 Uiso 1 1 calc R U . . .
C5B C -0.7836(8) 0.9324(3) 0.4973(2) 0.0878(3) Uani 1 1 d . . . . .
H5B H -0.790989 0.936977 0.519208 0.105 Uiso 1 1 calc R U . . .
C5C' C -0.2452(9) 0.2456(3) 0.4089(2) 0.0878(3) Uani 1 1 d . . . . .
H5C' H -0.166791 0.229506 0.412703 0.105 Uiso 1 1 calc R U . . .
C23A C 1.7136(9) 0.9946(3) 0.0568(3) 0.0878(3) Uani 1 1 d . . . . .
C1G1 C 0.3910(9) 0.3620(3) 0.3130(3) 0.0878(3) Uani 1 1 d . . . . .
C29B C -1.0304(8) 0.7543(3) 0.4921(2) 0.0878(3) Uani 1 1 d . . . . .
H29A H -1.081051 0.725053 0.495904 0.105 Uiso 1 1 calc R U . . .
H29B H -1.085537 0.781860 0.496159 0.105 Uiso 1 1 calc R U . . .
C27A C 1.9292(9) 0.8342(3) 0.0397(2) 0.0878(3) Uani 1 1 d . . . . .
C15C C 0.6042(8) 0.2319(3) 0.2868(2) 0.0878(3) Uani 1 1 d . . . . .
H15C H 0.631195 0.202251 0.297437 0.105 Uiso 1 1 calc R U . . .
C5B' C -0.7130(8) 1.1120(3) 0.4842(2) 0.0878(3) Uani 1 1 d . . . . .
H5B' H -0.769275 1.097891 0.499421 0.105 Uiso 1 1 calc R U . . .
C9A C 1.6540(9) 0.4873(3) 0.0182(3) 0.0878(3) Uani 1 1 d . . . . .
N22C N 1.1230(6) 0.2382(2) 0.13416(18) 0.0808(6) Uani 1 1 d . . . . .
C3C C 0.3720(8) 0.3135(3) 0.3074(2) 0.0878(3) Uani 1 1 d . . . . .
C19B C -0.8396(9) 0.5792(3) 0.4533(2) 0.0878(3) Uani 1 1 d . . . . .
H19B H -0.896678 0.572950 0.436680 0.105 Uiso 1 1 calc R U . . .
C5B" C -0.7524(9) 0.3988(3) 0.4772(2) 0.0878(3) Uani 1 1 d . . . . .
H5B" H -0.831813 0.410819 0.485148 0.105 Uiso 1 1 calc R U . . .
C6C' C -0.3517(8) 0.2434(3) 0.4285(2) 0.0878(3) Uani 1 1 d . . . . .
H6C' H -0.345133 0.223479 0.445823 0.105 Uiso 1 1 calc R U . . .
C1E4 C 2.0334(9) 0.8372(3) 0.0603(3) 0.0878(3) Uani 1 1 d . . . . .
O3E1 O 2.1511(6) 0.6391(2) 0.05537(16) 0.0972(4) Uani 1 1 d . . . . .
C13C C 0.3806(8) 0.2384(3) 0.3185(2) 0.0878(3) Uani 1 1 d . . . . .
C12B C -0.8123(8) 0.8836(3) 0.4564(2) 0.0878(3) Uani 1 1 d . . . . .
H12B H -0.740181 0.871696 0.443212 0.105 Uiso 1 1 calc R U . . .
C17A C 1.8540(8) 0.8333(3) -0.0054(2) 0.0878(3) Uani 1 1 d . . . . .
C27C C 0.7931(8) 0.2972(3) 0.2374(2) 0.0878(3) Uani 1 1 d . . . . .
C1E3 C 1.8634(9) 0.8413(3) -0.0370(2) 0.0878(3) Uani 1 1 d . . . . .
C9C C -0.1040(8) 0.2314(3) 0.3512(2) 0.0878(3) Uani 1 1 d . . . . .
C4F1 C -1.0337(9) 0.8788(3) 0.5760(2) 0.0878(3) Uani 1 1 d . . . . .
H4FA H -1.127783 0.876878 0.581281 0.105 Uiso 1 1 calc R U . . .
H4FB H -0.989511 0.854855 0.588433 0.105 Uiso 1 1 calc R U . . .
O3G4 O 0.7770(6) 0.3780(2) 0.22689(16) 0.0972(4) Uani 1 1 d . . . . .
C4C" C 1.2354(8) 0.2353(3) 0.1148(2) 0.0878(3) Uani 1 1 d . . . . .
C4B C -0.7765(9) 0.8827(3) 0.4887(2) 0.0878(3) Uani 1 1 d . . . . .
H4B H -0.686240 0.870587 0.490566 0.105 Uiso 1 1 calc R U . . .
C16C C 0.6486(8) 0.2349(3) 0.2539(2) 0.0878(3) Uani 1 1 d . . . . .
H16C H 0.588973 0.217884 0.241255 0.105 Uiso 1 1 calc R U . . .
C18A C 1.7640(9) 0.8679(3) 0.0113(2) 0.0878(3) Uani 1 1 d . . . . .
H18A H 1.672446 0.856381 0.011644 0.105 Uiso 1 1 calc R U . . .
C26A C 1.8107(8) 0.8673(3) 0.0433(2) 0.0878(3) Uani 1 1 d . . . . .
H26A H 1.743825 0.854676 0.058449 0.105 Uiso 1 1 calc R U . . .
C4B" C -0.6528(8) 0.4284(3) 0.4675(2) 0.0878(3) Uani 1 1 d . . . . .
C28A C 1.8644(9) 0.7847(3) 0.0391(2) 0.0878(3) Uani 1 1 d . . . . .
H28A H 1.790012 0.781239 0.054095 0.105 Uiso 1 1 calc R U . . .
C25C C 0.9435(8) 0.2874(3) 0.1901(2) 0.0878(3) Uani 1 1 d . . . . .
H25C H 0.972926 0.320792 0.189255 0.105 Uiso 1 1 calc R U . . .
C3B" C -0.5358(8) 0.4088(3) 0.4586(2) 0.0878(3) Uani 1 1 d . . . . .
H3B" H -0.463236 0.428394 0.453274 0.105 Uiso 1 1 calc R U . . .
C2B' C -0.5701(8) 1.1552(3) 0.4394(2) 0.0878(3) Uani 1 1 d . . . . .
H2B' H -0.523943 1.171023 0.423139 0.105 Uiso 1 1 calc R U . . .
C1G2 C 0.4191(9) 0.1960(3) 0.3381(3) 0.0878(3) Uani 1 1 d . . . . .
C2B" C -0.5244(9) 0.3626(3) 0.4575(2) 0.0878(3) Uani 1 1 d . . . . .
H2B" H -0.442763 0.350330 0.451116 0.105 Uiso 1 1 calc R U . . .
C16A C 1.8171(9) 0.7838(3) 0.0065(2) 0.0878(3) Uani 1 1 d . . . . .
H16A H 1.721680 0.778048 0.006185 0.105 Uiso 1 1 calc R U . . .
C4A' C 1.6657(8) 0.4104(3) 0.0425(2) 0.0878(3) Uani 1 1 d . . . . .
O2G3 O 0.9409(6) 0.1784(2) 0.27278(16) 0.0972(4) Uani 1 1 d . . . . .
O3G3 O 0.7749(6) 0.1450(2) 0.25847(16) 0.0972(4) Uani 1 1 d . . . . .
C17C C 0.7920(8) 0.2242(3) 0.2464(2) 0.0878(3) Uani 1 1 d . . . . .
C6C C -0.0038(8) 0.2988(3) 0.3224(2) 0.0878(3) Uani 1 1 d . . . . .
H6C H -0.024025 0.307319 0.301384 0.105 Uiso 1 1 calc R U . . .
C3B' C -0.5804(8) 1.1088(3) 0.4391(2) 0.0878(3) Uani 1 1 d . . . . .
H3B' H -0.541079 1.091925 0.423372 0.105 Uiso 1 1 calc R U . . .
C33A C 1.8911(8) 0.5439(3) 0.0241(2) 0.0878(3) Uani 1 1 d . . . . .
H33C H 1.974368 0.558619 0.016998 0.105 Uiso 1 1 calc R U . . .
H33D H 1.898176 0.509366 0.023756 0.105 Uiso 1 1 calc R U . . .
O2E1 O 2.0070(6) 0.6437(2) 0.09329(17) 0.0972(4) Uani 1 1 d . . . . .
C1G4 C 0.8311(9) 0.3474(3) 0.2415(2) 0.0878(3) Uani 1 1 d . . . . .
C2A" C 1.5299(9) 1.1376(3) 0.0431(2) 0.0878(3) Uani 1 1 d . . . . .
H2A" H 1.447461 1.150335 0.048351 0.105 Uiso 1 1 calc R U . . .
C14A C 1.8241(9) 0.6975(3) 0.0093(2) 0.0878(3) Uani 1 1 d . . . . .
H14A H 1.728078 0.701612 0.008831 0.105 Uiso 1 1 calc R U . . .
C21C C 1.0620(8) 0.1992(3) 0.1482(2) 0.0878(3) Uani 1 1 d . . . . .
C4A C 1.8136(8) 0.6129(3) 0.0484(2) 0.0878(3) Uani 1 1 d . . . . .
H4A H 1.745262 0.624323 0.062808 0.105 Uiso 1 1 calc R U . . .
C10A C 1.6653(9) 0.5385(3) 0.0250(2) 0.0878(3) Uani 1 1 d . . . . .
H10A H 1.581757 0.555679 0.022937 0.105 Uiso 1 1 calc R U . . .
C4C C 0.2270(8) 0.2992(3) 0.3043(2) 0.0878(3) Uani 1 1 d . . . . .
H4C H 0.195551 0.306347 0.283956 0.105 Uiso 1 1 calc R U . . .
C4F4 C -1.0004(8) 0.6388(3) 0.5827(2) 0.0878(3) Uani 1 1 d . . . . .
H4FC H -0.978052 0.668955 0.591099 0.105 Uiso 1 1 calc R U . . .
H4FD H -0.937712 0.614988 0.589765 0.105 Uiso 1 1 calc R U . . .
C1G3 C 0.8450(9) 0.1799(3) 0.2611(2) 0.0878(3) Uani 1 1 d . . . . .
C7A C 1.7106(9) 0.4851(3) 0.0660(3) 0.0878(3) Uani 1 1 d . . . . .
C11C C 0.1417(8) 0.2386(3) 0.3400(2) 0.0878(3) Uani 1 1 d . . . . .
H11C H 0.154218 0.209236 0.352493 0.105 Uiso 1 1 calc R U . . .
C19C C 0.9437(8) 0.2112(3) 0.1981(2) 0.0878(3) Uani 1 1 d . . . . .
H19C H 0.974102 0.179883 0.205779 0.105 Uiso 1 1 calc R U . . .
C6A C 1.7095(8) 0.5370(3) 0.0566(2) 0.0878(3) Uani 1 1 d . . . . .
H6A H 1.648012 0.554530 0.069810 0.105 Uiso 1 1 calc R U . . .
C25A C 1.8408(9) 0.9192(3) 0.0468(2) 0.0878(3) Uani 1 1 d . . . . .
H25A H 1.900598 0.925077 0.062980 0.105 Uiso 1 1 calc R U . . .
C6C" C 1.4389(9) 0.2074(3) 0.1004(2) 0.0878(3) Uani 1 1 d . . . . .
H6C" H 1.508730 0.186639 0.104021 0.105 Uiso 1 1 calc R U . . .
C3C" C 1.2367(9) 0.2617(3) 0.0881(2) 0.0878(3) Uani 1 1 d . . . . .
H3C" H 1.164258 0.280165 0.082748 0.105 Uiso 1 1 calc R U . . .
C15A C 1.8982(8) 0.7413(3) -0.0053(2) 0.0878(3) Uani 1 1 d . . . . .
H15A H 1.908451 0.741255 -0.027509 0.105 Uiso 1 1 calc R U . . .
C29A C 2.0208(8) 0.7422(3) 0.0094(2) 0.0878(3) Uani 1 1 d . . . . .
H29C H 2.070293 0.771460 0.004432 0.105 Uiso 1 1 calc R U . . .
H29D H 2.075609 0.714703 0.005138 0.105 Uiso 1 1 calc R U . . .
C14C C 0.4546(8) 0.2391(3) 0.2881(2) 0.0878(3) Uani 1 1 d . . . . .
H14C H 0.410588 0.220311 0.273346 0.105 Uiso 1 1 calc R U . . .
C2C C 0.4499(8) 0.2946(3) 0.2800(2) 0.0878(3) Uani 1 1 d . . . . .
H2C H 0.406277 0.301916 0.261000 0.105 Uiso 1 1 calc R U . . .
C5A' C 1.7149(8) 0.3833(3) 0.0200(2) 0.0878(3) Uani 1 1 d . . . . .
H5A' H 1.762449 0.397517 0.003377 0.105 Uiso 1 1 calc R U . . .
O4N' O 1.7252(6) 0.2358(2) 0.09045(16) 0.0972(4) Uani 1 1 d . . . . .
C33C C 0.1586(9) 0.2833(3) 0.3558(2) 0.0878(3) Uani 1 1 d . . . . .
H33E H 0.094622 0.286623 0.372697 0.105 Uiso 1 1 calc R U . . .
H33F H 0.247680 0.287422 0.362422 0.105 Uiso 1 1 calc R U . . .
C1E2 C 1.8805(9) 0.6429(3) -0.0341(2) 0.0878(3) Uani 1 1 d . . . . .
O7N' O 1.4982(6) 0.2439(2) -0.03890(18) 0.0972(4) Uani 1 1 d . . . . .
C24A C 1.7105(8) 0.9431(3) 0.0504(2) 0.0878(3) Uani 1 1 d . . . . .
H24A H 1.650528 0.925113 0.064875 0.105 Uiso 1 1 calc R U . . .
C12A C 1.7669(9) 0.6142(3) 0.0162(2) 0.0878(3) Uani 1 1 d . . . . .
H12A H 1.675596 0.625603 0.015529 0.105 Uiso 1 1 calc R U . . .
C19A C 1.7694(8) 0.9209(3) 0.0004(2) 0.0878(3) Uani 1 1 d . . . . .
H19A H 1.772572 0.927464 -0.021616 0.105 Uiso 1 1 calc R U . . .
C11A C 1.7780(8) 0.5628(3) 0.0072(2) 0.0878(3) Uani 1 1 d . . . . .
H11A H 1.782654 0.558007 -0.014695 0.105 Uiso 1 1 calc R U . . .
C28C C 0.6473(8) 0.2886(3) 0.2472(2) 0.0878(3) Uani 1 1 d . . . . .
H28C H 0.588599 0.297594 0.230917 0.105 Uiso 1 1 calc R U . . .
C26C C 0.8131(9) 0.2817(3) 0.2058(2) 0.0878(3) Uani 1 1 d . . . . .
H26C H 0.741668 0.292504 0.193009 0.105 Uiso 1 1 calc R U . . .
C2A C 1.8692(9) 0.6968(3) 0.0408(2) 0.0878(3) Uani 1 1 d . . . . .
H2A H 1.793879 0.699828 0.055401 0.105 Uiso 1 1 calc R U . . .
C5C C 0.1303(8) 0.3140(3) 0.3295(2) 0.0878(3) Uani 1 1 d . . . . .
H5C H 0.135743 0.348136 0.333299 0.105 Uiso 1 1 calc R U . . .
C5A C 1.8443(9) 0.5601(3) 0.0546(2) 0.0878(3) Uani 1 1 d . . . . .
H5A H 1.901348 0.552356 0.071398 0.105 Uiso 1 1 calc R U . . .
C24C C 0.9320(9) 0.2696(3) 0.1592(2) 0.0878(3) Uani 1 1 d . . . . .
H24C H 0.850226 0.279654 0.149850 0.105 Uiso 1 1 calc R U . . .
C12C C 0.2347(8) 0.2447(3) 0.3126(2) 0.0878(3) Uani 1 1 d . . . . .
H12C H 0.207807 0.225520 0.296029 0.105 Uiso 1 1 calc R U . . .
C3A C 1.9312(9) 0.6479(3) 0.0442(2) 0.0878(3) Uani 1 1 d . . . . .
C10C C 0.0069(8) 0.2449(3) 0.3285(2) 0.0878(3) Uani 1 1 d . . . . .
H10C H -0.001357 0.228013 0.309744 0.105 Uiso 1 1 calc R U . . .
C6A' C 1.6949(8) 0.3356(3) 0.0219(2) 0.0878(3) Uani 1 1 d . . . . .
H6A' H 1.727016 0.317962 0.005731 0.105 Uiso 1 1 calc R U . . .
C1A C 1.9620(9) 0.7401(3) 0.0414(2) 0.0878(3) Uani 1 1 d . . . . .
H1A H 2.024289 0.739829 0.057658 0.105 Uiso 1 1 calc R U . . .
C18C C 0.8131(9) 0.2267(3) 0.2115(2) 0.0878(3) Uani 1 1 d . . . . .
H18C H 0.739632 0.211771 0.201847 0.105 Uiso 1 1 calc R U . . .
C23C C 1.0591(8) 0.2817(3) 0.1387(2) 0.0878(3) Uani 1 1 d . . . . .
C3A" C 1.5397(9) 1.0900(3) 0.0420(2) 0.0878(3) Uani 1 1 d . . . . .
H3A" H 1.466658 1.070297 0.046538 0.105 Uiso 1 1 calc R U . . .
C20A C 1.6602(9) 0.9442(3) 0.0181(2) 0.0878(3) Uani 1 1 d . . . . .
H20A H 1.575818 0.927291 0.017152 0.105 Uiso 1 1 calc R U . . .
C6B" C -0.7345(8) 0.3511(3) 0.4749(2) 0.0878(3) Uani 1 1 d . . . . .
H6B" H -0.805035 0.330760 0.480679 0.105 Uiso 1 1 calc R U . . .
O2N' O 1.9299(6) 0.2503(2) 0.08952(16) 0.0972(4) Uani 1 1 d . . . . .
C4E3 C 1.9845(8) 0.8624(3) -0.0826(2) 0.0878(3) Uani 1 1 d . . . . .
H4EA H 1.964881 0.832025 -0.091001 0.105 Uiso 1 1 calc R U . . .
H4EB H 1.917216 0.885043 -0.088737 0.105 Uiso 1 1 calc R U . . .
C1C C 0.5987(8) 0.3082(3) 0.2774(2) 0.0878(3) Uani 1 1 d . . . . .
H1C H 0.619598 0.341839 0.280241 0.105 Uiso 1 1 calc R U . . .
C5C" C 1.3396(8) 0.2061(3) 0.1211(2) 0.0878(3) Uani 1 1 d . . . . .
H5C" H 1.340695 0.186645 0.138717 0.105 Uiso 1 1 calc R U . . .
C4A" C 1.6620(8) 1.0711(3) 0.0340(2) 0.0878(3) Uani 1 1 d . . . . .
C29C C 0.6541(8) 0.2731(3) 0.2993(2) 0.0878(3) Uani 1 1 d . . . . .
H29E H 0.749995 0.273721 0.298555 0.105 Uiso 1 1 calc R U . . .
H29F H 0.619547 0.277061 0.319880 0.105 Uiso 1 1 calc R U . . .
C5F4 C -1.1311(8) 0.6248(3) 0.5937(2) 0.0878(3) Uani 1 1 d . . . . .
H5FA H -1.160333 0.598514 0.582551 0.132 Uiso 1 1 calc R U . . .
H5FB H -1.190303 0.651326 0.590972 0.132 Uiso 1 1 calc R U . . .
H5FC H -1.130299 0.615343 0.614862 0.132 Uiso 1 1 calc R U . . .
C5F1 C -0.9863(8) 0.9247(3) 0.5819(2) 0.0878(3) Uani 1 1 d . . . . .
H5FD H -1.025382 0.948168 0.568574 0.132 Uiso 1 1 calc R U . . .
H5FE H -0.891857 0.925558 0.578648 0.132 Uiso 1 1 calc R U . . .
H5FF H -1.009557 0.931552 0.602617 0.132 Uiso 1 1 calc R U . . .
C20C C 0.9391(9) 0.2166(3) 0.1660(2) 0.0878(3) Uani 1 1 d . . . . .
H20C H 0.859802 0.201001 0.159291 0.105 Uiso 1 1 calc R U . . .
C31A C 1.8905(8) 0.9364(3) 0.0168(2) 0.0878(3) Uani 1 1 d . . . . .
H31C H 1.970649 0.920233 0.010121 0.105 Uiso 1 1 calc R U . . .
H31D H 1.903851 0.970776 0.015400 0.105 Uiso 1 1 calc R U . . .
C3A' C 1.6051(8) 0.3858(3) 0.0672(2) 0.0878(3) Uani 1 1 d . . . . .
H3A' H 1.573945 0.402039 0.084036 0.105 Uiso 1 1 calc R U . . .
C2C" C 1.3514(8) 0.2602(3) 0.0691(2) 0.0878(3) Uani 1 1 d . . . . .
H2C" H 1.355031 0.278714 0.051033 0.105 Uiso 1 1 calc R U . . .
C31C C 1.0372(8) 0.2561(3) 0.2054(2) 0.0878(3) Uani 1 1 d . . . . .
H31E H 1.042313 0.261289 0.226887 0.105 Uiso 1 1 calc R U . . .
H31F H 1.124498 0.255657 0.195342 0.105 Uiso 1 1 calc R U . . .
C13A C 1.8642(9) 0.6503(3) 0.0001(2) 0.0878(3) Uani 1 1 d . . . . .
C1E1 C 2.0335(9) 0.6423(3) 0.0648(2) 0.0878(3) Uani 1 1 d . . . . .
C5A" C 1.7592(9) 1.1012(3) 0.0255(2) 0.0878(3) Uani 1 1 d . . . . .
H5A" H 1.840541 1.089791 0.018268 0.105 Uiso 1 1 calc R U . . .
C2A' C 1.5917(8) 0.3378(3) 0.0667(2) 0.0878(3) Uani 1 1 d . . . . .
H2A' H 1.548911 0.322018 0.083430 0.105 Uiso 1 1 calc R U . . .
C6A" C 1.7389(8) 1.1496(3) 0.0275(2) 0.0878(3) Uani 1 1 d . . . . .
H6A" H 1.808185 1.170430 0.021554 0.105 Uiso 1 1 calc R U . . .
C4F2 C -1.2453(8) 0.8673(3) 0.4228(2) 0.0878(3) Uani 1 1 d . . . . .
H4FE H -1.247965 0.839717 0.410348 0.105 Uiso 1 1 calc R U . . .
H4FF H -1.223149 0.895048 0.409503 0.105 Uiso 1 1 calc R U . . .
C4F3 C -1.2583(8) 0.6527(3) 0.4314(2) 0.0878(3) Uani 1 1 d . . . . .
H4FG H -1.237399 0.632784 0.414419 0.105 Uiso 1 1 calc R U . . .
H4FH H -1.273091 0.685100 0.423459 0.105 Uiso 1 1 calc R U . . .
C1CF C -0.6816(8) 0.9823(3) 0.6151(2) 0.0878(3) Uani 1 1 d . . . . .
H1CF H -0.693618 0.947600 0.617988 0.105 Uiso 1 1 calc R U . . .
C5F3 C -1.3787(8) 0.6343(3) 0.4489(2) 0.0878(3) Uani 1 1 d . . . . .
H5FG H -1.452625 0.635732 0.436051 0.132 Uiso 1 1 calc R U . . .
H5FH H -1.396631 0.653583 0.465995 0.132 Uiso 1 1 calc R U . . .
H5FI H -1.364445 0.601803 0.455810 0.132 Uiso 1 1 calc R U . . .
C4E4 C 2.2560(8) 0.8480(3) 0.0665(2) 0.0878(3) Uani 1 1 d . . . . .
H4EC H 2.273550 0.815525 0.073826 0.105 Uiso 1 1 calc R U . . .
H4ED H 2.236470 0.867144 0.083897 0.105 Uiso 1 1 calc R U . . .
C5F2 C -1.3770(8) 0.8742(3) 0.4377(2) 0.0878(3) Uani 1 1 d . . . . .
H5FJ H -1.433884 0.889766 0.423486 0.132 Uiso 1 1 calc R U . . .
H5FK H -1.369087 0.893694 0.454789 0.132 Uiso 1 1 calc R U . . .
H5FL H -1.413947 0.843719 0.444384 0.132 Uiso 1 1 calc R U . . .
C4G1 C 0.4690(9) 0.4198(3) 0.3436(2) 0.0878(3) Uani 1 1 d . . . . .
H4GA H 0.552935 0.428279 0.333201 0.105 Uiso 1 1 calc R U . . .
H4GB H 0.401564 0.440751 0.335595 0.105 Uiso 1 1 calc R U . . .
C5E4 C 2.3753(8) 0.8680(3) 0.0484(2) 0.0878(3) Uani 1 1 d . . . . .
H5EA H 2.376474 0.856690 0.028211 0.132 Uiso 1 1 calc R U . . .
H5EB H 2.454237 0.857809 0.057998 0.132 Uiso 1 1 calc R U . . .
H5EC H 2.371218 0.902320 0.047470 0.132 Uiso 1 1 calc R U . . .
C4E2 C 2.0030(8) 0.6129(3) -0.0720(2) 0.0878(3) Uani 1 1 d . . . . .
H4EE H 1.955614 0.636346 -0.084142 0.105 Uiso 1 1 calc R U . . .
H4EF H 2.095185 0.614190 -0.079115 0.105 Uiso 1 1 calc R U . . .
C4G3 C 0.7968(9) 0.1008(3) 0.2727(2) 0.0878(3) Uani 1 1 d . . . . .
H4GC H 0.888573 0.091681 0.269218 0.105 Uiso 1 1 calc R U . . .
H4GD H 0.741631 0.076874 0.264366 0.105 Uiso 1 1 calc R U . . .
C5E2 C 1.9534(8) 0.5676(3) -0.0771(2) 0.0878(3) Uani 1 1 d . . . . .
H5ED H 1.957249 0.562707 -0.098464 0.132 Uiso 1 1 calc R U . . .
H5EE H 1.863303 0.565193 -0.069253 0.132 Uiso 1 1 calc R U . . .
H5EF H 2.005650 0.543670 -0.066941 0.132 Uiso 1 1 calc R U . . .
C5E3 C 2.1082(8) 0.8786(3) -0.0946(2) 0.0878(3) Uani 1 1 d . . . . .
H5EG H 2.108623 0.879778 -0.116404 0.132 Uiso 1 1 calc R U . . .
H5EH H 2.175897 0.857190 -0.087887 0.132 Uiso 1 1 calc R U . . .
H5EI H 2.124819 0.910058 -0.087857 0.132 Uiso 1 1 calc R U . . .
C21A C 1.6504(9) 0.9966(3) 0.0082(3) 0.0878(3) Uani 1 1 d . . . . .
C4E1 C 2.2618(8) 0.6331(3) 0.0753(2) 0.0878(3) Uani 1 1 d . . . . .
H4EG H 2.257809 0.658144 0.089733 0.105 Uiso 1 1 calc R U . . .
H4EH H 2.251602 0.602720 0.086707 0.105 Uiso 1 1 calc R U . . .
C5E1 C 2.3846(8) 0.6343(3) 0.0603(2) 0.0878(3) Uani 1 1 d . . . . .
H5EJ H 2.374776 0.641043 0.039039 0.132 Uiso 1 1 calc R U . . .
H5EK H 2.427142 0.603888 0.063282 0.132 Uiso 1 1 calc R U . . .
H5EL H 2.437526 0.658806 0.068248 0.132 Uiso 1 1 calc R U . . .
C5G3 C 0.7632(8) 0.1035(3) 0.3077(2) 0.0878(3) Uani 1 1 d . . . . .
H5GA H 0.739767 0.135736 0.312246 0.132 Uiso 1 1 calc R U . . .
H5GB H 0.838960 0.093904 0.318742 0.132 Uiso 1 1 calc R U . . .
H5GC H 0.690285 0.082579 0.313606 0.132 Uiso 1 1 calc R U . . .
C5G1 C 0.4765(8) 0.4255(3) 0.3732(2) 0.0878(3) Uani 1 1 d . . . . .
H5GD H 0.567465 0.424298 0.378387 0.132 Uiso 1 1 calc R U . . .
H5GE H 0.427967 0.400381 0.384385 0.132 Uiso 1 1 calc R U . . .
H5GF H 0.439533 0.455865 0.378159 0.132 Uiso 1 1 calc R U . . .
C5G4 C 0.7447(8) 0.4342(3) 0.2689(2) 0.0878(3) Uani 1 1 d . . . . .
H5GG H 0.662208 0.418293 0.274241 0.132 Uiso 1 1 calc R U . . .
H5GH H 0.735703 0.467714 0.272383 0.132 Uiso 1 1 calc R U . . .
H5GI H 0.812309 0.420823 0.281237 0.132 Uiso 1 1 calc R U . . .
C4G4 C 0.7846(8) 0.4274(3) 0.2338(2) 0.0878(3) Uani 1 1 d . . . . .
H4GE H 0.725459 0.445955 0.221217 0.105 Uiso 1 1 calc R U . . .
H4GF H 0.873929 0.439059 0.229167 0.105 Uiso 1 1 calc R U . . .
C4G2 C 0.3725(18) 0.1195(6) 0.3539(5) 0.0878(3) Uani 0.574(13) 1 d . . P A 1
H4GG H 0.457186 0.103383 0.352197 0.105 Uiso 0.574(13) 1 calc R U P A 1
H4GH H 0.360118 0.131388 0.374130 0.105 Uiso 0.574(13) 1 calc R U P A 1
C6G2 C 0.392(2) 0.1126(8) 0.3417(6) 0.0878(3) Uani 0.426(13) 1 d . . P A 2
H6GA H 0.381700 0.088606 0.326909 0.105 Uiso 0.426(13) 1 calc R U P A 2
H6GB H 0.479891 0.110277 0.349701 0.105 Uiso 0.426(13) 1 calc R U P A 2
C5G2 C 0.263(2) 0.0870(7) 0.3473(6) 0.0878(3) Uani 0.426(13) 1 d . . P A 1
H5GJ H 0.181985 0.097800 0.356931 0.132 Uiso 0.426(13) 1 calc R U P A 1
H5GK H 0.282011 0.055170 0.354935 0.132 Uiso 0.426(13) 1 calc R U P A 1
H5GL H 0.254050 0.086963 0.325757 0.132 Uiso 0.426(13) 1 calc R U P A 1
C7G2 C 0.2943(16) 0.1110(6) 0.3640(4) 0.0878(3) Uani 0.574(13) 1 d . . P A 2
H7GA H 0.301289 0.138361 0.376137 0.132 Uiso 0.574(13) 1 calc R U P A 2
H7GB H 0.302463 0.082337 0.376528 0.132 Uiso 0.574(13) 1 calc R U P A 2
H7GC H 0.209949 0.111327 0.354950 0.132 Uiso 0.574(13) 1 calc R U P A 2

loop_
_atom_site_aniso_label
_atom_site_aniso_U_11
_atom_site_aniso_U_22
_atom_site_aniso_U_33
_atom_site_aniso_U_23
_atom_site_aniso_U_13
_atom_site_aniso_U_12
Zn1 0.0422(4) 0.0290(4) 0.1224(8) -0.0098(4) 0.0174(5) 0.0001(3)
Zn2 0.0694(6) 0.0627(6) 0.1221(10) -0.0197(6) 0.0364(6) -0.0071(5)
Cl2C 0.1409(17) 0.1048(13) 0.210(2) -0.0161(13) 0.0328(15) 0.0028(12)
O30B 0.0767(6) 0.0727(6) 0.1406(9) -0.0130(5) 0.0187(6) -0.0024(5)
O32B 0.0767(6) 0.0727(6) 0.1406(9) -0.0130(5) 0.0187(6) -0.0024(5)
Cl4C 0.1409(17) 0.1048(13) 0.210(2) -0.0161(13) 0.0328(15) 0.0028(12)
O7B 0.0767(6) 0.0727(6) 0.1406(9) -0.0130(5) 0.0187(6) -0.0024(5)
O23B 0.0767(6) 0.0727(6) 0.1406(9) -0.0130(5) 0.0187(6) -0.0024(5)
O2F4 0.0767(6) 0.0727(6) 0.1406(9) -0.0130(5) 0.0187(6) -0.0024(5)
O2F1 0.0767(6) 0.0727(6) 0.1406(9) -0.0130(5) 0.0187(6) -0.0024(5)
O3F1 0.0767(6) 0.0727(6) 0.1406(9) -0.0130(5) 0.0187(6) -0.0024(5)
O3F4 0.0767(6) 0.0727(6) 0.1406(9) -0.0130(5) 0.0187(6) -0.0024(5)
O3N 0.0767(6) 0.0727(6) 0.1406(9) -0.0130(5) 0.0187(6) -0.0024(5)
O9B 0.0767(6) 0.0727(6) 0.1406(9) -0.0130(5) 0.0187(6) -0.0024(5)
O7C 0.0767(6) 0.0727(6) 0.1406(9) -0.0130(5) 0.0187(6) -0.0024(5)
O4N 0.0767(6) 0.0727(6) 0.1406(9) -0.0130(5) 0.0187(6) -0.0024(5)
O2F2 0.0767(6) 0.0727(6) 0.1406(9) -0.0130(5) 0.0187(6) -0.0024(5)
Cl3C 0.1409(17) 0.1048(13) 0.210(2) -0.0161(13) 0.0328(15) 0.0028(12)
C23B 0.0671(5) 0.0625(5) 0.1318(7) -0.0145(4) 0.0230(4) -0.0052(4)
O00K 0.0767(6) 0.0727(6) 0.1406(9) -0.0130(5) 0.0187(6) -0.0024(5)
N1C' 0.0604(10) 0.0587(10) 0.1218(16) -0.0154(10) 0.0210(10) -0.0033(8)
N1N 0.0604(10) 0.0587(10) 0.1218(16) -0.0154(10) 0.0210(10) -0.0033(8)
C1F1 0.0671(5) 0.0625(5) 0.1318(7) -0.0145(4) 0.0230(4) -0.0052(4)
O2F3 0.0767(6) 0.0727(6) 0.1406(9) -0.0130(5) 0.0187(6) -0.0024(5)
O3F2 0.0767(6) 0.0727(6) 0.1406(9) -0.0130(5) 0.0187(6) -0.0024(5)
O32C 0.0767(6) 0.0727(6) 0.1406(9) -0.0130(5) 0.0187(6) -0.0024(5)
O2N 0.0767(6) 0.0727(6) 0.1406(9) -0.0130(5) 0.0187(6) -0.0024(5)
O30A 0.0767(6) 0.0727(6) 0.1406(9) -0.0130(5) 0.0187(6) -0.0024(5)
O6N 0.0767(6) 0.0727(6) 0.1406(9) -0.0130(5) 0.0187(6) -0.0024(5)
O32A 0.0767(6) 0.0727(6) 0.1406(9) -0.0130(5) 0.0187(6) -0.0024(5)
N1B" 0.0604(10) 0.0587(10) 0.1218(16) -0.0154(10) 0.0210(10) -0.0033(8)
O9C 0.0767(6) 0.0727(6) 0.1406(9) -0.0130(5) 0.0187(6) -0.0024(5)
N22B 0.0604(10) 0.0587(10) 0.1218(16) -0.0154(10) 0.0210(10) -0.0033(8)
O3E3 0.0767(6) 0.0727(6) 0.1406(9) -0.0130(5) 0.0187(6) -0.0024(5)
O7N 0.0767(6) 0.0727(6) 0.1406(9) -0.0130(5) 0.0187(6) -0.0024(5)
N1B' 0.0604(10) 0.0587(10) 0.1218(16) -0.0154(10) 0.0210(10) -0.0033(8)
N8C 0.0604(10) 0.0587(10) 0.1218(16) -0.0154(10) 0.0210(10) -0.0033(8)
N8B 0.0604(10) 0.0587(10) 0.1218(16) -0.0154(10) 0.0210(10) -0.0033(8)
O3N' 0.0767(6) 0.0727(6) 0.1406(9) -0.0130(5) 0.0187(6) -0.0024(5)
O3F3 0.0767(6) 0.0727(6) 0.1406(9) -0.0130(5) 0.0187(6) -0.0024(5)
C3B 0.0671(5) 0.0625(5) 0.1318(7) -0.0145(4) 0.0230(4) -0.0052(4)
O8N 0.0767(6) 0.0727(6) 0.1406(9) -0.0130(5) 0.0187(6) -0.0024(5)
O30C 0.0767(6) 0.0727(6) 0.1406(9) -0.0130(5) 0.0187(6) -0.0024(5)
C1F4 0.0671(5) 0.0625(5) 0.1318(7) -0.0145(4) 0.0230(4) -0.0052(4)
O9A 0.0767(6) 0.0727(6) 0.1406(9) -0.0130(5) 0.0187(6) -0.0024(5)
O2E2 0.0767(6) 0.0727(6) 0.1406(9) -0.0130(5) 0.0187(6) -0.0024(5)
N5N 0.0604(10) 0.0587(10) 0.1218(16) -0.0154(10) 0.0210(10) -0.0033(8)
O8N' 0.0767(6) 0.0727(6) 0.1406(9) -0.0130(5) 0.0187(6) -0.0024(5)
O23A 0.0767(6) 0.0727(6) 0.1406(9) -0.0130(5) 0.0187(6) -0.0024(5)
O6N' 0.0767(6) 0.0727(6) 0.1406(9) -0.0130(5) 0.0187(6) -0.0024(5)
O2E4 0.0767(6) 0.0727(6) 0.1406(9) -0.0130(5) 0.0187(6) -0.0024(5)
N22A 0.0604(10) 0.0587(10) 0.1218(16) -0.0154(10) 0.0210(10) -0.0033(8)
O2E3 0.0767(6) 0.0727(6) 0.1406(9) -0.0130(5) 0.0187(6) -0.0024(5)
C7B 0.0671(5) 0.0625(5) 0.1318(7) -0.0145(4) 0.0230(4) -0.0052(4)
C24B 0.0671(5) 0.0625(5) 0.1318(7) -0.0145(4) 0.0230(4) -0.0052(4)
O2G2 0.0767(6) 0.0727(6) 0.1406(9) -0.0130(5) 0.0187(6) -0.0024(5)
O21A 0.0767(6) 0.0727(6) 0.1406(9) -0.0130(5) 0.0187(6) -0.0024(5)
N8A 0.0604(10) 0.0587(10) 0.1218(16) -0.0154(10) 0.0210(10) -0.0033(8)
C1F2 0.0671(5) 0.0625(5) 0.1318(7) -0.0145(4) 0.0230(4) -0.0052(4)
N1A" 0.0604(10) 0.0587(10) 0.1218(16) -0.0154(10) 0.0210(10) -0.0033(8)
C1B 0.0671(5) 0.0625(5) 0.1318(7) -0.0145(4) 0.0230(4) -0.0052(4)
C4C' 0.0671(5) 0.0625(5) 0.1318(7) -0.0145(4) 0.0230(4) -0.0052(4)
N5N' 0.0604(10) 0.0587(10) 0.1218(16) -0.0154(10) 0.0210(10) -0.0033(8)
C14B 0.0671(5) 0.0625(5) 0.1318(7) -0.0145(4) 0.0230(4) -0.0052(4)
O23C 0.0767(6) 0.0727(6) 0.1406(9) -0.0130(5) 0.0187(6) -0.0024(5)
N1N' 0.0604(10) 0.0587(10) 0.1218(16) -0.0154(10) 0.0210(10) -0.0033(8)
C9B 0.0671(5) 0.0625(5) 0.1318(7) -0.0145(4) 0.0230(4) -0.0052(4)
C21B 0.0671(5) 0.0625(5) 0.1318(7) -0.0145(4) 0.0230(4) -0.0052(4)
C15B 0.0671(5) 0.0625(5) 0.1318(7) -0.0145(4) 0.0230(4) -0.0052(4)
C10B 0.0671(5) 0.0625(5) 0.1318(7) -0.0145(4) 0.0230(4) -0.0052(4)
C20B 0.0671(5) 0.0625(5) 0.1318(7) -0.0145(4) 0.0230(4) -0.0052(4)
O3G1 0.0767(6) 0.0727(6) 0.1406(9) -0.0130(5) 0.0187(6) -0.0024(5)
C27B 0.0671(5) 0.0625(5) 0.1318(7) -0.0145(4) 0.0230(4) -0.0052(4)
O3E2 0.0767(6) 0.0727(6) 0.1406(9) -0.0130(5) 0.0187(6) -0.0024(5)
C6B 0.0671(5) 0.0625(5) 0.1318(7) -0.0145(4) 0.0230(4) -0.0052(4)
N1C" 0.0604(10) 0.0587(10) 0.1218(16) -0.0154(10) 0.0210(10) -0.0033(8)
O21C 0.0767(6) 0.0727(6) 0.1406(9) -0.0130(5) 0.0187(6) -0.0024(5)
O3E4 0.0767(6) 0.0727(6) 0.1406(9) -0.0130(5) 0.0187(6) -0.0024(5)
N1A' 0.0604(10) 0.0587(10) 0.1218(16) -0.0154(10) 0.0210(10) -0.0033(8)
C2B 0.0671(5) 0.0625(5) 0.1318(7) -0.0145(4) 0.0230(4) -0.0052(4)
C4B' 0.0671(5) 0.0625(5) 0.1318(7) -0.0145(4) 0.0230(4) -0.0052(4)
C33B 0.0671(5) 0.0625(5) 0.1318(7) -0.0145(4) 0.0230(4) -0.0052(4)
C16B 0.0671(5) 0.0625(5) 0.1318(7) -0.0145(4) 0.0230(4) -0.0052(4)
O7A 0.0767(6) 0.0727(6) 0.1406(9) -0.0130(5) 0.0187(6) -0.0024(5)
O2G1 0.0767(6) 0.0727(6) 0.1406(9) -0.0130(5) 0.0187(6) -0.0024(5)
C11B 0.0671(5) 0.0625(5) 0.1318(7) -0.0145(4) 0.0230(4) -0.0052(4)
C18B 0.0671(5) 0.0625(5) 0.1318(7) -0.0145(4) 0.0230(4) -0.0052(4)
C13B 0.0671(5) 0.0625(5) 0.1318(7) -0.0145(4) 0.0230(4) -0.0052(4)
C26B 0.0671(5) 0.0625(5) 0.1318(7) -0.0145(4) 0.0230(4) -0.0052(4)
C1F3 0.0671(5) 0.0625(5) 0.1318(7) -0.0145(4) 0.0230(4) -0.0052(4)
C6B' 0.0671(5) 0.0625(5) 0.1318(7) -0.0145(4) 0.0230(4) -0.0052(4)
O3G2 0.0767(6) 0.0727(6) 0.1406(9) -0.0130(5) 0.0187(6) -0.0024(5)
O2G4 0.0767(6) 0.0727(6) 0.1406(9) -0.0130(5) 0.0187(6) -0.0024(5)
C17B 0.0671(5) 0.0625(5) 0.1318(7) -0.0145(4) 0.0230(4) -0.0052(4)
C7C 0.0671(5) 0.0625(5) 0.1318(7) -0.0145(4) 0.0230(4) -0.0052(4)
C25B 0.0671(5) 0.0625(5) 0.1318(7) -0.0145(4) 0.0230(4) -0.0052(4)
C28B 0.0671(5) 0.0625(5) 0.1318(7) -0.0145(4) 0.0230(4) -0.0052(4)
C3C' 0.0671(5) 0.0625(5) 0.1318(7) -0.0145(4) 0.0230(4) -0.0052(4)
C31B 0.0671(5) 0.0625(5) 0.1318(7) -0.0145(4) 0.0230(4) -0.0052(4)
C2C' 0.0671(5) 0.0625(5) 0.1318(7) -0.0145(4) 0.0230(4) -0.0052(4)
C5B 0.0671(5) 0.0625(5) 0.1318(7) -0.0145(4) 0.0230(4) -0.0052(4)
C5C' 0.0671(5) 0.0625(5) 0.1318(7) -0.0145(4) 0.0230(4) -0.0052(4)
C23A 0.0671(5) 0.0625(5) 0.1318(7) -0.0145(4) 0.0230(4) -0.0052(4)
C1G1 0.0671(5) 0.0625(5) 0.1318(7) -0.0145(4) 0.0230(4) -0.0052(4)
C29B 0.0671(5) 0.0625(5) 0.1318(7) -0.0145(4) 0.0230(4) -0.0052(4)
C27A 0.0671(5) 0.0625(5) 0.1318(7) -0.0145(4) 0.0230(4) -0.0052(4)
C15C 0.0671(5) 0.0625(5) 0.1318(7) -0.0145(4) 0.0230(4) -0.0052(4)
C5B' 0.0671(5) 0.0625(5) 0.1318(7) -0.0145(4) 0.0230(4) -0.0052(4)
C9A 0.0671(5) 0.0625(5) 0.1318(7) -0.0145(4) 0.0230(4) -0.0052(4)
N22C 0.0604(10) 0.0587(10) 0.1218(16) -0.0154(10) 0.0210(10) -0.0033(8)
C3C 0.0671(5) 0.0625(5) 0.1318(7) -0.0145(4) 0.0230(4) -0.0052(4)
C19B 0.0671(5) 0.0625(5) 0.1318(7) -0.0145(4) 0.0230(4) -0.0052(4)
C5B" 0.0671(5) 0.0625(5) 0.1318(7) -0.0145(4) 0.0230(4) -0.0052(4)
C6C' 0.0671(5) 0.0625(5) 0.1318(7) -0.0145(4) 0.0230(4) -0.0052(4)
C1E4 0.0671(5) 0.0625(5) 0.1318(7) -0.0145(4) 0.0230(4) -0.0052(4)
O3E1 0.0767(6) 0.0727(6) 0.1406(9) -0.0130(5) 0.0187(6) -0.0024(5)
C13C 0.0671(5) 0.0625(5) 0.1318(7) -0.0145(4) 0.0230(4) -0.0052(4)
C12B 0.0671(5) 0.0625(5) 0.1318(7) -0.0145(4) 0.0230(4) -0.0052(4)
C17A 0.0671(5) 0.0625(5) 0.1318(7) -0.0145(4) 0.0230(4) -0.0052(4)
C27C 0.0671(5) 0.0625(5) 0.1318(7) -0.0145(4) 0.0230(4) -0.0052(4)
C1E3 0.0671(5) 0.0625(5) 0.1318(7) -0.0145(4) 0.0230(4) -0.0052(4)
C9C 0.0671(5) 0.0625(5) 0.1318(7) -0.0145(4) 0.0230(4) -0.0052(4)
C4F1 0.0671(5) 0.0625(5) 0.1318(7) -0.0145(4) 0.0230(4) -0.0052(4)
O3G4 0.0767(6) 0.0727(6) 0.1406(9) -0.0130(5) 0.0187(6) -0.0024(5)
C4C" 0.0671(5) 0.0625(5) 0.1318(7) -0.0145(4) 0.0230(4) -0.0052(4)
C4B 0.0671(5) 0.0625(5) 0.1318(7) -0.0145(4) 0.0230(4) -0.0052(4)
C16C 0.0671(5) 0.0625(5) 0.1318(7) -0.0145(4) 0.0230(4) -0.0052(4)
C18A 0.0671(5) 0.0625(5) 0.1318(7) -0.0145(4) 0.0230(4) -0.0052(4)
C26A 0.0671(5) 0.0625(5) 0.1318(7) -0.0145(4) 0.0230(4) -0.0052(4)
C4B" 0.0671(5) 0.0625(5) 0.1318(7) -0.0145(4) 0.0230(4) -0.0052(4)
C28A 0.0671(5) 0.0625(5) 0.1318(7) -0.0145(4) 0.0230(4) -0.0052(4)
C25C 0.0671(5) 0.0625(5) 0.1318(7) -0.0145(4) 0.0230(4) -0.0052(4)
C3B" 0.0671(5) 0.0625(5) 0.1318(7) -0.0145(4) 0.0230(4) -0.0052(4)
C2B' 0.0671(5) 0.0625(5) 0.1318(7) -0.0145(4) 0.0230(4) -0.0052(4)
C1G2 0.0671(5) 0.0625(5) 0.1318(7) -0.0145(4) 0.0230(4) -0.0052(4)
C2B" 0.0671(5) 0.0625(5) 0.1318(7) -0.0145(4) 0.0230(4) -0.0052(4)
C16A 0.0671(5) 0.0625(5) 0.1318(7) -0.0145(4) 0.0230(4) -0.0052(4)
C4A' 0.0671(5) 0.0625(5) 0.1318(7) -0.0145(4) 0.0230(4) -0.0052(4)
O2G3 0.0767(6) 0.0727(6) 0.1406(9) -0.0130(5) 0.0187(6) -0.0024(5)
O3G3 0.0767(6) 0.0727(6) 0.1406(9) -0.0130(5) 0.0187(6) -0.0024(5)
C17C 0.0671(5) 0.0625(5) 0.1318(7) -0.0145(4) 0.0230(4) -0.0052(4)
C6C 0.0671(5) 0.0625(5) 0.1318(7) -0.0145(4) 0.0230(4) -0.0052(4)
C3B' 0.0671(5) 0.0625(5) 0.1318(7) -0.0145(4) 0.0230(4) -0.0052(4)
C33A 0.0671(5) 0.0625(5) 0.1318(7) -0.0145(4) 0.0230(4) -0.0052(4)
O2E1 0.0767(6) 0.0727(6) 0.1406(9) -0.0130(5) 0.0187(6) -0.0024(5)
C1G4 0.0671(5) 0.0625(5) 0.1318(7) -0.0145(4) 0.0230(4) -0.0052(4)
C2A" 0.0671(5) 0.0625(5) 0.1318(7) -0.0145(4) 0.0230(4) -0.0052(4)
C14A 0.0671(5) 0.0625(5) 0.1318(7) -0.0145(4) 0.0230(4) -0.0052(4)
C21C 0.0671(5) 0.0625(5) 0.1318(7) -0.0145(4) 0.0230(4) -0.0052(4)
C4A 0.0671(5) 0.0625(5) 0.1318(7) -0.0145(4) 0.0230(4) -0.0052(4)
C10A 0.0671(5) 0.0625(5) 0.1318(7) -0.0145(4) 0.0230(4) -0.0052(4)
C4C 0.0671(5) 0.0625(5) 0.1318(7) -0.0145(4) 0.0230(4) -0.0052(4)
C4F4 0.0671(5) 0.0625(5) 0.1318(7) -0.0145(4) 0.0230(4) -0.0052(4)
C1G3 0.0671(5) 0.0625(5) 0.1318(7) -0.0145(4) 0.0230(4) -0.0052(4)
C7A 0.0671(5) 0.0625(5) 0.1318(7) -0.0145(4) 0.0230(4) -0.0052(4)
C11C 0.0671(5) 0.0625(5) 0.1318(7) -0.0145(4) 0.0230(4) -0.0052(4)
C19C 0.0671(5) 0.0625(5) 0.1318(7) -0.0145(4) 0.0230(4) -0.0052(4)
C6A 0.0671(5) 0.0625(5) 0.1318(7) -0.0145(4) 0.0230(4) -0.0052(4)
C25A 0.0671(5) 0.0625(5) 0.1318(7) -0.0145(4) 0.0230(4) -0.0052(4)
C6C" 0.0671(5) 0.0625(5) 0.1318(7) -0.0145(4) 0.0230(4) -0.0052(4)
C3C" 0.0671(5) 0.0625(5) 0.1318(7) -0.0145(4) 0.0230(4) -0.0052(4)
C15A 0.0671(5) 0.0625(5) 0.1318(7) -0.0145(4) 0.0230(4) -0.0052(4)
C29A 0.0671(5) 0.0625(5) 0.1318(7) -0.0145(4) 0.0230(4) -0.0052(4)
C14C 0.0671(5) 0.0625(5) 0.1318(7) -0.0145(4) 0.0230(4) -0.0052(4)
C2C 0.0671(5) 0.0625(5) 0.1318(7) -0.0145(4) 0.0230(4) -0.0052(4)
C5A' 0.0671(5) 0.0625(5) 0.1318(7) -0.0145(4) 0.0230(4) -0.0052(4)
O4N' 0.0767(6) 0.0727(6) 0.1406(9) -0.0130(5) 0.0187(6) -0.0024(5)
C33C 0.0671(5) 0.0625(5) 0.1318(7) -0.0145(4) 0.0230(4) -0.0052(4)
C1E2 0.0671(5) 0.0625(5) 0.1318(7) -0.0145(4) 0.0230(4) -0.0052(4)
O7N' 0.0767(6) 0.0727(6) 0.1406(9) -0.0130(5) 0.0187(6) -0.0024(5)
C24A 0.0671(5) 0.0625(5) 0.1318(7) -0.0145(4) 0.0230(4) -0.0052(4)
C12A 0.0671(5) 0.0625(5) 0.1318(7) -0.0145(4) 0.0230(4) -0.0052(4)
C19A 0.0671(5) 0.0625(5) 0.1318(7) -0.0145(4) 0.0230(4) -0.0052(4)
C11A 0.0671(5) 0.0625(5) 0.1318(7) -0.0145(4) 0.0230(4) -0.0052(4)
C28C 0.0671(5) 0.0625(5) 0.1318(7) -0.0145(4) 0.0230(4) -0.0052(4)
C26C 0.0671(5) 0.0625(5) 0.1318(7) -0.0145(4) 0.0230(4) -0.0052(4)
C2A 0.0671(5) 0.0625(5) 0.1318(7) -0.0145(4) 0.0230(4) -0.0052(4)
C5C 0.0671(5) 0.0625(5) 0.1318(7) -0.0145(4) 0.0230(4) -0.0052(4)
C5A 0.0671(5) 0.0625(5) 0.1318(7) -0.0145(4) 0.0230(4) -0.0052(4)
C24C 0.0671(5) 0.0625(5) 0.1318(7) -0.0145(4) 0.0230(4) -0.0052(4)
C12C 0.0671(5) 0.0625(5) 0.1318(7) -0.0145(4) 0.0230(4) -0.0052(4)
C3A 0.0671(5) 0.0625(5) 0.1318(7) -0.0145(4) 0.0230(4) -0.0052(4)
C10C 0.0671(5) 0.0625(5) 0.1318(7) -0.0145(4) 0.0230(4) -0.0052(4)
C6A' 0.0671(5) 0.0625(5) 0.1318(7) -0.0145(4) 0.0230(4) -0.0052(4)
C1A 0.0671(5) 0.0625(5) 0.1318(7) -0.0145(4) 0.0230(4) -0.0052(4)
C18C 0.0671(5) 0.0625(5) 0.1318(7) -0.0145(4) 0.0230(4) -0.0052(4)
C23C 0.0671(5) 0.0625(5) 0.1318(7) -0.0145(4) 0.0230(4) -0.0052(4)
C3A" 0.0671(5) 0.0625(5) 0.1318(7) -0.0145(4) 0.0230(4) -0.0052(4)
C20A 0.0671(5) 0.0625(5) 0.1318(7) -0.0145(4) 0.0230(4) -0.0052(4)
C6B" 0.0671(5) 0.0625(5) 0.1318(7) -0.0145(4) 0.0230(4) -0.0052(4)
O2N' 0.0767(6) 0.0727(6) 0.1406(9) -0.0130(5) 0.0187(6) -0.0024(5)
C4E3 0.0671(5) 0.0625(5) 0.1318(7) -0.0145(4) 0.0230(4) -0.0052(4)
C1C 0.0671(5) 0.0625(5) 0.1318(7) -0.0145(4) 0.0230(4) -0.0052(4)
C5C" 0.0671(5) 0.0625(5) 0.1318(7) -0.0145(4) 0.0230(4) -0.0052(4)
C4A" 0.0671(5) 0.0625(5) 0.1318(7) -0.0145(4) 0.0230(4) -0.0052(4)
C29C 0.0671(5) 0.0625(5) 0.1318(7) -0.0145(4) 0.0230(4) -0.0052(4)
C5F4 0.0671(5) 0.0625(5) 0.1318(7) -0.0145(4) 0.0230(4) -0.0052(4)
C5F1 0.0671(5) 0.0625(5) 0.1318(7) -0.0145(4) 0.0230(4) -0.0052(4)
C20C 0.0671(5) 0.0625(5) 0.1318(7) -0.0145(4) 0.0230(4) -0.0052(4)
C31A 0.0671(5) 0.0625(5) 0.1318(7) -0.0145(4) 0.0230(4) -0.0052(4)
C3A' 0.0671(5) 0.0625(5) 0.1318(7) -0.0145(4) 0.0230(4) -0.0052(4)
C2C" 0.0671(5) 0.0625(5) 0.1318(7) -0.0145(4) 0.0230(4) -0.0052(4)
C31C 0.0671(5) 0.0625(5) 0.1318(7) -0.0145(4) 0.0230(4) -0.0052(4)
C13A 0.0671(5) 0.0625(5) 0.1318(7) -0.0145(4) 0.0230(4) -0.0052(4)
C1E1 0.0671(5) 0.0625(5) 0.1318(7) -0.0145(4) 0.0230(4) -0.0052(4)
C5A" 0.0671(5) 0.0625(5) 0.1318(7) -0.0145(4) 0.0230(4) -0.0052(4)
C2A' 0.0671(5) 0.0625(5) 0.1318(7) -0.0145(4) 0.0230(4) -0.0052(4)
C6A" 0.0671(5) 0.0625(5) 0.1318(7) -0.0145(4) 0.0230(4) -0.0052(4)
C4F2 0.0671(5) 0.0625(5) 0.1318(7) -0.0145(4) 0.0230(4) -0.0052(4)
C4F3 0.0671(5) 0.0625(5) 0.1318(7) -0.0145(4) 0.0230(4) -0.0052(4)
C1CF 0.0671(5) 0.0625(5) 0.1318(7) -0.0145(4) 0.0230(4) -0.0052(4)
C5F3 0.0671(5) 0.0625(5) 0.1318(7) -0.0145(4) 0.0230(4) -0.0052(4)
C4E4 0.0671(5) 0.0625(5) 0.1318(7) -0.0145(4) 0.0230(4) -0.0052(4)
C5F2 0.0671(5) 0.0625(5) 0.1318(7) -0.0145(4) 0.0230(4) -0.0052(4)
C4G1 0.0671(5) 0.0625(5) 0.1318(7) -0.0145(4) 0.0230(4) -0.0052(4)
C5E4 0.0671(5) 0.0625(5) 0.1318(7) -0.0145(4) 0.0230(4) -0.0052(4)
C4E2 0.0671(5) 0.0625(5) 0.1318(7) -0.0145(4) 0.0230(4) -0.0052(4)
C4G3 0.0671(5) 0.0625(5) 0.1318(7) -0.0145(4) 0.0230(4) -0.0052(4)
C5E2 0.0671(5) 0.0625(5) 0.1318(7) -0.0145(4) 0.0230(4) -0.0052(4)
C5E3 0.0671(5) 0.0625(5) 0.1318(7) -0.0145(4) 0.0230(4) -0.0052(4)
C21A 0.0671(5) 0.0625(5) 0.1318(7) -0.0145(4) 0.0230(4) -0.0052(4)
C4E1 0.0671(5) 0.0625(5) 0.1318(7) -0.0145(4) 0.0230(4) -0.0052(4)
C5E1 0.0671(5) 0.0625(5) 0.1318(7) -0.0145(4) 0.0230(4) -0.0052(4)
C5G3 0.0671(5) 0.0625(5) 0.1318(7) -0.0145(4) 0.0230(4) -0.0052(4)
C5G1 0.0671(5) 0.0625(5) 0.1318(7) -0.0145(4) 0.0230(4) -0.0052(4)
C5G4 0.0671(5) 0.0625(5) 0.1318(7) -0.0145(4) 0.0230(4) -0.0052(4)
C4G4 0.0671(5) 0.0625(5) 0.1318(7) -0.0145(4) 0.0230(4) -0.0052(4)
C4G2 0.0671(5) 0.0625(5) 0.1318(7) -0.0145(4) 0.0230(4) -0.0052(4)
C6G2 0.0671(5) 0.0625(5) 0.1318(7) -0.0145(4) 0.0230(4) -0.0052(4)
C5G2 0.0671(5) 0.0625(5) 0.1318(7) -0.0145(4) 0.0230(4) -0.0052(4)
C7G2 0.0671(5) 0.0625(5) 0.1318(7) -0.0145(4) 0.0230(4) -0.0052(4)

loop_
_atom_type_symbol
_atom_type_description
_atom_type_scat_dispersion_real
_atom_type_scat_dispersion_imag
_atom_type_scat_source
C C 0.0033 0.0016 'International Tables Vol C Tables 4.2.6.8 and 6.1.1.4'
H H 0.0000 0.0000 'International Tables Vol C Tables 4.2.6.8 and 6.1.1.4'
Cl Cl 0.1484 0.1585 'International Tables Vol C Tables 4.2.6.8 and 6.1.1.4'
N N 0.0061 0.0033 'International Tables Vol C Tables 4.2.6.8 and 6.1.1.4'
O O 0.0106 0.0060 'International Tables Vol C Tables 4.2.6.8 and 6.1.1.4'
Zn Zn 0.2839 1.4301 'International Tables Vol C Tables 4.2.6.8 and 6.1.1.4'

loop_
_geom_angle_atom_site_label_1
_geom_angle_atom_site_label_2
_geom_angle_atom_site_label_3
_geom_angle
_geom_angle_site_symmetry_1
_geom_angle_site_symmetry_3
_geom_angle_publ_flag
O3N Zn1 O4N 53.9(2) . . ?
O3N Zn1 N1B" 89.2(3) . . ?
O3N Zn1 N1B' 87.7(3) . 1_545 ?
O00K Zn1 O3N 149.7(3) . . ?
O00K Zn1 O4N 95.8(3) . . ?
O00K Zn1 N1C' 118.3(3) . . ?
O00K Zn1 N1B" 85.4(3) . . ?
O00K Zn1 N1B' 90.9(3) . 1_545 ?
N1C' Zn1 O3N 91.8(3) . . ?
N1C' Zn1 O4N 145.1(3) . . ?
N1C' Zn1 N1B" 93.3(3) . . ?
N1C' Zn1 N1B' 99.5(3) . 1_545 ?
N1B" Zn1 O4N 81.4(2) . . ?
N1B" Zn1 N1B' 166.9(3) . 1_545 ?
N1B' Zn1 O4N 86.5(2) 1_545 . ?
O3N' Zn2 O4N' 51.9(2) . . ?
O8N' Zn2 O3N' 136.2(3) . . ?
O8N' Zn2 N1A" 89.2(3) . 1_545 ?
O8N' Zn2 N1C" 90.5(3) . . ?
O8N' Zn2 N1A' 91.0(3) . . ?
O8N' Zn2 O4N' 170.9(2) . . ?
N1A" Zn2 O3N' 88.7(2) 1_545 . ?
N1A" Zn2 O4N' 95.5(3) 1_545 . ?
N1C" Zn2 O3N' 133.1(3) . . ?
N1C" Zn2 N1A" 98.0(3) . 1_545 ?
N1C" Zn2 N1A' 96.7(3) . . ?
N1C" Zn2 O4N' 81.2(3) . . ?
N1A' Zn2 O3N' 81.0(2) . . ?
N1A' Zn2 N1A" 165.4(3) . 1_545 ?
N1A' Zn2 O4N' 86.4(3) . . ?
C27B O30B C17B 96.5(7) . . ?
C13B O32B C3B 96.4(7) . . ?
C1F1 O3F1 C4F1 116.3(8) . . ?
C1F4 O3F4 C4F4 117.6(8) . . ?
N1N O3N Zn1 103.3(6) . . ?
N1N O4N Zn1 85.0(5) . . ?
O23B C23B N22B 123.8(9) . . ?
O23B C23B C24B 129.4(10) . . ?
N22B C23B C24B 106.8(9) . . ?
N5N O00K Zn1 117.5(5) . . ?
C2C' N1C' Zn1 123.3(5) . . ?
C6C' N1C' Zn1 119.9(7) . . ?
C6C' N1C' C2C' 116.8(7) . . ?
O4N N1N O3N 117.9(9) . . ?
O2N N1N O3N 120.9(8) . . ?
O2N N1N O4N 121.2(8) . . ?
O2F1 C1F1 O3F1 125.4(10) . . ?
O2F1 C1F1 C3B 120.8(8) . . ?
O3F1 C1F1 C3B 113.6(9) . . ?
C1F2 O3F2 C4F2 118.4(8) . . ?
C13C O32C C3C 98.0(7) . . ?
C27A O30A C17A 97.2(7) . . ?
C13A O32A C3A 97.9(7) . . ?
C2B" N1B" Zn1 123.6(5) . . ?
C6B" N1B" Zn1 120.9(5) . . ?
C6B" N1B" C2B" 115.3(7) . . ?
C21B N22B C23B 109.6(8) . . ?
C21B N22B C4B" 128.4(8) . . ?
C4B" N22B C23B 121.9(9) . . ?
C1E3 O3E3 C4E3 115.6(8) . . ?
C6B' N1B' Zn1 121.4(6) . 1_565 ?
C6B' N1B' C2B' 116.7(7) . . ?
C2B' N1B' Zn1 121.5(6) . 1_565 ?
C7C N8C C4C' 127.0(7) . . ?
C7C N8C C9C 113.0(7) . . ?
C9C N8C C4C' 119.9(7) . . ?
C9B N8B C7B 111.0(8) . . ?
C4B' N8B C7B 121.9(8) . . ?
C4B' N8B C9B 127.1(9) . . ?
N1N' O3N' Zn2 101.0(5) . . ?
C1F3 O3F3 C4F3 116.3(8) . . ?
O32B C3B C1F1 112.8(7) . . ?
O32B C3B C2B 103.8(8) . . ?
O32B C3B C4B 103.2(8) . . ?
C1F1 C3B C2B 114.9(8) . . ?
C4B C3B C1F1 112.2(8) . . ?
C4B C3B C2B 109.0(7) . . ?
C27C O30C C17C 95.7(7) . . ?
O2F4 C1F4 O3F4 121.0(10) . . ?
O2F4 C1F4 C27B 122.6(8) . . ?
O3F4 C1F4 C27B 116.3(9) . . ?
O7N N5N O00K 119.9(7) . . ?
O7N N5N O8N 125.4(8) . . ?
O8N N5N O00K 114.7(7) . . ?
N5N' O8N' Zn2 109.4(6) . . ?
C23A N22A C4A" 123.8(9) . . ?
C23A N22A C21A 114.2(8) . . ?
C21A N22A C4A" 121.8(9) . . ?
O7B C7B N8B 125.4(8) . . ?
O7B C7B C6B 128.0(10) . . ?
N8B C7B C6B 106.5(9) . . ?
C23B C24B H24B 110.9 . . ?
C23B C24B C25B 111.3(7) . . ?
C20B C24B C23B 105.3(8) . . ?
C20B C24B H24B 110.9 . . ?
C20B C24B C25B 107.1(8) . . ?
C25B C24B H24B 110.9 . . ?
C9A N8A C4A' 122.5(9) . . ?
C9A N8A C7A 114.4(8) . . ?
C7A N8A C4A' 123.0(9) . . ?
O2F2 C1F2 O3F2 123.2(10) . . ?
O2F2 C1F2 C13B 124.5(8) . . ?
O3F2 C1F2 C13B 112.2(9) . . ?
C2A" N1A" Zn2 121.5(5) . 1_565 ?
C6A" N1A" Zn2 121.2(6) . 1_565 ?
C6A" N1A" C2A" 117.2(7) . . ?
C2B C1B H1B 117.2 . . ?
C2B C1B C28B 101.5(7) . . ?
C2B C1B C29B 101.0(8) . . ?
C28B C1B H1B 117.2 . . ?
C28B C1B C29B 99.9(8) . . ?
C29B C1B H1B 117.2 . . ?
C3C' C4C' N8C 121.1(9) . . ?
C3C' C4C' C5C' 120.5(8) . . ?
C5C' C4C' N8C 118.4(8) . . ?
O6N' N5N' O8N' 117.5(9) . . ?
O6N' N5N' O7N' 121.9(8) . . ?
O7N' N5N' O8N' 120.4(7) . . ?
C15B C14B H14B 111.5 . . ?
C15B C14B C2B 101.9(8) . . ?
C15B C14B C13B 119.9(8) . . ?
C2B C14B H14B 111.5 . . ?
C2B C14B C13B 99.2(7) . . ?
C13B C14B H14B 111.5 . . ?
O4N' N1N' O3N' 113.1(8) . . ?
O4N' N1N' O2N' 125.2(9) . . ?
O2N' N1N' O3N' 121.5(7) . . ?
O9B C9B N8B 123.5(9) . . ?
O9B C9B C10B 127.9(10) . . ?
N8B C9B C10B 108.5(10) . . ?
O6N C21B N22B 119.0(8) . . ?
O6N C21B C20B 129.0(10) . . ?
N22B C21B C20B 112.0(9) . . ?
C14B C15B H15B 113.9 . . ?
C14B C15B C16B 105.9(7) . . ?
C14B C15B C29B 106.1(8) . . ?
C16B C15B H15B 113.9 . . ?
C16B C15B C29B 102.0(8) . . ?
C29B C15B H15B 113.9 . . ?
C9B C10B H10B 111.3 . . ?
C9B C10B C11B 113.2(8) . . ?
C6B C10B C9B 107.7(8) . . ?
C6B C10B H10B 111.3 . . ?
C6B C10B C11B 101.7(7) . . ?
C11B C10B H10B 111.3 . . ?
C24B C20B H20B 111.3 . . ?
C24B C20B C19B 102.6(7) . . ?
C21B C20B C24B 106.2(8) . . ?
C21B C20B H20B 111.3 . . ?
C21B C20B C19B 113.8(7) . . ?
C19B C20B H20B 111.3 . . ?
C1G1 O3G1 C4G1 117.7(8) . . ?
O30B C27B C1F4 114.8(8) . . ?
O30B C27B C26B 104.3(7) . . ?
O30B C27B C28B 104.7(8) . . ?
C1F4 C27B C26B 112.3(8) . . ?
C1F4 C27B C28B 115.1(8) . . ?
C28B C27B C26B 104.5(7) . . ?
C1E2 O3E2 C4E2 112.3(8) . . ?
C7B C6B H6B 109.7 . . ?
C10B C6B C7B 106.1(8) . . ?
C10B C6B H6B 109.7 . . ?
C10B C6B C5B 107.3(8) . . ?
C5B C6B C7B 114.1(7) . . ?
C5B C6B H6B 109.7 . . ?
C6C" N1C" Zn2 127.0(6) . . ?
C2C" N1C" Zn2 116.3(7) . . ?
C2C" N1C" C6C" 116.7(8) . . ?
C1E4 O3E4 C4E4 117.0(8) . . ?
C6A' N1A' Zn2 120.2(6) . . ?
C2A' N1A' Zn2 123.8(6) . . ?
C2A' N1A' C6A' 116.0(7) . . ?
C3B C2B C14B 100.7(8) . . ?
C3B C2B H2B 110.2 . . ?
C1B C2B C3B 119.9(7) . . ?
C1B C2B C14B 104.9(8) . . ?
C1B C2B H2B 110.2 . . ?
C14B C2B H2B 110.2 . . ?
N8B C4B' C5B' 121.9(8) . . ?
N8B C4B' C3B' 119.2(8) . . ?
C5B' C4B' C3B' 118.7(8) . . ?
H33A C33B H33B 110.4 . . ?
C11B C33B H33A 113.0 . . ?
C11B C33B H33B 113.0 . . ?
C5B C33B H33A 113.0 . . ?
C5B C33B H33B 113.0 . . ?
C5B C33B C11B 93.6(7) . . ?
C15B C16B H16B 110.8 . . ?
C15B C16B C28B 101.1(7) . . ?
C17B C16B C15B 120.6(8) . . ?
C17B C16B H16B 110.8 . . ?
C17B C16B C28B 101.6(8) . . ?
C28B C16B H16B 110.8 . . ?
C10B C11B H11B 115.8 . . ?
C33B C11B C10B 99.4(7) . . ?
C33B C11B H11B 115.8 . . ?
C12B C11B C10B 104.9(7) . . ?
C12B C11B C33B 102.9(8) . . ?
C12B C11B H11B 115.8 . . ?
C26B C18B H18B 109.2 . . ?
C26B C18B C17B 102.2(7) . . ?
C26B C18B C19B 106.4(8) . . ?
C17B C18B H18B 109.2 . . ?
C19B C18B H18B 109.2 . . ?
C19B C18B C17B 120.1(7) . . ?
O32B C13B C1F2 113.9(7) . . ?
O32B C13B C14B 103.5(8) . . ?
O32B C13B C12B 103.9(8) . . ?
C1F2 C13B C14B 112.7(8) . . ?
C1F2 C13B C12B 115.5(8) . . ?
C12B C13B C14B 106.2(7) . . ?
C27B C26B H26B 113.3 . . ?
C18B C26B C27B 100.3(8) . . ?
C18B C26B H26B 113.3 . . ?
C18B C26B C25B 102.3(7) . . ?
C25B C26B C27B 113.1(7) . . ?
C25B C26B H26B 113.3 . . ?
O2F3 C1F3 O3F3 125.4(10) . . ?
O2F3 C1F3 C17B 120.2(8) . . ?
O3F3 C1F3 C17B 114.3(9) . . ?
N1B' C6B' H6B' 117.9 . . ?
N1B' C6B' C5B' 124.2(9) . . ?
C5B' C6B' H6B' 117.9 . . ?
C1G2 O3G2 C4G2 111.4(10) . . ?
C1G2 O3G2 C6G2 124.4(14) . . ?
O30B C17B C16B 105.1(8) . . ?
O30B C17B C18B 99.7(8) . . ?
O30B C17B C1F3 111.4(7) . . ?
C16B C17B C18B 107.2(7) . . ?
C16B C17B C1F3 116.0(9) . . ?
C1F3 C17B C18B 115.8(8) . . ?
O7C C7C N8C 124.4(8) . . ?
O7C C7C C6C 125.9(9) . . ?
N8C C7C C6C 109.7(7) . . ?
C24B C25B C26B 102.5(7) . . ?
C24B C25B H25B 116.1 . . ?
C26B C25B H25B 116.1 . . ?
C31B C25B C24B 98.3(7) . . ?
C31B C25B C26B 105.4(8) . . ?
C31B C25B H25B 116.1 . . ?
C1B C28B C27B 115.8(7) . . ?
C1B C28B C16B 106.7(8) . . ?
C1B C28B H28B 110.9 . . ?
C27B C28B C16B 101.0(8) . . ?
C27B C28B H28B 110.9 . . ?
C16B C28B H28B 110.9 . . ?
C4C' C3C' H3C' 119.5 . . ?
C2C' C3C' C4C' 121.0(10) . . ?
C2C' C3C' H3C' 119.5 . . ?
C25B C31B H31A 112.6 . . ?
C25B C31B H31B 112.6 . . ?
C25B C31B C19B 95.9(7) . . ?
H31A C31B H31B 110.1 . . ?
C19B C31B H31A 112.6 . . ?
C19B C31B H31B 112.6 . . ?
N1C' C2C' H2C' 120.0 . . ?
C3C' C2C' N1C' 120.1(9) . . ?
C3C' C2C' H2C' 120.0 . . ?
C6B C5B C33B 100.1(8) . . ?
C6B C5B H5B 115.4 . . ?
C33B C5B H5B 115.4 . . ?
C4B C5B C6B 106.0(7) . . ?
C4B C5B C33B 102.8(8) . . ?
C4B C5B H5B 115.4 . . ?
C4C' C5C' H5C' 122.7 . . ?
C6C' C5C' C4C' 114.6(9) . . ?
C6C' C5C' H5C' 122.7 . . ?
O23A C23A N22A 123.1(9) . . ?
O23A C23A C24A 124.9(10) . . ?
N22A C23A C24A 111.4(9) . . ?
O3G1 C1G1 C3C 116.6(9) . . ?
O2G1 C1G1 O3G1 122.2(8) . . ?
O2G1 C1G1 C3C 121.2(11) . . ?
C1B C29B H29A 112.8 . . ?
C1B C29B H29B 112.8 . . ?
C15B C29B C1B 94.5(7) . . ?
C15B C29B H29A 112.8 . . ?
C15B C29B H29B 112.8 . . ?
H29A C29B H29B 110.3 . . ?
O30A C27A C1E4 111.2(8) . . ?
O30A C27A C26A 104.4(8) . . ?
O30A C27A C28A 103.5(7) . . ?
C1E4 C27A C26A 118.6(8) . . ?
C1E4 C27A C28A 114.9(8) . . ?
C26A C27A C28A 102.7(7) . . ?
C16C C15C H15C 113.1 . . ?
C16C C15C C14C 106.3(8) . . ?
C14C C15C H15C 113.1 . . ?
C29C C15C H15C 113.1 . . ?
C29C C15C C16C 106.0(8) . . ?
C29C C15C C14C 104.5(7) . . ?
C4B' C5B' C6B' 118.0(8) . . ?
C4B' C5B' H5B' 121.0 . . ?
C6B' C5B' H5B' 121.0 . . ?
O9A C9A N8A 125.8(9) . . ?
O9A C9A C10A 124.1(10) . . ?
N8A C9A C10A 110.0(10) . . ?
C4C" N22C C23C 121.5(7) . . ?
C21C N22C C4C" 123.2(7) . . ?
C21C N22C C23C 115.1(7) . . ?
O32C C3C C4C 103.4(7) . . ?
O32C C3C C2C 101.1(7) . . ?
C1G1 C3C O32C 113.2(9) . . ?
C1G1 C3C C4C 114.5(7) . . ?
C1G1 C3C C2C 116.4(7) . . ?
C2C C3C C4C 106.7(8) . . ?
C20B C19B H19B 116.5 . . ?
C18B C19B C20B 104.8(7) . . ?
C18B C19B C31B 101.6(8) . . ?
C18B C19B H19B 116.5 . . ?
C31B C19B C20B 98.2(8) . . ?
C31B C19B H19B 116.5 . . ?
C4B" C5B" H5B" 120.8 . . ?
C4B" C5B" C6B" 118.4(8) . . ?
C6B" C5B" H5B" 120.8 . . ?
N1C' C6C' C5C' 126.9(10) . . ?
N1C' C6C' H6C' 116.5 . . ?
C5C' C6C' H6C' 116.5 . . ?
O2E4 C1E4 O3E4 124.0(10) . . ?
O2E4 C1E4 C27A 121.4(8) . . ?
O3E4 C1E4 C27A 114.3(10) . . ?
C1E1 O3E1 C4E1 123.6(8) . . ?
O32C C13C C1G2 111.4(9) . . ?
O32C C13C C14C 105.1(7) . . ?
O32C C13C C12C 103.2(7) . . ?
C1G2 C13C C14C 111.2(7) . . ?
C1G2 C13C C12C 117.6(7) . . ?
C14C C13C C12C 107.3(9) . . ?
C11B C12B C13B 116.5(8) . . ?
C11B C12B H12B 111.6 . . ?
C13B C12B H12B 111.6 . . ?
C4B C12B C11B 103.3(8) . . ?
C4B C12B C13B 101.2(8) . . ?
C4B C12B H12B 111.6 . . ?
O30A C17A C18A 98.7(7) . . ?
O30A C17A C16A 104.2(8) . . ?
C1E3 C17A O30A 113.2(7) . . ?
C1E3 C17A C18A 114.6(8) . . ?
C1E3 C17A C16A 116.8(8) . . ?
C16A C17A C18A 107.4(7) . . ?
O30C C27C C1G4 113.8(9) . . ?
O30C C27C C28C 104.6(7) . . ?
O30C C27C C26C 105.0(7) . . ?
C1G4 C27C C28C 110.8(7) . . ?
C1G4 C27C C26C 114.4(8) . . ?
C26C C27C C28C 107.5(8) . . ?
O3E3 C1E3 C17A 117.7(9) . . ?
O2E3 C1E3 O3E3 122.1(10) . . ?
O2E3 C1E3 C17A 120.2(9) . . ?
O9C C9C N8C 125.9(8) . . ?
O9C C9C C10C 127.2(8) . . ?
N8C C9C C10C 106.7(7) . . ?
O3F1 C4F1 H4FA 109.4 . . ?
O3F1 C4F1 H4FB 109.4 . . ?
H4FA C4F1 H4FB 108.0 . . ?
C5F1 C4F1 O3F1 111.0(7) . . ?
C5F1 C4F1 H4FA 109.4 . . ?
C5F1 C4F1 H4FB 109.4 . . ?
C1G4 O3G4 C4G4 122.0(9) . . ?
C3C" C4C" N22C 117.3(8) . . ?
C3C" C4C" C5C" 119.8(8) . . ?
C5C" C4C" N22C 122.8(9) . . ?
C3B C4B C12B 101.5(8) . . ?
C3B C4B H4B 110.0 . . ?
C5B C4B C3B 119.3(7) . . ?
C5B C4B C12B 105.3(8) . . ?
C5B C4B H4B 110.0 . . ?
C12B C4B H4B 110.0 . . ?
C15C C16C H16C 112.5 . . ?
C15C C16C C17C 116.6(9) . . ?
C15C C16C C28C 101.0(7) . . ?
C17C C16C H16C 112.5 . . ?
C17C C16C C28C 100.5(6) . . ?
C28C C16C H16C 112.5 . . ?
C17A C18A H18A 109.6 . . ?
C17A C18A C19A 117.7(7) . . ?
C26A C18A C17A 105.4(8) . . ?
C26A C18A H18A 109.6 . . ?
C26A C18A C19A 104.5(7) . . ?
C19A C18A H18A 109.6 . . ?
C27A C26A H26A 112.7 . . ?
C18A C26A C27A 99.3(7) . . ?
C18A C26A H26A 112.7 . . ?
C25A C26A C27A 116.4(7) . . ?
C25A C26A C18A 101.6(8) . . ?
C25A C26A H26A 112.7 . . ?
C5B" C4B" N22B 120.5(7) . . ?
C5B" C4B" C3B" 118.1(8) . . ?
C3B" C4B" N22B 121.4(7) . . ?
C27A C28A H28A 111.3 . . ?
C27A C28A C16A 103.0(8) . . ?
C27A C28A C1A 115.8(7) . . ?
C16A C28A H28A 111.3 . . ?
C16A C28A C1A 103.5(7) . . ?
C1A C28A H28A 111.3 . . ?
C26C C25C H25C 111.4 . . ?
C26C C25C C24C 107.0(8) . . ?
C24C C25C H25C 111.4 . . ?
C31C C25C H25C 111.4 . . ?
C31C C25C C26C 108.8(8) . . ?
C31C C25C C24C 106.8(7) . . ?
C4B" C3B" H3B" 119.9 . . ?
C2B" C3B" C4B" 120.2(8) . . ?
C2B" C3B" H3B" 119.9 . . ?
N1B' C2B' H2B' 117.7 . . ?
C3B' C2B' N1B' 124.6(9) . . ?
C3B' C2B' H2B' 117.7 . . ?
O2G2 C1G2 O3G2 126.7(10) . . ?
O2G2 C1G2 C13C 122.5(8) . . ?
O3G2 C1G2 C13C 110.7(10) . . ?
N1B" C2B" H2B" 117.9 . . ?
C3B" C2B" N1B" 124.2(8) . . ?
C3B" C2B" H2B" 117.9 . . ?
C17A C16A C28A 100.7(7) . . ?
C17A C16A H16A 112.0 . . ?
C17A C16A C15A 118.6(7) . . ?
C28A C16A H16A 112.0 . . ?
C28A C16A C15A 100.3(8) . . ?
C15A C16A H16A 112.0 . . ?
C5A' C4A' N8A 123.0(8) . . ?
C5A' C4A' C3A' 115.9(8) . . ?
C3A' C4A' N8A 121.1(8) . . ?
C1G3 O3G3 C4G3 123.5(9) . . ?
O30C C17C C16C 105.2(7) . . ?
O30C C17C C1G3 110.5(8) . . ?
O30C C17C C18C 102.8(7) . . ?
C16C C17C C18C 107.5(8) . . ?
C1G3 C17C C16C 116.2(8) . . ?
C1G3 C17C C18C 113.5(7) . . ?
C7C C6C H6C 112.3 . . ?
C7C C6C C10C 104.1(7) . . ?
C5C C6C C7C 114.6(8) . . ?
C5C C6C H6C 112.3 . . ?
C5C C6C C10C 100.5(7) . . ?
C10C C6C H6C 112.3 . . ?
C4B' C3B' H3B' 121.3 . . ?
C2B' C3B' C4B' 117.5(8) . . ?
C2B' C3B' H3B' 121.3 . . ?
H33C C33A H33D 109.9 . . ?
C11A C33A H33C 112.4 . . ?
C11A C33A H33D 112.4 . . ?
C11A C33A C5A 96.9(7) . . ?
C5A C33A H33C 112.4 . . ?
C5A C33A H33D 112.4 . . ?
O2G4 C1G4 C27C 116.6(9) . . ?
O3G4 C1G4 O2G4 125.3(9) . . ?
O3G4 C1G4 C27C 117.8(10) . . ?
N1A" C2A" H2A" 117.9 . . ?
N1A" C2A" C3A" 124.3(8) . . ?
C3A" C2A" H2A" 117.9 . . ?
C15A C14A H14A 111.4 . . ?
C2A C14A H14A 111.4 . . ?
C2A C14A C15A 101.5(8) . . ?
C13A C14A H14A 111.4 . . ?
C13A C14A C15A 118.6(7) . . ?
C13A C14A C2A 101.4(8) . . ?
O21C C21C N22C 125.1(8) . . ?
O21C C21C C20C 127.2(9) . . ?
N22C C21C C20C 107.6(7) . . ?
C12A C4A H4A 111.7 . . ?
C12A C4A C5A 102.7(7) . . ?
C12A C4A C3A 100.2(8) . . ?
C5A C4A H4A 111.7 . . ?
C5A C4A C3A 117.7(7) . . ?
C3A C4A H4A 111.7 . . ?
C9A C10A H10A 112.4 . . ?
C9A C10A C6A 103.8(8) . . ?
C9A C10A C11A 112.1(7) . . ?
C6A C10A H10A 112.4 . . ?
C6A C10A C11A 103.2(8) . . ?
C11A C10A H10A 112.4 . . ?
C3C C4C H4C 113.2 . . ?
C3C C4C C12C 100.2(7) . . ?
C5C C4C C3C 116.0(8) . . ?
C5C C4C H4C 113.2 . . ?
C5C C4C C12C 99.5(7) . . ?
C12C C4C H4C 113.2 . . ?
O3F4 C4F4 H4FC 109.2 . . ?
O3F4 C4F4 H4FD 109.2 . . ?
O3F4 C4F4 C5F4 112.2(8) . . ?
H4FC C4F4 H4FD 107.9 . . ?
C5F4 C4F4 H4FC 109.2 . . ?
C5F4 C4F4 H4FD 109.2 . . ?
O2G3 C1G3 O3G3 123.5(10) . . ?
O2G3 C1G3 C17C 123.6(9) . . ?
O3G3 C1G3 C17C 112.9(9) . . ?
N8A C7A C6A 107.1(10) . . ?
O7A C7A N8A 125.7(9) . . ?
O7A C7A C6A 126.8(9) . . ?
C33C C11C H11C 114.9 . . ?
C33C C11C C12C 103.4(7) . . ?
C33C C11C C10C 101.8(7) . . ?
C12C C11C H11C 114.9 . . ?
C10C C11C H11C 114.9 . . ?
C10C C11C C12C 105.5(9) . . ?
C18C C19C H19C 115.0 . . ?
C18C C19C C31C 101.0(6) . . ?
C20C C19C H19C 115.0 . . ?
C20C C19C C18C 107.7(8) . . ?
C20C C19C C31C 101.5(7) . . ?
C31C C19C H19C 115.0 . . ?
C10A C6A C7A 104.5(8) . . ?
C10A C6A H6A 110.9 . . ?
C10A C6A C5A 105.5(8) . . ?
C7A C6A H6A 110.9 . . ?
C7A C6A C5A 114.0(8) . . ?
C5A C6A H6A 110.9 . . ?
C26A C25A H25A 114.0 . . ?
C24A C25A C26A 105.7(7) . . ?
C24A C25A H25A 114.0 . . ?
C31A C25A C26A 104.6(8) . . ?
C31A C25A H25A 114.0 . . ?
C31A C25A C24A 103.4(8) . . ?
N1C" C6C" H6C" 116.3 . . ?
N1C" C6C" C5C" 127.4(9) . . ?
C5C" C6C" H6C" 116.3 . . ?
C4C" C3C" H3C" 121.3 . . ?
C4C" C3C" C2C" 117.3(9) . . ?
C2C" C3C" H3C" 121.3 . . ?
C16A C15A H15A 113.8 . . ?
C14A C15A C16A 103.4(7) . . ?
C14A C15A H15A 113.8 . . ?
C29A C15A C16A 106.0(8) . . ?
C29A C15A C14A 104.9(9) . . ?
C29A C15A H15A 113.8 . . ?
C15A C29A H29C 112.4 . . ?
C15A C29A H29D 112.4 . . ?
C15A C29A C1A 96.6(7) . . ?
H29C C29A H29D 110.0 . . ?
C1A C29A H29C 112.4 . . ?
C1A C29A H29D 112.4 . . ?
C15C C14C H14C 112.6 . . ?
C15C C14C C2C 99.3(6) . . ?
C13C C14C C15C 119.0(9) . . ?
C13C C14C H14C 112.6 . . ?
C13C C14C C2C 98.8(6) . . ?
C2C C14C H14C 112.6 . . ?
C3C C2C C14C 102.5(7) . . ?
C3C C2C H2C 112.0 . . ?
C3C C2C C1C 115.3(8) . . ?
C14C C2C H2C 112.0 . . ?
C1C C2C C14C 102.2(7) . . ?
C1C C2C H2C 112.0 . . ?
C4A' C5A' H5A' 120.1 . . ?
C6A' C5A' C4A' 119.7(9) . . ?
C6A' C5A' H5A' 120.1 . . ?
N1N' O4N' Zn2 92.7(6) . . ?
C11C C33C H33E 112.9 . . ?
C11C C33C H33F 112.9 . . ?
H33E C33C H33F 110.3 . . ?
C5C C33C C11C 94.1(8) . . ?
C5C C33C H33E 112.9 . . ?
C5C C33C H33F 112.9 . . ?
O2E2 C1E2 O3E2 129.6(10) . . ?
O2E2 C1E2 C13A 118.2(8) . . ?
O3E2 C1E2 C13A 112.0(9) . . ?
C23A C24A C25A 116.1(7) . . ?
C23A C24A H24A 111.6 . . ?
C23A C24A C20A 102.4(8) . . ?
C25A C24A H24A 111.6 . . ?
C25A C24A C20A 102.8(7) . . ?
C20A C24A H24A 111.6 . . ?
C4A C12A H12A 111.2 . . ?
C4A C12A C13A 101.4(7) . . ?
C11A C12A C4A 104.2(8) . . ?
C11A C12A H12A 111.2 . . ?
C11A C12A C13A 116.9(7) . . ?
C13A C12A H12A 111.2 . . ?
C18A C19A H19A 116.1 . . ?
C20A C19A C18A 105.2(7) . . ?
C20A C19A H19A 116.1 . . ?
C20A C19A C31A 101.6(8) . . ?
C31A C19A C18A 99.3(8) . . ?
C31A C19A H19A 116.1 . . ?
C33A C11A C10A 100.3(8) . . ?
C33A C11A C12A 103.6(8) . . ?
C33A C11A H11A 115.8 . . ?
C10A C11A C12A 103.3(7) . . ?
C10A C11A H11A 115.8 . . ?
C12A C11A H11A 115.8 . . ?
C27C C28C H28C 111.8 . . ?
C16C C28C C27C 100.3(6) . . ?
C16C C28C H28C 111.8 . . ?
C16C C28C C1C 103.4(7) . . ?
C1C C28C C27C 116.9(8) . . ?
C1C C28C H28C 111.8 . . ?
C27C C26C H26C 112.1 . . ?
C27C C26C C18C 100.5(8) . . ?
C25C C26C C27C 119.5(8) . . ?
C25C C26C H26C 112.1 . . ?
C25C C26C C18C 98.9(6) . . ?
C18C C26C H26C 112.1 . . ?
C14A C2A H2A 110.7 . . ?
C14A C2A C3A 102.2(7) . . ?
C14A C2A C1A 105.0(8) . . ?
C3A C2A H2A 110.7 . . ?
C3A C2A C1A 117.0(8) . . ?
C1A C2A H2A 110.7 . . ?
C6C C5C C4C 108.7(8) . . ?
C6C C5C H5C 113.0 . . ?
C4C C5C H5C 113.0 . . ?
C33C C5C C6C 102.9(8) . . ?
C33C C5C C4C 105.6(7) . . ?
C33C C5C H5C 113.0 . . ?
C33A C5A C4A 103.4(8) . . ?
C33A C5A C6A 98.7(8) . . ?
C33A C5A H5A 116.4 . . ?
C4A C5A H5A 116.4 . . ?
C6A C5A C4A 103.2(7) . . ?
C6A C5A H5A 116.4 . . ?
C25C C24C H24C 113.2 . . ?
C25C C24C C23C 111.1(7) . . ?
C25C C24C C20C 100.5(8) . . ?
C23C C24C H24C 113.2 . . ?
C20C C24C H24C 113.2 . . ?
C20C C24C C23C 104.7(6) . . ?
C13C C12C C4C 101.9(7) . . ?
C13C C12C H12C 111.8 . . ?
C4C C12C H12C 111.8 . . ?
C11C C12C C13C 115.6(9) . . ?
C11C C12C C4C 103.1(6) . . ?
C11C C12C H12C 111.8 . . ?
O32A C3A C4A 103.0(7) . . ?
O32A C3A C2A 102.1(8) . . ?
O32A C3A C1E1 110.5(7) . . ?
C2A C3A C4A 104.9(7) . . ?
C1E1 C3A C4A 117.3(9) . . ?
C1E1 C3A C2A 117.1(8) . . ?
C9C C10C C6C 105.9(7) . . ?
C9C C10C H10C 110.8 . . ?
C6C C10C H10C 110.8 . . ?
C11C C10C C9C 114.8(9) . . ?
C11C C10C C6C 103.5(7) . . ?
C11C C10C H10C 110.8 . . ?
N1A' C6A' C5A' 124.2(9) . . ?
N1A' C6A' H6A' 117.9 . . ?
C5A' C6A' H6A' 117.9 . . ?
C28A C1A H1A 116.7 . . ?
C29A C1A C28A 99.4(8) . . ?
C29A C1A C2A 101.1(8) . . ?
C29A C1A H1A 116.7 . . ?
C2A C1A C28A 103.5(7) . . ?
C2A C1A H1A 116.7 . . ?
C17C C18C C26C 99.1(7) . . ?
C17C C18C H18C 111.4 . . ?
C19C C18C C17C 118.1(9) . . ?
C19C C18C C26C 104.4(7) . . ?
C19C C18C H18C 111.4 . . ?
C26C C18C H18C 111.4 . . ?
O23C C23C N22C 125.3(8) . . ?
O23C C23C C24C 128.0(8) . . ?
N22C C23C C24C 106.2(7) . . ?
C2A" C3A" H3A" 121.1 . . ?
C2A" C3A" C4A" 117.9(8) . . ?
C4A" C3A" H3A" 121.1 . . ?
C24A C20A H20A 112.4 . . ?
C19A C20A C24A 103.0(8) . . ?
C19A C20A H20A 112.4 . . ?
C19A C20A C21A 110.4(7) . . ?
C21A C20A C24A 105.7(8) . . ?
C21A C20A H20A 112.4 . . ?
N1B" C6B" C5B" 123.5(8) . . ?
N1B" C6B" H6B" 118.2 . . ?
C5B" C6B" H6B" 118.2 . . ?
O3E3 C4E3 H4EA 109.0 . . ?
O3E3 C4E3 H4EB 109.0 . . ?
H4EA C4E3 H4EB 107.8 . . ?
C5E3 C4E3 O3E3 113.1(8) . . ?
C5E3 C4E3 H4EA 109.0 . . ?
C5E3 C4E3 H4EB 109.0 . . ?
C2C C1C H1C 116.0 . . ?
C28C C1C C2C 103.6(7) . . ?
C28C C1C H1C 116.0 . . ?
C29C C1C C2C 101.4(7) . . ?
C29C C1C C28C 101.4(7) . . ?
C29C C1C H1C 116.0 . . ?
C4C" C5C" H5C" 122.2 . . ?
C6C" C5C" C4C" 115.6(10) . . ?
C6C" C5C" H5C" 122.2 . . ?
C3A" C4A" N22A 117.6(7) . . ?
C5A" C4A" N22A 124.4(8) . . ?
C5A" C4A" C3A" 117.9(8) . . ?
C15C C29C C1C 97.0(8) . . ?
C15C C29C H29E 112.4 . . ?
C15C C29C H29F 112.4 . . ?
C1C C29C H29E 112.4 . . ?
C1C C29C H29F 112.4 . . ?
H29E C29C H29F 109.9 . . ?
C4F4 C5F4 H5FA 109.5 . . ?
C4F4 C5F4 H5FB 109.5 . . ?
C4F4 C5F4 H5FC 109.5 . . ?
H5FA C5F4 H5FB 109.5 . . ?
H5FA C5F4 H5FC 109.5 . . ?
H5FB C5F4 H5FC 109.5 . . ?
C4F1 C5F1 H5FD 109.5 . . ?
C4F1 C5F1 H5FE 109.5 . . ?
C4F1 C5F1 H5FF 109.5 . . ?
H5FD C5F1 H5FE 109.5 . . ?
H5FD C5F1 H5FF 109.5 . . ?
H5FE C5F1 H5FF 109.5 . . ?
C21C C20C H20C 110.1 . . ?
C19C C20C C21C 115.1(8) . . ?
C19C C20C C24C 105.1(8) . . ?
C19C C20C H20C 110.1 . . ?
C24C C20C C21C 106.2(7) . . ?
C24C C20C H20C 110.1 . . ?
C25A C31A C19A 95.4(7) . . ?
C25A C31A H31C 112.7 . . ?
C25A C31A H31D 112.7 . . ?
C19A C31A H31C 112.7 . . ?
C19A C31A H31D 112.7 . . ?
H31C C31A H31D 110.2 . . ?
C4A' C3A' H3A' 120.5 . . ?
C2A' C3A' C4A' 119.0(9) . . ?
C2A' C3A' H3A' 120.5 . . ?
N1C" C2C" C3C" 122.8(10) . . ?
N1C" C2C" H2C" 118.6 . . ?
C3C" C2C" H2C" 118.6 . . ?
C25C C31C C19C 87.9(7) . . ?
C25C C31C H31E 114.0 . . ?
C25C C31C H31F 114.0 . . ?
C19C C31C H31E 114.0 . . ?
C19C C31C H31F 114.0 . . ?
H31E C31C H31F 111.2 . . ?
O32A C13A C14A 105.1(8) . . ?
O32A C13A C1E2 112.1(7) . . ?
O32A C13A C12A 102.0(8) . . ?
C14A C13A C1E2 117.2(9) . . ?
C14A C13A C12A 107.1(7) . . ?
C1E2 C13A C12A 112.0(8) . . ?
O3E1 C1E1 O2E1 119.1(10) . . ?
O3E1 C1E1 C3A 120.6(10) . . ?
O2E1 C1E1 C3A 120.1(8) . . ?
C4A" C5A" H5A" 120.3 . . ?
C4A" C5A" C6A" 119.5(8) . . ?
C6A" C5A" H5A" 120.3 . . ?
N1A' C2A' C3A' 125.0(9) . . ?
N1A' C2A' H2A' 117.5 . . ?
C3A' C2A' H2A' 117.5 . . ?
N1A" C6A" C5A" 122.8(8) . . ?
N1A" C6A" H6A" 118.6 . . ?
C5A" C6A" H6A" 118.6 . . ?
O3F2 C4F2 H4FE 109.1 . . ?
O3F2 C4F2 H4FF 109.1 . . ?
O3F2 C4F2 C5F2 112.4(8) . . ?
H4FE C4F2 H4FF 107.8 . . ?
C5F2 C4F2 H4FE 109.1 . . ?
C5F2 C4F2 H4FF 109.1 . . ?
O3F3 C4F3 H4FG 110.1 . . ?
O3F3 C4F3 H4FH 110.1 . . ?
O3F3 C4F3 C5F3 107.8(8) . . ?
H4FG C4F3 H4FH 108.5 . . ?
C5F3 C4F3 H4FG 110.1 . . ?
C5F3 C4F3 H4FH 110.1 . . ?
Cl2C C1CF Cl4C 111.6(6) . . ?
Cl2C C1CF Cl3C 108.2(5) . . ?
Cl2C C1CF H1CF 108.9 . . ?
Cl4C C1CF Cl3C 110.3(5) . . ?
Cl4C C1CF H1CF 108.9 . . ?
Cl3C C1CF H1CF 108.9 . . ?
C4F3 C5F3 H5FG 109.5 . . ?
C4F3 C5F3 H5FH 109.5 . . ?
C4F3 C5F3 H5FI 109.5 . . ?
H5FG C5F3 H5FH 109.5 . . ?
H5FG C5F3 H5FI 109.5 . . ?
H5FH C5F3 H5FI 109.5 . . ?
O3E4 C4E4 H4EC 109.9 . . ?
O3E4 C4E4 H4ED 109.9 . . ?
O3E4 C4E4 C5E4 109.0(8) . . ?
H4EC C4E4 H4ED 108.3 . . ?
C5E4 C4E4 H4EC 109.9 . . ?
C5E4 C4E4 H4ED 109.9 . . ?
C4F2 C5F2 H5FJ 109.5 . . ?
C4F2 C5F2 H5FK 109.5 . . ?
C4F2 C5F2 H5FL 109.5 . . ?
H5FJ C5F2 H5FK 109.5 . . ?
H5FJ C5F2 H5FL 109.5 . . ?
H5FK C5F2 H5FL 109.5 . . ?
O3G1 C4G1 H4GA 109.7 . . ?
O3G1 C4G1 H4GB 109.7 . . ?
H4GA C4G1 H4GB 108.2 . . ?
C5G1 C4G1 O3G1 110.0(8) . . ?
C5G1 C4G1 H4GA 109.7 . . ?
C5G1 C4G1 H4GB 109.7 . . ?
C4E4 C5E4 H5EA 109.5 . . ?
C4E4 C5E4 H5EB 109.5 . . ?
C4E4 C5E4 H5EC 109.5 . . ?
H5EA C5E4 H5EB 109.5 . . ?
H5EA C5E4 H5EC 109.5 . . ?
H5EB C5E4 H5EC 109.5 . . ?
O3E2 C4E2 H4EE 108.5 . . ?
O3E2 C4E2 H4EF 108.5 . . ?
H4EE C4E2 H4EF 107.5 . . ?
C5E2 C4E2 O3E2 115.0(8) . . ?
C5E2 C4E2 H4EE 108.5 . . ?
C5E2 C4E2 H4EF 108.5 . . ?
O3G3 C4G3 H4GC 109.8 . . ?
O3G3 C4G3 H4GD 109.8 . . ?
O3G3 C4G3 C5G3 109.3(7) . . ?
H4GC C4G3 H4GD 108.3 . . ?
C5G3 C4G3 H4GC 109.8 . . ?
C5G3 C4G3 H4GD 109.8 . . ?
C4E2 C5E2 H5ED 109.5 . . ?
C4E2 C5E2 H5EE 109.5 . . ?
C4E2 C5E2 H5EF 109.5 . . ?
H5ED C5E2 H5EE 109.5 . . ?
H5ED C5E2 H5EF 109.5 . . ?
H5EE C5E2 H5EF 109.5 . . ?
C4E3 C5E3 H5EG 109.5 . . ?
C4E3 C5E3 H5EH 109.5 . . ?
C4E3 C5E3 H5EI 109.5 . . ?
H5EG C5E3 H5EH 109.5 . . ?
H5EG C5E3 H5EI 109.5 . . ?
H5EH C5E3 H5EI 109.5 . . ?
N22A C21A C20A 105.4(9) . . ?
O21A C21A N22A 128.3(9) . . ?
O21A C21A C20A 126.2(9) . . ?
O3E1 C4E1 H4EG 108.7 . . ?
O3E1 C4E1 H4EH 108.7 . . ?
H4EG C4E1 H4EH 107.6 . . ?
C5E1 C4E1 O3E1 114.3(9) . . ?
C5E1 C4E1 H4EG 108.7 . . ?
C5E1 C4E1 H4EH 108.7 . . ?
C4E1 C5E1 H5EJ 109.5 . . ?
C4E1 C5E1 H5EK 109.5 . . ?
C4E1 C5E1 H5EL 109.5 . . ?
H5EJ C5E1 H5EK 109.5 . . ?
H5EJ C5E1 H5EL 109.5 . . ?
H5EK C5E1 H5EL 109.5 . . ?
C4G3 C5G3 H5GA 109.5 . . ?
C4G3 C5G3 H5GB 109.5 . . ?
C4G3 C5G3 H5GC 109.5 . . ?
H5GA C5G3 H5GB 109.5 . . ?
H5GA C5G3 H5GC 109.5 . . ?
H5GB C5G3 H5GC 109.5 . . ?
C4G1 C5G1 H5GD 109.5 . . ?
C4G1 C5G1 H5GE 109.5 . . ?
C4G1 C5G1 H5GF 109.5 . . ?
H5GD C5G1 H5GE 109.5 . . ?
H5GD C5G1 H5GF 109.5 . . ?
H5GE C5G1 H5GF 109.5 . . ?
H5GG C5G4 H5GH 109.5 . . ?
H5GG C5G4 H5GI 109.5 . . ?
H5GH C5G4 H5GI 109.5 . . ?
C4G4 C5G4 H5GG 109.5 . . ?
C4G4 C5G4 H5GH 109.5 . . ?
C4G4 C5G4 H5GI 109.5 . . ?
O3G4 C4G4 C5G4 110.7(7) . . ?
O3G4 C4G4 H4GE 109.5 . . ?
O3G4 C4G4 H4GF 109.5 . . ?
C5G4 C4G4 H4GE 109.5 . . ?
C5G4 C4G4 H4GF 109.5 . . ?
H4GE C4G4 H4GF 108.1 . . ?
O3G2 C4G2 H4GG 111.1 . . ?
O3G2 C4G2 H4GH 111.1 . . ?
H4GG C4G2 H4GH 109.0 . . ?
C5G2 C4G2 O3G2 103.4(15) . . ?
C5G2 C4G2 H4GG 111.1 . . ?
C5G2 C4G2 H4GH 111.1 . . ?
O3G2 C6G2 H6GA 112.6 . . ?
O3G2 C6G2 H6GB 112.6 . . ?
H6GA C6G2 H6GB 110.1 . . ?
C7G2 C6G2 O3G2 95.7(15) . . ?
C7G2 C6G2 H6GA 112.6 . . ?
C7G2 C6G2 H6GB 112.6 . . ?
C4G2 C5G2 H5GJ 109.5 . . ?
C4G2 C5G2 H5GK 109.5 . . ?
C4G2 C5G2 H5GL 109.5 . . ?
H5GJ C5G2 H5GK 109.5 . . ?
H5GJ C5G2 H5GL 109.5 . . ?
H5GK C5G2 H5GL 109.5 . . ?
C6G2 C7G2 H7GA 109.5 . . ?
C6G2 C7G2 H7GB 109.5 . . ?
C6G2 C7G2 H7GC 109.5 . . ?
H7GA C7G2 H7GB 109.5 . . ?
H7GA C7G2 H7GC 109.5 . . ?
H7GB C7G2 H7GC 109.5 . . ?

loop_
_geom_bond_atom_site_label_1
_geom_bond_atom_site_label_2
_geom_bond_distance
_geom_bond_site_symmetry_2
_geom_bond_publ_flag
Zn1 O3N 2.153(8) . ?
Zn1 O4N 2.552(7) . ?
Zn1 O00K 2.045(7) . ?
Zn1 N1C' 2.069(7) . ?
Zn1 N1B" 2.160(6) . ?
Zn1 N1B' 2.170(7) 1_545 ?
Zn2 O3N' 2.225(7) . ?
Zn2 O8N' 2.083(8) . ?
Zn2 N1A" 2.109(6) 1_545 ?
Zn2 N1C" 2.099(7) . ?
Zn2 N1A' 2.104(7) . ?
Zn2 O4N' 2.426(8) . ?
Cl2C C1CF 1.744(11) . ?
O30B C27B 1.385(12) . ?
O30B C17B 1.477(12) . ?
O32B C3B 1.434(12) . ?
O32B C13B 1.417(11) . ?
Cl4C C1CF 1.755(9) . ?
O7B C7B 1.178(11) . ?
O23B C23B 1.185(11) . ?
O2F4 C1F4 1.226(11) . ?
O2F1 C1F1 1.184(11) . ?
O3F1 C1F1 1.319(10) . ?
O3F1 C4F1 1.467(11) . ?
O3F4 C1F4 1.335(10) . ?
O3F4 C4F4 1.458(11) . ?
O3N N1N 1.274(9) . ?
O9B C9B 1.209(11) . ?
O7C C7C 1.198(10) . ?
O4N N1N 1.249(9) . ?
O2F2 C1F2 1.191(11) . ?
Cl3C C1CF 1.802(11) . ?
C23B N22B 1.431(12) . ?
C23B C24B 1.535(13) . ?
O00K N5N 1.283(9) . ?
N1C' C2C' 1.372(12) . ?
N1C' C6C' 1.308(11) . ?
N1N O2N 1.185(9) . ?
C1F1 C3B 1.542(14) . ?
O2F3 C1F3 1.190(11) . ?
O3F2 C1F2 1.337(10) . ?
O3F2 C4F2 1.442(12) . ?
O32C C3C 1.457(12) . ?
O32C C13C 1.438(10) . ?
O30A C27A 1.450(11) . ?
O30A C17A 1.495(12) . ?
O6N C21B 1.270(11) . ?
O32A C3A 1.419(11) . ?
O32A C13A 1.414(12) . ?
N1B" C2B" 1.356(11) . ?
N1B" C6B" 1.353(10) . ?
O9C C9C 1.166(10) . ?
N22B C21B 1.369(12) . ?
N22B C4B" 1.404(11) . ?
O3E3 C1E3 1.351(10) . ?
O3E3 C4E3 1.485(11) . ?
O7N N5N 1.206(8) . ?
N1B' C6B' 1.307(11) . ?
N1B' C2B' 1.361(10) . ?
N8C C4C' 1.429(11) . ?
N8C C7C 1.399(11) . ?
N8C C9C 1.421(10) . ?
N8B C7B 1.431(13) . ?
N8B C9B 1.427(12) . ?
N8B C4B' 1.367(10) . ?
O3N' N1N' 1.254(9) . ?
O3F3 C1F3 1.323(10) . ?
O3F3 C4F3 1.428(12) . ?
C3B C2B 1.556(12) . ?
C3B C4B 1.517(12) . ?
O8N N5N 1.250(9) . ?
O30C C27C 1.411(11) . ?
O30C C17C 1.430(10) . ?
C1F4 C27B 1.463(14) . ?
O9A C9A 1.247(11) . ?
O2E2 C1E2 1.182(11) . ?
O8N' N5N' 1.283(9) . ?
O23A C23A 1.223(11) . ?
O6N' N5N' 1.233(9) . ?
O2E4 C1E4 1.197(11) . ?
N22A C23A 1.345(12) . ?
N22A C4A" 1.423(11) . ?
N22A C21A 1.414(12) . ?
O2E3 C1E3 1.199(11) . ?
C7B C6B 1.547(12) . ?
C24B H24B 1.0000 . ?
C24B C20B 1.475(14) . ?
C24B C25B 1.546(11) . ?
O2G2 C1G2 1.193(11) . ?
O21A C21A 1.198(12) . ?
N8A C9A 1.306(12) . ?
N8A C4A' 1.445(11) . ?
N8A C7A 1.381(12) . ?
C1F2 C13B 1.510(14) . ?
N1A" C2A" 1.334(10) . ?
N1A" C6A" 1.311(10) . ?
C1B H1B 1.0000 . ?
C1B C2B 1.536(13) . ?
C1B C28B 1.540(12) . ?
C1B C29B 1.573(14) . ?
C4C' C3C' 1.358(13) . ?
C4C' C5C' 1.377(13) . ?
N5N' O7N' 1.244(9) . ?
C14B H14B 1.0000 . ?
C14B C15B 1.485(12) . ?
C14B C2B 1.582(14) . ?
C14B C13B 1.592(12) . ?
O23C C23C 1.137(9) . ?
N1N' O4N' 1.195(8) . ?
N1N' O2N' 1.231(9) . ?
C9B C10B 1.484(13) . ?
C21B C20B 1.452(12) . ?
C15B H15B 1.0000 . ?
C15B C16B 1.540(12) . ?
C15B C29B 1.540(13) . ?
C10B H10B 1.0000 . ?
C10B C6B 1.474(13) . ?
C10B C11B 1.628(12) . ?
C20B H20B 1.0000 . ?
C20B C19B 1.596(12) . ?
O3G1 C1G1 1.295(11) . ?
O3G1 C4G1 1.470(10) . ?
C27B C26B 1.589(11) . ?
C27B C28B 1.541(13) . ?
O3E2 C1E2 1.303(10) . ?
O3E2 C4E2 1.436(11) . ?
C6B H6B 1.0000 . ?
C6B C5B 1.536(12) . ?
N1C" C6C" 1.336(12) . ?
N1C" C2C" 1.289(11) . ?
O21C C21C 1.171(10) . ?
O3E4 C1E4 1.307(10) . ?
O3E4 C4E4 1.449(12) . ?
N1A' C6A' 1.338(11) . ?
N1A' C2A' 1.303(10) . ?
C2B H2B 1.0000 . ?
C4B' C5B' 1.375(12) . ?
C4B' C3B' 1.416(13) . ?
C33B H33A 0.9900 . ?
C33B H33B 0.9900 . ?
C33B C11B 1.557(13) . ?
C33B C5B 1.550(14) . ?
C16B H16B 1.0000 . ?
C16B C17B 1.490(12) . ?
C16B C28B 1.542(14) . ?
O7A C7A 1.228(12) . ?
O2G1 C1G1 1.238(11) . ?
C11B H11B 1.0000 . ?
C11B C12B 1.521(12) . ?
C18B H18B 1.0000 . ?
C18B C26B 1.514(14) . ?
C18B C17B 1.586(12) . ?
C18B C19B 1.522(12) . ?
C13B C12B 1.542(12) . ?
C26B H26B 1.0000 . ?
C26B C25B 1.562(12) . ?
C1F3 C17B 1.536(14) . ?
C6B' H6B' 0.9500 . ?
C6B' C5B' 1.377(12) . ?
O3G2 C1G2 1.280(10) . ?
O3G2 C4G2 1.51(2) . ?
O3G2 C6G2 1.43(2) . ?
O2G4 C1G4 1.274(11) . ?
C7C C6C 1.511(12) . ?
C25B H25B 1.0000 . ?
C25B C31B 1.506(13) . ?
C28B H28B 1.0000 . ?
C3C' H3C' 0.9500 . ?
C3C' C2C' 1.354(12) . ?
C31B H31A 0.9900 . ?
C31B H31B 0.9900 . ?
C31B C19B 1.565(13) . ?
C2C' H2C' 0.9500 . ?
C5B H5B 1.0000 . ?
C5B C4B 1.492(12) . ?
C5C' H5C' 0.9500 . ?
C5C' C6C' 1.375(12) . ?
C23A C24A 1.513(12) . ?
C1G1 C3C 1.436(12) . ?
C29B H29A 0.9900 . ?
C29B H29B 0.9900 . ?
C27A C1E4 1.463(14) . ?
C27A C26A 1.554(12) . ?
C27A C28A 1.567(12) . ?
C15C H15C 1.0000 . ?
C15C C16C 1.532(13) . ?
C15C C14C 1.558(12) . ?
C15C C29C 1.433(12) . ?
C5B' H5B' 0.9500 . ?
C9A C10A 1.515(12) . ?
N22C C4C" 1.423(10) . ?
N22C C21C 1.390(11) . ?
N22C C23C 1.426(10) . ?
C3C C4C 1.568(12) . ?
C3C C2C 1.558(12) . ?
C19B H19B 1.0000 . ?
C5B" H5B" 0.9500 . ?
C5B" C4B" 1.372(12) . ?
C5B" C6B" 1.385(12) . ?
C6C' H6C' 0.9500 . ?
O3E1 C1E1 1.272(10) . ?
O3E1 C4E1 1.494(12) . ?
C13C C1G2 1.529(14) . ?
C13C C14C 1.534(13) . ?
C13C C12C 1.551(13) . ?
C12B H12B 1.0000 . ?
C12B C4B 1.521(14) . ?
C17A C1E3 1.433(14) . ?
C17A C18A 1.551(11) . ?
C17A C16A 1.529(12) . ?
C27C C1G4 1.509(12) . ?
C27C C28C 1.565(11) . ?
C27C C26C 1.514(13) . ?
C9C C10C 1.533(12) . ?
C4F1 H4FA 0.9900 . ?
C4F1 H4FB 0.9900 . ?
C4F1 C5F1 1.443(11) . ?
O3G4 C1G4 1.221(11) . ?
O3G4 C4G4 1.462(10) . ?
C4C" C3C" 1.387(13) . ?
C4C" C5C" 1.393(13) . ?
C4B H4B 1.0000 . ?
C16C H16C 1.0000 . ?
C16C C17C 1.537(12) . ?
C16C C28C 1.549(12) . ?
C18A H18A 1.0000 . ?
C18A C26A 1.546(14) . ?
C18A C19A 1.571(12) . ?
C26A H26A 1.0000 . ?
C26A C25A 1.534(12) . ?
C4B" C3B" 1.382(12) . ?
C28A H28A 1.0000 . ?
C28A C16A 1.573(14) . ?
C28A C1A 1.627(12) . ?
C25C H25C 1.0000 . ?
C25C C26C 1.496(11) . ?
C25C C24C 1.514(13) . ?
C25C C31C 1.489(13) . ?
C3B" H3B" 0.9500 . ?
C3B" C2B" 1.329(11) . ?
C2B' H2B' 0.9500 . ?
C2B' C3B' 1.332(11) . ?
C2B" H2B" 0.9500 . ?
C16A H16A 1.0000 . ?
C16A C15A 1.573(12) . ?
C4A' C5A' 1.381(12) . ?
C4A' C3A' 1.408(13) . ?
O2G3 C1G3 1.145(11) . ?
O3G3 C1G3 1.247(10) . ?
O3G3 C4G3 1.411(10) . ?
C17C C1G3 1.514(13) . ?
C17C C18C 1.576(13) . ?
C6C H6C 1.0000 . ?
C6C C5C 1.505(13) . ?
C6C C10C 1.559(12) . ?
C3B' H3B' 0.9500 . ?
C33A H33C 0.9900 . ?
C33A H33D 0.9900 . ?
C33A C11A 1.513(13) . ?
C33A C5A 1.525(13) . ?
O2E1 C1E1 1.301(11) . ?
C2A" H2A" 0.9500 . ?
C2A" C3A" 1.366(12) . ?
C14A H14A 1.0000 . ?
C14A C15A 1.567(12) . ?
C14A C2A 1.517(14) . ?
C14A C13A 1.483(12) . ?
C21C C20C 1.564(12) . ?
C4A H4A 1.0000 . ?
C4A C12A 1.550(14) . ?
C4A C5A 1.558(12) . ?
C4A C3A 1.571(12) . ?
C10A H10A 1.0000 . ?
C10A C6A 1.515(14) . ?
C10A C11A 1.529(12) . ?
C4C H4C 1.0000 . ?
C4C C5C 1.547(12) . ?
C4C C12C 1.587(12) . ?
C4F4 H4FC 0.9900 . ?
C4F4 H4FD 0.9900 . ?
C4F4 C5F4 1.463(11) . ?
C7A C6A 1.522(13) . ?
C11C H11C 1.0000 . ?
C11C C33C 1.507(12) . ?
C11C C12C 1.528(12) . ?
C11C C10C 1.518(13) . ?
C19C H19C 1.0000 . ?
C19C C18C 1.524(11) . ?
C19C C20C 1.450(13) . ?
C19C C31C 1.663(12) . ?
C6A H6A 1.0000 . ?
C6A C5A 1.537(12) . ?
C25A H25A 1.0000 . ?
C25A C24A 1.515(12) . ?
C25A C31A 1.481(13) . ?
C6C" H6C" 0.9500 . ?
C6C" C5C" 1.349(12) . ?
C3C" H3C" 0.9500 . ?
C3C" C2C" 1.429(12) . ?
C15A H15A 1.0000 . ?
C15A C29A 1.459(13) . ?
C29A H29C 0.9900 . ?
C29A H29D 0.9900 . ?
C29A C1A 1.534(13) . ?
C14C H14C 1.0000 . ?
C14C C2C 1.613(12) . ?
C2C H2C 1.0000 . ?
C2C C1C 1.583(12) . ?
C5A' H5A' 0.9500 . ?
C5A' C6A' 1.378(12) . ?
C33C H33E 0.9900 . ?
C33C H33F 0.9900 . ?
C33C C5C 1.484(13) . ?
C1E2 C13A 1.566(14) . ?
C24A H24A 1.0000 . ?
C24A C20A 1.571(14) . ?
C12A H12A 1.0000 . ?
C12A C11A 1.547(12) . ?
C12A C13A 1.569(13) . ?
C19A H19A 1.0000 . ?
C19A C20A 1.520(11) . ?
C19A C31A 1.560(14) . ?
C11A H11A 1.0000 . ?
C28C H28C 1.0000 . ?
C28C C1C 1.556(12) . ?
C26C H26C 1.0000 . ?
C26C C18C 1.581(12) . ?
C2A H2A 1.0000 . ?
C2A C3A 1.543(12) . ?
C2A C1A 1.567(12) . ?
C5C H5C 1.0000 . ?
C5A H5A 1.0000 . ?
C24C H24C 1.0000 . ?
C24C C23C 1.595(12) . ?
C24C C20C 1.534(12) . ?
C12C H12C 1.0000 . ?
C3A C1E1 1.446(14) . ?
C10C H10C 1.0000 . ?
C6A' H6A' 0.9500 . ?
C1A H1A 1.0000 . ?
C18C H18C 1.0000 . ?
C3A" H3A" 0.9500 . ?
C3A" C4A" 1.412(12) . ?
C20A H20A 1.0000 . ?
C20A C21A 1.548(13) . ?
C6B" H6B" 0.9500 . ?
C4E3 H4EA 0.9900 . ?
C4E3 H4EB 0.9900 . ?
C4E3 C5E3 1.432(11) . ?
C1C H1C 1.0000 . ?
C1C C29C 1.506(13) . ?
C5C" H5C" 0.9500 . ?
C4A" C5A" 1.351(12) . ?
C29C H29E 0.9900 . ?
C29C H29F 0.9900 . ?
C5F4 H5FA 0.9800 . ?
C5F4 H5FB 0.9800 . ?
C5F4 H5FC 0.9800 . ?
C5F1 H5FD 0.9800 . ?
C5F1 H5FE 0.9800 . ?
C5F1 H5FF 0.9800 . ?
C20C H20C 1.0000 . ?
C31A H31C 0.9900 . ?
C31A H31D 0.9900 . ?
C3A' H3A' 0.9500 . ?
C3A' C2A' 1.382(11) . ?
C2C" H2C" 0.9500 . ?
C31C H31E 0.9900 . ?
C31C H31F 0.9900 . ?
C5A" H5A" 0.9500 . ?
C5A" C6A" 1.406(12) . ?
C2A' H2A' 0.9500 . ?
C6A" H6A" 0.9500 . ?
C4F2 H4FE 0.9900 . ?
C4F2 H4FF 0.9900 . ?
C4F2 C5F2 1.504(11) . ?
C4F3 H4FG 0.9900 . ?
C4F3 H4FH 0.9900 . ?
C4F3 C5F3 1.518(11) . ?
C1CF H1CF 1.0000 . ?
C5F3 H5FG 0.9800 . ?
C5F3 H5FH 0.9800 . ?
C5F3 H5FI 0.9800 . ?
C4E4 H4EC 0.9900 . ?
C4E4 H4ED 0.9900 . ?
C4E4 C5E4 1.538(11) . ?
C5F2 H5FJ 0.9800 . ?
C5F2 H5FK 0.9800 . ?
C5F2 H5FL 0.9800 . ?
C4G1 H4GA 0.9900 . ?
C4G1 H4GB 0.9900 . ?
C4G1 C5G1 1.356(12) . ?
C5E4 H5EA 0.9800 . ?
C5E4 H5EB 0.9800 . ?
C5E4 H5EC 0.9800 . ?
C4E2 H4EE 0.9900 . ?
C4E2 H4EF 0.9900 . ?
C4E2 C5E2 1.424(11) . ?
C4G3 H4GC 0.9900 . ?
C4G3 H4GD 0.9900 . ?
C4G3 C5G3 1.606(13) . ?
C5E2 H5ED 0.9800 . ?
C5E2 H5EE 0.9800 . ?
C5E2 H5EF 0.9800 . ?
C5E3 H5EG 0.9800 . ?
C5E3 H5EH 0.9800 . ?
C5E3 H5EI 0.9800 . ?
C4E1 H4EG 0.9900 . ?
C4E1 H4EH 0.9900 . ?
C4E1 C5E1 1.406(11) . ?
C5E1 H5EJ 0.9800 . ?
C5E1 H5EK 0.9800 . ?
C5E1 H5EL 0.9800 . ?
C5G3 H5GA 0.9800 . ?
C5G3 H5GB 0.9800 . ?
C5G3 H5GC 0.9800 . ?
C5G1 H5GD 0.9800 . ?
C5G1 H5GE 0.9800 . ?
C5G1 H5GF 0.9800 . ?
C5G4 H5GG 0.9800 . ?
C5G4 H5GH 0.9800 . ?
C5G4 H5GI 0.9800 . ?
C5G4 C4G4 1.639(13) . ?
C4G4 H4GE 0.9900 . ?
C4G4 H4GF 0.9900 . ?
C4G2 H4GG 0.9900 . ?
C4G2 H4GH 0.9900 . ?
C4G2 C5G2 1.51(3) . ?
C6G2 H6GA 0.9900 . ?
C6G2 H6GB 0.9900 . ?
C6G2 C7G2 1.39(3) . ?
C5G2 H5GJ 0.9800 . ?
C5G2 H5GK 0.9800 . ?
C5G2 H5GL 0.9800 . ?
C7G2 H7GA 0.9800 . ?
C7G2 H7GB 0.9800 . ?
C7G2 H7GC 0.9800 . ?

loop_
_geom_torsion_atom_site_label_1
_geom_torsion_atom_site_label_2
_geom_torsion_atom_site_label_3
_geom_torsion_atom_site_label_4
_geom_torsion
_geom_torsion_site_symmetry_1
_geom_torsion_site_symmetry_2
_geom_torsion_site_symmetry_3
_geom_torsion_site_symmetry_4
_geom_torsion_publ_flag
Zn1 O3N N1N O4N 1.6(8) . . . . ?
Zn1 O3N N1N O2N -177.7(6) . . . . ?
Zn1 O4N N1N O3N -1.3(6) . . . . ?
Zn1 O4N N1N O2N 178.0(7) . . . . ?
Zn1 O00K N5N O7N -11.8(11) . . . . ?
Zn1 O00K N5N O8N 166.1(5) . . . . ?
Zn1 N1C' C2C' C3C' 178.8(6) . . . . ?
Zn1 N1C' C6C' C5C' -179.1(7) . . . . ?
Zn1 N1B" C2B" C3B" 173.2(8) . . . . ?
Zn1 N1B" C6B" C5B" -174.5(8) . . . . ?
Zn1 N1B' C6B' C5B' 173.0(8) 1_565 . . . ?
Zn1 N1B' C2B' C3B' -176.5(8) 1_565 . . . ?
Zn2 O3N' N1N' O4N' 11.9(7) . . . . ?
Zn2 O3N' N1N' O2N' -173.7(6) . . . . ?
Zn2 O8N' N5N' O6N' -1.9(8) . . . . ?
Zn2 O8N' N5N' O7N' 172.4(5) . . . . ?
Zn2 N1A" C2A" C3A" -171.7(8) 1_565 . . . ?
Zn2 N1A" C6A" C5A" 172.1(8) 1_565 . . . ?
Zn2 N1C" C6C" C5C" 176.0(7) . . . . ?
Zn2 N1C" C2C" C3C" -178.3(7) . . . . ?
Zn2 N1A' C6A' C5A' -179.8(7) . . . . ?
Zn2 N1A' C2A' C3A' -179.6(7) . . . . ?
O30B C27B C26B C18B 32.2(9) . . . . ?
O30B C27B C26B C25B -76.0(11) . . . . ?
O30B C27B C28B C1B 79.8(11) . . . . ?
O30B C27B C28B C16B -35.0(8) . . . . ?
O32B C3B C2B C1B -79.6(11) . . . . ?
O32B C3B C2B C14B 34.7(8) . . . . ?
O32B C3B C4B C5B 78.7(11) . . . . ?
O32B C3B C4B C12B -36.3(8) . . . . ?
O32B C13B C12B C11B -80.0(11) . . . . ?
O32B C13B C12B C4B 31.1(8) . . . . ?
O7B C7B C6B C10B 176.0(9) . . . . ?
O7B C7B C6B C5B 58.1(14) . . . . ?
O23B C23B N22B C21B 174.4(8) . . . . ?
O23B C23B N22B C4B" -7.9(13) . . . . ?
O23B C23B C24B C20B -174.1(9) . . . . ?
O23B C23B C24B C25B -58.3(13) . . . . ?
O2F4 C1F4 C27B O30B 176.8(8) . . . . ?
O2F4 C1F4 C27B C26B 57.9(11) . . . . ?
O2F4 C1F4 C27B C28B -61.5(11) . . . . ?
O2F1 C1F1 C3B O32B 179.4(8) . . . . ?
O2F1 C1F1 C3B C2B 60.7(11) . . . . ?
O2F1 C1F1 C3B C4B -64.6(11) . . . . ?
O3F1 C1F1 C3B O32B -5.4(10) . . . . ?
O3F1 C1F1 C3B C2B -124.1(8) . . . . ?
O3F1 C1F1 C3B C4B 110.7(9) . . . . ?
O3F4 C1F4 C27B O30B -2.2(11) . . . . ?
O3F4 C1F4 C27B C26B -121.1(8) . . . . ?
O3F4 C1F4 C27B C28B 119.5(8) . . . . ?
O9B C9B C10B C6B -179.2(9) . . . . ?
O9B C9B C10B C11B -67.5(12) . . . . ?
O7C C7C C6C C5C 66.8(14) . . . . ?
O7C C7C C6C C10C 175.5(10) . . . . ?
O2F2 C1F2 C13B O32B 174.4(8) . . . . ?
O2F2 C1F2 C13B C14B -68.0(11) . . . . ?
O2F2 C1F2 C13B C12B 54.3(12) . . . . ?
C23B N22B C21B O6N -176.9(7) . . . . ?
C23B N22B C21B C20B 1.9(10) . . . . ?
C23B N22B C4B" C5B" 86.1(12) . . . . ?
C23B N22B C4B" C3B" -92.9(12) . . . . ?
C23B C24B C20B C21B -2.5(9) . . . . ?
C23B C24B C20B C19B 117.2(7) . . . . ?
C23B C24B C25B C26B 174.9(9) . . . . ?
C23B C24B C25B C31B -77.2(10) . . . . ?
C1F1 O3F1 C4F1 C5F1 83.7(10) . . . . ?
C1F1 C3B C2B C1B 44.0(13) . . . . ?
C1F1 C3B C2B C14B 158.3(7) . . . . ?
C1F1 C3B C4B C5B -43.0(13) . . . . ?
C1F1 C3B C4B C12B -158.1(7) . . . . ?
O2F3 C1F3 C17B O30B -174.3(7) . . . . ?
O2F3 C1F3 C17B C16B 65.6(11) . . . . ?
O2F3 C1F3 C17B C18B -61.3(12) . . . . ?
O3F2 C1F2 C13B O32B -9.9(10) . . . . ?
O3F2 C1F2 C13B C14B 107.6(8) . . . . ?
O3F2 C1F2 C13B C12B -130.1(8) . . . . ?
O32C C3C C4C C5C 73.4(9) . . . . ?
O32C C3C C4C C12C -32.5(8) . . . . ?
O32C C3C C2C C14C 33.9(8) . . . . ?
O32C C3C C2C C1C -76.2(9) . . . . ?
O32C C13C C1G2 O2G2 -12.8(11) . . . . ?
O32C C13C C1G2 O3G2 165.5(7) . . . . ?
O32C C13C C14C C15C 72.4(9) . . . . ?
O32C C13C C14C C2C -33.5(9) . . . . ?
O32C C13C C12C C4C 34.0(9) . . . . ?
O32C C13C C12C C11C -77.0(9) . . . . ?
O30A C27A C1E4 O2E4 175.6(7) . . . . ?
O30A C27A C1E4 O3E4 1.6(10) . . . . ?
O30A C27A C26A C18A 31.9(8) . . . . ?
O30A C27A C26A C25A -76.1(11) . . . . ?
O30A C27A C28A C16A -30.1(8) . . . . ?
O30A C27A C28A C1A 82.1(10) . . . . ?
O30A C17A C1E3 O3E3 -0.2(11) . . . . ?
O30A C17A C1E3 O2E3 -179.1(7) . . . . ?
O30A C17A C18A C26A -36.3(8) . . . . ?
O30A C17A C18A C19A 79.7(10) . . . . ?
O30A C17A C16A C28A 35.3(8) . . . . ?
O30A C17A C16A C15A -72.7(11) . . . . ?
O6N C21B C20B C24B 179.2(9) . . . . ?
O6N C21B C20B C19B 67.1(12) . . . . ?
O32A C3A C1E1 O3E1 10.5(11) . . . . ?
O32A C3A C1E1 O2E1 -174.3(7) . . . . ?
O9C C9C C10C C6C 176.4(11) . . . . ?
O9C C9C C10C C11C -70.1(14) . . . . ?
N22B C23B C24B C20B 3.7(9) . . . . ?
N22B C23B C24B C25B 119.5(9) . . . . ?
N22B C21B C20B C24B 0.5(9) . . . . ?
N22B C21B C20B C19B -111.6(9) . . . . ?
N22B C4B" C3B" C2B" -176.2(10) . . . . ?
N1B' C6B' C5B' C4B' 5.1(16) . . . . ?
N1B' C2B' C3B' C4B' 1.6(15) . . . . ?
N8C C4C' C3C' C2C' 173.7(8) . . . . ?
N8C C4C' C5C' C6C' -174.5(8) . . . . ?
N8C C7C C6C C5C -110.7(9) . . . . ?
N8C C7C C6C C10C -1.9(11) . . . . ?
N8C C9C C10C C6C -8.0(11) . . . . ?
N8C C9C C10C C11C 105.4(9) . . . . ?
N8B C7B C6B C10B 0.1(9) . . . . ?
N8B C7B C6B C5B -117.8(9) . . . . ?
N8B C9B C10B C6B 4.4(9) . . . . ?
N8B C9B C10B C11B 116.0(9) . . . . ?
N8B C4B' C5B' C6B' 178.2(9) . . . . ?
N8B C4B' C3B' C2B' 178.8(9) . . . . ?
O3N' N1N' O4N' Zn2 -10.7(6) . . . . ?
O3F3 C1F3 C17B O30B 7.8(10) . . . . ?
O3F3 C1F3 C17B C16B -112.4(9) . . . . ?
O3F3 C1F3 C17B C18B 120.7(8) . . . . ?
C3B O32B C13B C1F2 180.0(7) . . . . ?
C3B O32B C13B C14B 57.2(8) . . . . ?
C3B O32B C13B C12B -53.6(8) . . . . ?
O30C C27C C1G4 O2G4 4.8(11) . . . . ?
O30C C27C C1G4 O3G4 179.4(8) . . . . ?
O30C C27C C28C C16C -34.0(9) . . . . ?
O30C C27C C28C C1C 76.9(9) . . . . ?
O30C C27C C26C C25C -71.1(9) . . . . ?
O30C C27C C26C C18C 35.5(8) . . . . ?
O30C C17C C1G3 O2G3 -12.9(13) . . . . ?
O30C C17C C1G3 O3G3 168.9(7) . . . . ?
O30C C17C C18C C19C 77.1(9) . . . . ?
O30C C17C C18C C26C -34.7(8) . . . . ?
C1F4 O3F4 C4F4 C5F4 179.3(7) . . . . ?
C1F4 C27B C26B C18B 157.1(8) . . . . ?
C1F4 C27B C26B C25B 48.9(11) . . . . ?
C1F4 C27B C28B C1B -47.2(12) . . . . ?
C1F4 C27B C28B C16B -162.0(7) . . . . ?
O9A C9A C10A C6A -175.1(8) . . . . ?
O9A C9A C10A C11A -64.5(12) . . . . ?
O2E2 C1E2 C13A O32A -179.6(8) . . . . ?
O2E2 C1E2 C13A C14A -58.0(11) . . . . ?
O2E2 C1E2 C13A C12A 66.4(11) . . . . ?
O23A C23A C24A C25A -76.2(12) . . . . ?
O23A C23A C24A C20A 172.8(8) . . . . ?
N22A C23A C24A C25A 111.9(10) . . . . ?
N22A C23A C24A C20A 0.8(9) . . . . ?
N22A C4A" C5A" C6A" -177.9(10) . . . . ?
C7B N8B C9B O9B 178.9(8) . . . . ?
C7B N8B C9B C10B -4.5(9) . . . . ?
C7B N8B C4B' C5B' -50.5(13) . . . . ?
C7B N8B C4B' C3B' 134.4(9) . . . . ?
C7B C6B C5B C33B 80.7(10) . . . . ?
C7B C6B C5B C4B -172.7(9) . . . . ?
C24B C23B N22B C21B -3.5(9) . . . . ?
C24B C23B N22B C4B" 174.3(7) . . . . ?
C24B C20B C19B C18B 70.9(9) . . . . ?
C24B C20B C19B C31B -33.5(8) . . . . ?
C24B C25B C31B C19B -57.1(8) . . . . ?
N8A C9A C10A C6A 3.3(9) . . . . ?
N8A C9A C10A C11A 113.9(9) . . . . ?
N8A C4A' C5A' C6A' -177.8(9) . . . . ?
N8A C4A' C3A' C2A' 178.2(9) . . . . ?
N8A C7A C6A C10A 3.4(9) . . . . ?
N8A C7A C6A C5A -111.2(9) . . . . ?
C1F2 O3F2 C4F2 C5F2 -175.3(7) . . . . ?
C1F2 C13B C12B C11B 45.5(12) . . . . ?
C1F2 C13B C12B C4B 156.6(7) . . . . ?
N1A" C2A" C3A" C4A" -0.3(17) . . . . ?
C4C' N8C C7C O7C 2.6(17) . . . . ?
C4C' N8C C7C C6C -179.9(9) . . . . ?
C4C' N8C C9C O9C -0.3(16) . . . . ?
C4C' N8C C9C C10C -175.9(9) . . . . ?
C4C' C3C' C2C' N1C' 4.2(14) . . . . ?
C4C' C5C' C6C' N1C' -3.1(14) . . . . ?
C14B C15B C16B C17B -177.7(9) . . . . ?
C14B C15B C16B C28B 71.5(9) . . . . ?
C14B C15B C29B C1B -53.2(8) . . . . ?
C14B C13B C12B C11B 171.2(9) . . . . ?
C14B C13B C12B C4B -77.7(8) . . . . ?
C9B N8B C7B O7B -173.3(8) . . . . ?
C9B N8B C7B C6B 2.7(9) . . . . ?
C9B N8B C4B' C5B' 128.6(11) . . . . ?
C9B N8B C4B' C3B' -46.5(13) . . . . ?
C9B C10B C6B C7B -2.7(9) . . . . ?
C9B C10B C6B C5B 119.6(7) . . . . ?
C9B C10B C11B C33B -79.6(10) . . . . ?
C9B C10B C11B C12B 174.2(9) . . . . ?
C21B N22B C4B" C5B" -96.6(12) . . . . ?
C21B N22B C4B" C3B" 84.3(13) . . . . ?
C21B C20B C19B C18B -174.8(9) . . . . ?
C21B C20B C19B C31B 80.8(10) . . . . ?
C15B C14B C2B C3B -123.6(7) . . . . ?
C15B C14B C2B C1B 1.6(8) . . . . ?
C15B C14B C13B O32B 74.7(11) . . . . ?
C15B C14B C13B C1F2 -48.8(12) . . . . ?
C15B C14B C13B C12B -176.2(9) . . . . ?
C15B C16B C17B O30B -80.0(11) . . . . ?
C15B C16B C17B C18B 174.6(9) . . . . ?
C15B C16B C17B C1F3 43.5(13) . . . . ?
C15B C16B C28B C1B 4.5(8) . . . . ?
C15B C16B C28B C27B 126.0(7) . . . . ?
C10B C6B C5B C33B -36.5(8) . . . . ?
C10B C6B C5B C4B 70.1(10) . . . . ?
C10B C11B C12B C13B -179.6(8) . . . . ?
C10B C11B C12B C4B 70.4(8) . . . . ?
C20B C24B C25B C26B -70.4(9) . . . . ?
C20B C24B C25B C31B 37.5(9) . . . . ?
O3G1 C1G1 C3C O32C -2.8(10) . . . . ?
O3G1 C1G1 C3C C4C 115.4(10) . . . . ?
O3G1 C1G1 C3C C2C -119.3(10) . . . . ?
C27B O30B C17B C16B -52.8(8) . . . . ?
C27B O30B C17B C18B 58.1(7) . . . . ?
C27B O30B C17B C1F3 -179.2(7) . . . . ?
C27B C26B C25B C24B -178.8(9) . . . . ?
C27B C26B C25B C31B 78.8(10) . . . . ?
O3E2 C1E2 C13A O32A 5.1(10) . . . . ?
O3E2 C1E2 C13A C14A 126.8(9) . . . . ?
O3E2 C1E2 C13A C12A -108.9(8) . . . . ?
C6B C10B C11B C33B 35.6(8) . . . . ?
C6B C10B C11B C12B -70.6(8) . . . . ?
C6B C5B C4B C3B 177.0(9) . . . . ?
C6B C5B C4B C12B -70.0(9) . . . . ?
N1C" C6C" C5C" C4C" 2.8(15) . . . . ?
O21C C21C C20C C19C 64.3(14) . . . . ?
O21C C21C C20C C24C -179.9(11) . . . . ?
C2B C3B C4B C5B -171.4(9) . . . . ?
C2B C3B C4B C12B 73.5(9) . . . . ?
C2B C1B C28B C27B 175.6(9) . . . . ?
C2B C1B C28B C16B -72.9(9) . . . . ?
C2B C1B C29B C15B 51.3(7) . . . . ?
C2B C14B C15B C16B -74.8(9) . . . . ?
C2B C14B C15B C29B 33.0(9) . . . . ?
C2B C14B C13B O32B -34.8(8) . . . . ?
C2B C14B C13B C1F2 -158.4(7) . . . . ?
C2B C14B C13B C12B 74.3(9) . . . . ?
C4B' N8B C7B O7B 5.9(13) . . . . ?
C4B' N8B C7B C6B -178.1(7) . . . . ?
C4B' N8B C9B O9B -0.3(13) . . . . ?
C4B' N8B C9B C10B 176.4(7) . . . . ?
C33B C11B C12B C13B 76.9(11) . . . . ?
C33B C11B C12B C4B -33.1(8) . . . . ?
C33B C5B C4B C3B -78.4(11) . . . . ?
C33B C5B C4B C12B 34.7(8) . . . . ?
C16B C15B C29B C1B 57.5(8) . . . . ?
O7A C7A C6A C10A 176.7(8) . . . . ?
O7A C7A C6A C5A 62.1(12) . . . . ?
O2G1 C1G1 C3C O32C 176.7(7) . . . . ?
O2G1 C1G1 C3C C4C -65.1(11) . . . . ?
O2G1 C1G1 C3C C2C 60.2(12) . . . . ?
C11B C10B C6B C7B -121.9(7) . . . . ?
C11B C10B C6B C5B 0.4(8) . . . . ?
C11B C33B C5B C6B 56.7(7) . . . . ?
C11B C33B C5B C4B -52.4(8) . . . . ?
C11B C12B C4B C3B 124.2(7) . . . . ?
C11B C12B C4B C5B -0.8(8) . . . . ?
C18B C26B C25B C24B 74.2(9) . . . . ?
C18B C26B C25B C31B -28.2(8) . . . . ?
C13B O32B C3B C1F1 177.3(7) . . . . ?
C13B O32B C3B C2B -57.7(8) . . . . ?
C13B O32B C3B C4B 56.0(8) . . . . ?
C13B C14B C15B C16B 177.1(9) . . . . ?
C13B C14B C15B C29B -75.1(12) . . . . ?
C13B C14B C2B C3B -0.2(7) . . . . ?
C13B C14B C2B C1B 125.0(7) . . . . ?
C13B C12B C4B C3B 3.2(8) . . . . ?
C13B C12B C4B C5B -121.8(7) . . . . ?
C26B C27B C28B C1B -170.8(9) . . . . ?
C26B C27B C28B C16B 74.3(9) . . . . ?
C26B C18B C17B O30B -37.5(8) . . . . ?
C26B C18B C17B C16B 71.7(9) . . . . ?
C26B C18B C17B C1F3 -157.2(8) . . . . ?
C26B C18B C19B C20B -66.4(9) . . . . ?
C26B C18B C19B C31B 35.4(8) . . . . ?
C26B C25B C31B C19B 48.4(8) . . . . ?
C1F3 O3F3 C4F3 C5F3 170.5(7) . . . . ?
C6B' N1B' C2B' C3B' -3.3(15) . . . . ?
C17B O30B C27B C1F4 -179.8(7) . . . . ?
C17B O30B C27B C26B -56.5(8) . . . . ?
C17B O30B C27B C28B 53.0(7) . . . . ?
C17B C16B C28B C1B -120.2(7) . . . . ?
C17B C16B C28B C27B 1.2(8) . . . . ?
C17B C18B C26B C27B 4.8(8) . . . . ?
C17B C18B C26B C25B 121.4(7) . . . . ?
C17B C18B C19B C20B 178.5(9) . . . . ?
C17B C18B C19B C31B -79.7(11) . . . . ?
C7C N8C C4C' C3C' 44.3(14) . . . . ?
C7C N8C C4C' C5C' -136.0(10) . . . . ?
C7C N8C C9C O9C -177.1(10) . . . . ?
C7C N8C C9C C10C 7.3(12) . . . . ?
C7C C6C C5C C4C -176.7(8) . . . . ?
C7C C6C C5C C33C 71.6(10) . . . . ?
C7C C6C C10C C9C 6.0(11) . . . . ?
C7C C6C C10C C11C -115.1(8) . . . . ?
C25B C24B C20B C21B -121.2(7) . . . . ?
C25B C24B C20B C19B -1.5(8) . . . . ?
C25B C31B C19B C20B 56.5(7) . . . . ?
C25B C31B C19B C18B -50.6(8) . . . . ?
C28B C1B C2B C3B -179.4(9) . . . . ?
C28B C1B C2B C14B 68.6(9) . . . . ?
C28B C1B C29B C15B -52.6(8) . . . . ?
C28B C27B C26B C18B -77.5(9) . . . . ?
C28B C27B C26B C25B 174.3(9) . . . . ?
C28B C16B C17B O30B 30.5(8) . . . . ?
C28B C16B C17B C18B -74.9(9) . . . . ?
C28B C16B C17B C1F3 154.1(7) . . . . ?
C3C' C4C' C5C' C6C' 5.2(14) . . . . ?
C2C' N1C' C6C' C5C' 1.4(14) . . . . ?
C5B C33B C11B C10B -55.9(7) . . . . ?
C5B C33B C11B C12B 51.9(8) . . . . ?
C5C' C4C' C3C' C2C' -6.0(14) . . . . ?
C23A N22A C4A" C3A" -95.3(12) . . . . ?
C23A N22A C4A" C5A" 88.1(13) . . . . ?
C23A N22A C21A O21A -170.9(9) . . . . ?
C23A N22A C21A C20A 9.4(10) . . . . ?
C23A C24A C20A C19A 120.5(7) . . . . ?
C23A C24A C20A C21A 4.6(8) . . . . ?
C1G1 O3G1 C4G1 C5G1 161.1(8) . . . . ?
C1G1 C3C C4C C5C -50.3(12) . . . . ?
C1G1 C3C C4C C12C -156.2(9) . . . . ?
C1G1 C3C C2C C14C 157.0(9) . . . . ?
C1G1 C3C C2C C1C 46.9(13) . . . . ?
C29B C1B C2B C3B 78.0(11) . . . . ?
C29B C1B C2B C14B -34.0(8) . . . . ?
C29B C1B C28B C27B -80.9(10) . . . . ?
C29B C1B C28B C16B 30.6(8) . . . . ?
C29B C15B C16B C17B 71.5(11) . . . . ?
C29B C15B C16B C28B -39.3(8) . . . . ?
C27A O30A C17A C1E3 177.1(7) . . . . ?
C27A O30A C17A C18A 55.5(7) . . . . ?
C27A O30A C17A C16A -55.0(7) . . . . ?
C27A C26A C25A C24A -179.1(9) . . . . ?
C27A C26A C25A C31A 72.0(11) . . . . ?
C27A C28A C16A C17A -3.5(8) . . . . ?
C27A C28A C16A C15A 118.4(7) . . . . ?
C27A C28A C1A C29A -77.1(10) . . . . ?
C27A C28A C1A C2A 179.0(8) . . . . ?
C15C C16C C17C O30C -73.9(10) . . . . ?
C15C C16C C17C C1G3 48.6(12) . . . . ?
C15C C16C C17C C18C 177.0(7) . . . . ?
C15C C16C C28C C27C 119.7(8) . . . . ?
C15C C16C C28C C1C -1.4(9) . . . . ?
C15C C14C C2C C3C -122.4(8) . . . . ?
C15C C14C C2C C1C -2.8(9) . . . . ?
C5B' C4B' C3B' C2B' 3.5(15) . . . . ?
C9A N8A C4A' C5A' 47.1(13) . . . . ?
C9A N8A C4A' C3A' -135.4(10) . . . . ?
C9A N8A C7A O7A -174.9(8) . . . . ?
C9A N8A C7A C6A -1.5(10) . . . . ?
C9A C10A C6A C7A -3.9(8) . . . . ?
C9A C10A C6A C5A 116.6(7) . . . . ?
C9A C10A C11A C33A -76.1(10) . . . . ?
C9A C10A C11A C12A 177.2(9) . . . . ?
N22C C4C" C3C" C2C" 177.8(8) . . . . ?
N22C C4C" C5C" C6C" -180.0(8) . . . . ?
N22C C21C C20C C19C -112.7(9) . . . . ?
N22C C21C C20C C24C 3.1(11) . . . . ?
C3C O32C C13C C1G2 177.6(6) . . . . ?
C3C O32C C13C C14C 57.1(8) . . . . ?
C3C O32C C13C C12C -55.2(8) . . . . ?
C3C C4C C5C C6C 178.3(8) . . . . ?
C3C C4C C5C C33C -71.9(10) . . . . ?
C3C C4C C12C C13C -0.6(9) . . . . ?
C3C C4C C12C C11C 119.6(8) . . . . ?
C3C C2C C1C C28C -175.4(8) . . . . ?
C3C C2C C1C C29C 79.7(9) . . . . ?
C19B C18B C26B C27B -122.0(7) . . . . ?
C19B C18B C26B C25B -5.4(8) . . . . ?
C19B C18B C17B O30B 79.8(11) . . . . ?
C19B C18B C17B C16B -171.0(9) . . . . ?
C19B C18B C17B C1F3 -39.8(13) . . . . ?
C5B" C4B" C3B" C2B" 4.7(17) . . . . ?
C6C' N1C' C2C' C3C' -1.8(13) . . . . ?
C1E4 O3E4 C4E4 C5E4 -173.1(7) . . . . ?
C1E4 C27A C26A C18A 156.3(8) . . . . ?
C1E4 C27A C26A C25A 48.3(13) . . . . ?
C1E4 C27A C28A C16A -151.5(8) . . . . ?
C1E4 C27A C28A C1A -39.2(12) . . . . ?
C13C O32C C3C C1G1 179.4(7) . . . . ?
C13C O32C C3C C4C 55.0(7) . . . . ?
C13C O32C C3C C2C -55.3(7) . . . . ?
C13C C14C C2C C3C -0.9(9) . . . . ?
C13C C14C C2C C1C 118.8(8) . . . . ?
C17A O30A C27A C1E4 175.0(7) . . . . ?
C17A O30A C27A C26A -56.0(7) . . . . ?
C17A O30A C27A C28A 51.2(8) . . . . ?
C17A C18A C26A C27A 3.7(8) . . . . ?
C17A C18A C26A C25A 123.3(7) . . . . ?
C17A C18A C19A C20A 173.0(9) . . . . ?
C17A C18A C19A C31A -82.2(10) . . . . ?
C17A C16A C15A C14A -174.8(9) . . . . ?
C17A C16A C15A C29A 75.1(12) . . . . ?
C27C O30C C17C C16C -55.5(9) . . . . ?
C27C O30C C17C C1G3 178.3(7) . . . . ?
C27C O30C C17C C18C 56.9(7) . . . . ?
C27C C28C C1C C2C 178.7(8) . . . . ?
C27C C28C C1C C29C -76.4(9) . . . . ?
C27C C26C C18C C17C 0.1(8) . . . . ?
C27C C26C C18C C19C -122.2(8) . . . . ?
C1E3 O3E3 C4E3 C5E3 -179.9(7) . . . . ?
C1E3 C17A C18A C26A -156.8(8) . . . . ?
C1E3 C17A C18A C19A -40.8(12) . . . . ?
C1E3 C17A C16A C28A 160.9(8) . . . . ?
C1E3 C17A C16A C15A 52.9(13) . . . . ?
C9C N8C C4C' C3C' -132.0(10) . . . . ?
C9C N8C C4C' C5C' 47.7(13) . . . . ?
C9C N8C C7C O7C 179.1(10) . . . . ?
C9C N8C C7C C6C -3.4(12) . . . . ?
C4F1 O3F1 C1F1 O2F1 -0.2(13) . . . . ?
C4F1 O3F1 C1F1 C3B -175.2(7) . . . . ?
C4C" N22C C21C O21C 5.9(17) . . . . ?
C4C" N22C C21C C20C -177.0(9) . . . . ?
C4C" N22C C23C O23C -12.4(17) . . . . ?
C4C" N22C C23C C24C 174.9(9) . . . . ?
C4C" C3C" C2C" N1C" 1.7(14) . . . . ?
C4B C3B C2B C1B 170.9(9) . . . . ?
C4B C3B C2B C14B -74.8(9) . . . . ?
C16C C15C C14C C13C -179.6(7) . . . . ?
C16C C15C C14C C2C -74.0(8) . . . . ?
C16C C15C C29C C1C 53.5(8) . . . . ?
C16C C17C C1G3 O2G3 -132.6(10) . . . . ?
C16C C17C C1G3 O3G3 49.1(12) . . . . ?
C16C C17C C18C C19C -172.2(7) . . . . ?
C16C C17C C18C C26C 76.0(8) . . . . ?
C16C C28C C1C C2C -72.2(9) . . . . ?
C16C C28C C1C C29C 32.6(9) . . . . ?
C18A C17A C1E3 O3E3 111.9(9) . . . . ?
C18A C17A C1E3 O2E3 -66.9(11) . . . . ?
C18A C17A C16A C28A -68.8(9) . . . . ?
C18A C17A C16A C15A -176.8(9) . . . . ?
C18A C26A C25A C24A 74.2(9) . . . . ?
C18A C26A C25A C31A -34.6(9) . . . . ?
C18A C19A C20A C24A 70.4(9) . . . . ?
C18A C19A C20A C21A -177.1(8) . . . . ?
C18A C19A C31A C25A -54.0(7) . . . . ?
C26A C27A C1E4 O2E4 54.6(13) . . . . ?
C26A C27A C1E4 O3E4 -119.3(9) . . . . ?
C26A C27A C28A C16A 78.3(8) . . . . ?
C26A C27A C28A C1A -169.4(8) . . . . ?
C26A C18A C19A C20A -70.5(9) . . . . ?
C26A C18A C19A C31A 34.3(8) . . . . ?
C26A C25A C24A C23A 175.0(9) . . . . ?
C26A C25A C24A C20A -74.1(9) . . . . ?
C26A C25A C31A C19A 55.8(8) . . . . ?
C4B" N22B C21B O6N 5.5(13) . . . . ?
C4B" N22B C21B C20B -175.6(7) . . . . ?
C4B" C5B" C6B" N1B" 3.0(17) . . . . ?
C4B" C3B" C2B" N1B" -0.6(17) . . . . ?
C28A C27A C1E4 O2E4 -67.3(11) . . . . ?
C28A C27A C1E4 O3E4 118.7(8) . . . . ?
C28A C27A C26A C18A -75.8(8) . . . . ?
C28A C27A C26A C25A 176.2(9) . . . . ?
C28A C16A C15A C14A 77.0(8) . . . . ?
C28A C16A C15A C29A -33.1(9) . . . . ?
C25C C26C C18C C17C 122.5(8) . . . . ?
C25C C26C C18C C19C 0.2(10) . . . . ?
C25C C24C C23C O23C -62.3(15) . . . . ?
C25C C24C C23C N22C 110.1(9) . . . . ?
C25C C24C C20C C21C -118.6(8) . . . . ?
C25C C24C C20C C19C 3.9(8) . . . . ?
C2B' N1B' C6B' C5B' -0.2(15) . . . . ?
C1G2 O3G2 C4G2 C5G2 158.6(12) . . . . ?
C1G2 O3G2 C6G2 C7G2 94.5(17) . . . . ?
C1G2 C13C C14C C15C -48.3(11) . . . . ?
C1G2 C13C C14C C2C -154.2(8) . . . . ?
C1G2 C13C C12C C4C 157.1(8) . . . . ?
C1G2 C13C C12C C11C 46.1(11) . . . . ?
C2B" N1B" C6B" C5B" 1.0(15) . . . . ?
C16A C17A C1E3 O3E3 -121.3(9) . . . . ?
C16A C17A C1E3 O2E3 59.9(12) . . . . ?
C16A C17A C18A C26A 71.7(9) . . . . ?
C16A C17A C18A C19A -172.3(9) . . . . ?
C16A C28A C1A C29A 34.8(8) . . . . ?
C16A C28A C1A C2A -69.1(8) . . . . ?
C16A C15A C29A C1A 56.1(9) . . . . ?
C4A' N8A C9A O9A -6.5(13) . . . . ?
C4A' N8A C9A C10A 175.2(7) . . . . ?
C4A' N8A C7A O7A 8.8(13) . . . . ?
C4A' N8A C7A C6A -177.8(7) . . . . ?
C4A' C5A' C6A' N1A' -2.4(16) . . . . ?
C4A' C3A' C2A' N1A' 1.3(15) . . . . ?
C17C O30C C27C C1G4 175.8(7) . . . . ?
C17C O30C C27C C28C 54.8(8) . . . . ?
C17C O30C C27C C26C -58.3(7) . . . . ?
C17C C16C C28C C27C -0.3(10) . . . . ?
C17C C16C C28C C1C -121.3(8) . . . . ?
C3B' C4B' C5B' C6B' -6.6(15) . . . . ?
C1G4 C27C C28C C16C -157.0(9) . . . . ?
C1G4 C27C C28C C1C -46.1(12) . . . . ?
C1G4 C27C C26C C25C 54.4(12) . . . . ?
C1G4 C27C C26C C18C 161.0(8) . . . . ?
C1G4 O3G4 C4G4 C5G4 -51.8(10) . . . . ?
C2A" N1A" C6A" C5A" -5.1(15) . . . . ?
C2A" C3A" C4A" N22A 178.0(9) . . . . ?
C2A" C3A" C4A" C5A" -5.2(16) . . . . ?
C14A C15A C29A C1A -52.8(8) . . . . ?
C14A C2A C3A O32A 31.6(8) . . . . ?
C14A C2A C3A C4A -75.6(9) . . . . ?
C14A C2A C3A C1E1 152.3(8) . . . . ?
C14A C2A C1A C28A 70.4(8) . . . . ?
C14A C2A C1A C29A -32.1(8) . . . . ?
C21C N22C C4C" C3C" 134.3(10) . . . . ?
C21C N22C C4C" C5C" -43.4(14) . . . . ?
C21C N22C C23C O23C 172.1(11) . . . . ?
C21C N22C C23C C24C -0.6(12) . . . . ?
C4A C12A C11A C33A -31.1(8) . . . . ?
C4A C12A C11A C10A 73.2(9) . . . . ?
C4A C12A C13A O32A 35.2(8) . . . . ?
C4A C12A C13A C14A -74.9(9) . . . . ?
C4A C12A C13A C1E2 155.2(7) . . . . ?
C4A C3A C1E1 O3E1 128.1(9) . . . . ?
C4A C3A C1E1 O2E1 -56.7(11) . . . . ?
C10A C6A C5A C33A -33.7(8) . . . . ?
C10A C6A C5A C4A 72.4(8) . . . . ?
C4C C3C C2C C14C -73.8(9) . . . . ?
C4C C3C C2C C1C 176.0(8) . . . . ?
C4F4 O3F4 C1F4 O2F4 4.6(12) . . . . ?
C4F4 O3F4 C1F4 C27B -176.4(7) . . . . ?
C1G3 O3G3 C4G3 C5G3 71.1(10) . . . . ?
C1G3 C17C C18C C19C -42.2(11) . . . . ?
C1G3 C17C C18C C26C -154.0(8) . . . . ?
C7A N8A C9A O9A 177.2(8) . . . . ?
C7A N8A C9A C10A -1.2(10) . . . . ?
C7A N8A C4A' C5A' -136.9(10) . . . . ?
C7A N8A C4A' C3A' 40.6(12) . . . . ?
C7A C6A C5A C33A 80.4(10) . . . . ?
C7A C6A C5A C4A -173.6(9) . . . . ?
C11C C33C C5C C6C 58.7(7) . . . . ?
C11C C33C C5C C4C -55.2(8) . . . . ?
C6A C10A C11A C33A 35.0(8) . . . . ?
C6A C10A C11A C12A -71.8(9) . . . . ?
C25A C24A C20A C19A -0.3(8) . . . . ?
C25A C24A C20A C21A -116.2(7) . . . . ?
C6C" N1C" C2C" C3C" 3.0(13) . . . . ?
C3C" C4C" C5C" C6C" 2.4(13) . . . . ?
C15A C14A C2A C3A -121.8(7) . . . . ?
C15A C14A C2A C1A 0.7(8) . . . . ?
C15A C14A C13A O32A 76.4(11) . . . . ?
C15A C14A C13A C1E2 -48.8(13) . . . . ?
C15A C14A C13A C12A -175.6(9) . . . . ?
C15A C29A C1A C28A -54.3(8) . . . . ?
C15A C29A C1A C2A 51.5(8) . . . . ?
C14C C15C C16C C17C -174.3(7) . . . . ?
C14C C15C C16C C28C 78.1(8) . . . . ?
C14C C15C C29C C1C -58.6(9) . . . . ?
C14C C13C C1G2 O2G2 104.1(10) . . . . ?
C14C C13C C1G2 O3G2 -77.6(9) . . . . ?
C14C C13C C12C C4C -76.7(8) . . . . ?
C14C C13C C12C C11C 172.3(7) . . . . ?
C14C C2C C1C C28C 74.3(9) . . . . ?
C14C C2C C1C C29C -30.6(9) . . . . ?
C2C C3C C4C C5C 179.5(8) . . . . ?
C2C C3C C4C C12C 73.6(9) . . . . ?
C2C C1C C29C C15C 54.5(8) . . . . ?
C5A' C4A' C3A' C2A' -4.0(14) . . . . ?
C33C C11C C12C C13C 75.4(9) . . . . ?
C33C C11C C12C C4C -34.9(10) . . . . ?
C33C C11C C10C C9C -83.0(9) . . . . ?
C33C C11C C10C C6C 31.9(9) . . . . ?
C1E2 O3E2 C4E2 C5E2 -83.9(10) . . . . ?
C24A C25A C31A C19A -54.7(8) . . . . ?
C24A C20A C21A N22A -8.2(8) . . . . ?
C24A C20A C21A O21A 172.1(9) . . . . ?
C12A C4A C5A C33A 32.7(8) . . . . ?
C12A C4A C5A C6A -69.8(8) . . . . ?
C12A C4A C3A O32A -32.9(8) . . . . ?
C12A C4A C3A C2A 73.6(8) . . . . ?
C12A C4A C3A C1E1 -154.5(8) . . . . ?
C19A C18A C26A C27A -121.1(7) . . . . ?
C19A C18A C26A C25A -1.5(8) . . . . ?
C19A C20A C21A N22A -119.0(9) . . . . ?
C19A C20A C21A O21A 61.3(13) . . . . ?
C11A C33A C5A C4A -51.2(8) . . . . ?
C11A C33A C5A C6A 54.7(8) . . . . ?
C11A C10A C6A C7A -121.0(7) . . . . ?
C11A C10A C6A C5A -0.5(8) . . . . ?
C11A C12A C13A O32A -77.4(11) . . . . ?
C11A C12A C13A C14A 172.5(9) . . . . ?
C11A C12A C13A C1E2 42.7(12) . . . . ?
C28C C27C C1G4 O2G4 122.3(9) . . . . ?
C28C C27C C1G4 O3G4 -63.0(12) . . . . ?
C28C C27C C26C C25C 177.9(8) . . . . ?
C28C C27C C26C C18C -75.5(8) . . . . ?
C28C C16C C17C O30C 34.1(10) . . . . ?
C28C C16C C17C C1G3 156.6(9) . . . . ?
C28C C16C C17C C18C -75.0(9) . . . . ?
C28C C1C C29C C15C -52.2(7) . . . . ?
C26C C27C C1G4 O2G4 -116.0(10) . . . . ?
C26C C27C C1G4 O3G4 58.7(11) . . . . ?
C26C C27C C28C C16C 77.3(9) . . . . ?
C26C C27C C28C C1C -171.8(8) . . . . ?
C26C C25C C24C C23C 170.8(7) . . . . ?
C26C C25C C24C C20C -78.9(8) . . . . ?
C26C C25C C31C C19C 59.5(8) . . . . ?
C2A C14A C15A C16A -77.6(9) . . . . ?
C2A C14A C15A C29A 33.3(8) . . . . ?
C2A C14A C13A O32A -33.5(9) . . . . ?
C2A C14A C13A C1E2 -158.8(7) . . . . ?
C2A C14A C13A C12A 74.4(9) . . . . ?
C2A C3A C1E1 O3E1 -105.8(10) . . . . ?
C2A C3A C1E1 O2E1 69.5(11) . . . . ?
C5C C6C C10C C9C 124.9(8) . . . . ?
C5C C6C C10C C11C 3.8(9) . . . . ?
C5C C4C C12C C13C -119.3(8) . . . . ?
C5C C4C C12C C11C 0.9(10) . . . . ?
C5A C33A C11A C10A -56.2(8) . . . . ?
C5A C33A C11A C12A 50.4(8) . . . . ?
C5A C4A C12A C11A -1.1(8) . . . . ?
C5A C4A C12A C13A -122.9(7) . . . . ?
C5A C4A C3A O32A 77.4(11) . . . . ?
C5A C4A C3A C2A -176.1(9) . . . . ?
C5A C4A C3A C1E1 -44.2(12) . . . . ?
C24C C25C C26C C27C -179.1(8) . . . . ?
C24C C25C C26C C18C 73.4(9) . . . . ?
C24C C25C C31C C19C -55.6(7) . . . . ?
C12C C13C C1G2 O2G2 -131.6(9) . . . . ?
C12C C13C C1G2 O3G2 46.7(11) . . . . ?
C12C C13C C14C C15C -178.2(7) . . . . ?
C12C C13C C14C C2C 75.9(8) . . . . ?
C12C C4C C5C C6C -75.4(9) . . . . ?
C12C C4C C5C C33C 34.4(9) . . . . ?
C12C C11C C33C C5C 54.6(8) . . . . ?
C12C C11C C10C C9C 169.3(7) . . . . ?
C12C C11C C10C C6C -75.8(8) . . . . ?
C3A O32A C13A C14A 54.6(8) . . . . ?
C3A O32A C13A C1E2 -177.0(6) . . . . ?
C3A O32A C13A C12A -57.0(7) . . . . ?
C3A C4A C12A C11A 120.5(7) . . . . ?
C3A C4A C12A C13A -1.3(8) . . . . ?
C3A C4A C5A C33A -76.2(11) . . . . ?
C3A C4A C5A C6A -178.6(9) . . . . ?
C3A C2A C1A C28A -177.1(8) . . . . ?
C3A C2A C1A C29A 80.3(11) . . . . ?
C10C C6C C5C C4C 72.3(9) . . . . ?
C10C C6C C5C C33C -39.3(9) . . . . ?
C10C C11C C33C C5C -54.7(8) . . . . ?
C10C C11C C12C C13C -178.2(7) . . . . ?
C10C C11C C12C C4C 71.5(9) . . . . ?
C6A' N1A' C2A' C3A' 1.1(14) . . . . ?
C1A C28A C16A C17A -124.6(7) . . . . ?
C1A C28A C16A C15A -2.6(8) . . . . ?
C1A C2A C3A O32A -82.4(10) . . . . ?
C1A C2A C3A C4A 170.4(8) . . . . ?
C1A C2A C3A C1E1 38.3(13) . . . . ?
C18C C17C C1G3 O2G3 101.9(11) . . . . ?
C18C C17C C1G3 O3G3 -76.3(10) . . . . ?
C18C C19C C20C C21C -176.1(7) . . . . ?
C18C C19C C20C C24C 67.4(8) . . . . ?
C18C C19C C31C C25C -54.4(8) . . . . ?
C23C N22C C4C" C3C" -40.8(13) . . . . ?
C23C N22C C4C" C5C" 141.5(9) . . . . ?
C23C N22C C21C O21C -178.7(10) . . . . ?
C23C N22C C21C C20C -1.6(12) . . . . ?
C23C C24C C20C C21C -3.3(11) . . . . ?
C23C C24C C20C C19C 119.1(8) . . . . ?
C3A" C4A" C5A" C6A" 5.6(16) . . . . ?
C20A C19A C31A C25A 53.8(8) . . . . ?
C6B" N1B" C2B" C3B" -2.2(16) . . . . ?
C6B" C5B" C4B" N22B 175.2(10) . . . . ?
C6B" C5B" C4B" C3B" -5.7(16) . . . . ?
O2N' N1N' O4N' Zn2 175.1(7) . . . . ?
C4E3 O3E3 C1E3 O2E3 -3.6(12) . . . . ?
C4E3 O3E3 C1E3 C17A 177.6(7) . . . . ?
C5C" C4C" C3C" C2C" -4.5(14) . . . . ?
C4A" N22A C23A O23A 6.1(13) . . . . ?
C4A" N22A C23A C24A 178.3(7) . . . . ?
C4A" N22A C21A O21A 4.3(14) . . . . ?
C4A" N22A C21A C20A -175.4(6) . . . . ?
C4A" C5A" C6A" N1A" -0.4(17) . . . . ?
C29C C15C C16C C17C 74.9(9) . . . . ?
C29C C15C C16C C28C -32.8(9) . . . . ?
C29C C15C C14C C13C -67.7(10) . . . . ?
C29C C15C C14C C2C 37.9(10) . . . . ?
C20C C19C C18C C17C 179.8(7) . . . . ?
C20C C19C C18C C26C -71.3(9) . . . . ?
C20C C19C C31C C25C 56.4(7) . . . . ?
C20C C24C C23C O23C -169.9(11) . . . . ?
C20C C24C C23C N22C 2.5(11) . . . . ?
C31A C25A C24A C23A -75.3(11) . . . . ?
C31A C25A C24A C20A 35.5(8) . . . . ?
C31A C19A C20A C24A -32.7(8) . . . . ?
C31A C19A C20A C21A 79.8(10) . . . . ?
C3A' C4A' C5A' C6A' 4.6(14) . . . . ?
C2C" N1C" C6C" C5C" -5.5(14) . . . . ?
C31C C25C C26C C27C 65.9(10) . . . . ?
C31C C25C C26C C18C -41.6(10) . . . . ?
C31C C25C C24C C23C -73.0(9) . . . . ?
C31C C25C C24C C20C 37.4(8) . . . . ?
C31C C19C C18C C17C -74.2(9) . . . . ?
C31C C19C C18C C26C 34.6(10) . . . . ?
C31C C19C C20C C21C 78.3(8) . . . . ?
C31C C19C C20C C24C -38.2(8) . . . . ?
C13A O32A C3A C4A 56.7(8) . . . . ?
C13A O32A C3A C2A -52.0(8) . . . . ?
C13A O32A C3A C1E1 -177.3(7) . . . . ?
C13A C14A C15A C16A 172.5(9) . . . . ?
C13A C14A C15A C29A -76.6(11) . . . . ?
C13A C14A C2A C3A 0.8(8) . . . . ?
C13A C14A C2A C1A 123.3(7) . . . . ?
C13A C12A C11A C33A 79.8(11) . . . . ?
C13A C12A C11A C10A -175.9(9) . . . . ?
C1E1 O3E1 C4E1 C5E1 -174.9(8) . . . . ?
C2A' N1A' C6A' C5A' -0.5(14) . . . . ?
C6A" N1A" C2A" C3A" 5.5(16) . . . . ?
C4F2 O3F2 C1F2 O2F2 -4.6(12) . . . . ?
C4F2 O3F2 C1F2 C13B 179.7(7) . . . . ?
C4F3 O3F3 C1F3 O2F3 -6.4(13) . . . . ?
C4F3 O3F3 C1F3 C17B 171.5(7) . . . . ?
C4E4 O3E4 C1E4 O2E4 11.6(12) . . . . ?
C4E4 O3E4 C1E4 C27A -174.6(7) . . . . ?
C4G1 O3G1 C1G1 O2G1 -5.1(12) . . . . ?
C4G1 O3G1 C1G1 C3C 174.3(7) . . . . ?
C4E2 O3E2 C1E2 O2E2 -2.7(13) . . . . ?
C4E2 O3E2 C1E2 C13A 171.9(6) . . . . ?
C4G3 O3G3 C1G3 O2G3 8.2(14) . . . . ?
C4G3 O3G3 C1G3 C17C -173.5(7) . . . . ?
C21A N22A C23A O23A -178.8(8) . . . . ?
C21A N22A C23A C24A -6.7(10) . . . . ?
C21A N22A C4A" C3A" 90.0(11) . . . . ?
C21A N22A C4A" C5A" -86.6(13) . . . . ?
C4E1 O3E1 C1E1 O2E1 5.0(12) . . . . ?
C4E1 O3E1 C1E1 C3A -179.7(7) . . . . ?
C4G4 O3G4 C1G4 O2G4 -19.7(14) . . . . ?
C4G4 O3G4 C1G4 C27C 166.1(7) . . . . ?
C4G2 O3G2 C1G2 O2G2 12.7(14) . . . . ?
C4G2 O3G2 C1G2 C13C -165.5(9) . . . . ?
C6G2 O3G2 C1G2 O2G2 -10.2(17) . . . . ?
C6G2 O3G2 C1G2 C13C 171.5(12) . . . . ?

loop_
_smtbx_masks_void_nr
_smtbx_masks_void_average_x
_smtbx_masks_void_average_y
_smtbx_masks_void_average_z
_smtbx_masks_void_volume
_smtbx_masks_void_count_electrons
_smtbx_masks_void_content
1 -0.525 -0.009 0.234 3350.0 915.3 '10 CH3CN,12 CHCl3'
2 -0.455 -0.224 0.766 3350.0 915.3 '10 CH3CN,12 CHCl3'
3 0.337 0.865 0.613 17.5 3.8 ?
4 0.663 0.135 0.387 17.5 3.9 ?
